data_4003943
loop_
_publ_author_name
'Cho, Jung'
'Yun, Yifeng'
'Xu, Hongyi'
'Sun, Junliang'
'Burton, Allen W.'
'Strohmaier, Karl G.'
'Terefenko, Gene'
'Vroman, Hilda'
'Afeworki, Mobae'
'Cao, Guang'
'Wang, Hao'
'Zou, Xiaodong'
'Willhammar, Tom'

_publ_section_title
;
 EMM-25: The Structure of Two-Dimensional 11 \\times 10 Medium-Pore
 Borosilicate Zeolite Unraveled Using 3D Electron Diffraction
;
_journal_name_full 'Chemistry of Materials'
_journal_paper_doi 10.1021/acs.chemmater.1c00892
_journal_year 2021
_chemical_formula_moiety 'O232 Si116, 0.25(C208 N16)'
_chemical_formula_sum 'C52 N4 O232 Si116'
_chemical_formula_weight 7650.34
_space_group_crystal_system orthorhombic
_space_group_IT_number 63
_space_group_name_Hall '-C 2c 2'
_space_group_name_H-M_alt 'C m c m'
_audit_creation_date 2021-02-25
_audit_creation_method
;
Olex2 1.3
(compiled 2020.11.12 svn.r5f609507 for OlexSys, GUI svn.r6257)
;
_cell_angle_alpha 90
_cell_angle_beta 90
_cell_angle_gamma 90
_cell_formula_units_Z 1
_cell_length_a 11.055(2)
_cell_length_b 22.912(5)
_cell_length_c 24.914(5)
_cell_measurement_temperature 293(2)
_cell_volume 6311(2)
_computing_molecular_graphics 'Olex2 1.3 (Dolomanov et al., 2009)'
_computing_publication_material 'Olex2 1.3 (Dolomanov et al., 2009)'
_computing_structure_refinement 'SHELXL 2018/3 (Sheldrick, 2015)'
_diffrn_ambient_temperature 293(2)
_diffrn_measured_fraction_theta_full 0.998
_diffrn_measured_fraction_theta_max 0.993
_diffrn_measurement_device_type JEOL-2100
_diffrn_radiation_type electron
_diffrn_radiation_wavelength 0.02508
_diffrn_reflns_av_R_equivalents 0.1803
_diffrn_reflns_av_unetI/netI 0.1724
_diffrn_reflns_Laue_measured_fraction_full 0.998
_diffrn_reflns_Laue_measured_fraction_max 0.993
_diffrn_reflns_limit_h_max 14
_diffrn_reflns_limit_h_min -14
_diffrn_reflns_limit_k_max 29
_diffrn_reflns_limit_k_min -29
_diffrn_reflns_limit_l_max 31
_diffrn_reflns_limit_l_min -30
_diffrn_reflns_number 14434
_diffrn_reflns_point_group_measured_fraction_full 0.998
_diffrn_reflns_point_group_measured_fraction_max 0.993
_diffrn_reflns_theta_full 0.862
_diffrn_reflns_theta_max 0.919
_diffrn_reflns_theta_min 0.058
_exptl_absorpt_coefficient_mu 0.000
_exptl_crystal_density_diffrn 2.013
_exptl_crystal_description 'needle-like nanocrystal'
_exptl_crystal_F_000 1274
_refine_diff_density_max 0.470
_refine_diff_density_min -0.386
_refine_diff_density_rms 0.101
_refine_ls_extinction_method none
_refine_ls_goodness_of_fit_ref 1.380
_refine_ls_hydrogen_treatment undef
_refine_ls_matrix_type full
_refine_ls_number_parameters 209
_refine_ls_number_reflns 3698
_refine_ls_number_restraints 2
_refine_ls_restrained_S_all 1.379
_refine_ls_R_factor_all 0.2375
_refine_ls_R_factor_gt 0.2017
_refine_ls_shift/su_max 2.585
_refine_ls_shift/su_mean 0.022
_refine_ls_structure_factor_coef Fsqd
_refine_ls_weighting_details 'w=1/[\s^2^(Fo^2^)+(0.2000P)^2^] where P=(Fo^2^+2Fc^2^)/3'
_refine_ls_weighting_scheme calc
_refine_ls_wR_factor_gt 0.4364
_refine_ls_wR_factor_ref 0.4636
_reflns_Friedel_coverage 0.000
_reflns_number_gt 2278
_reflns_number_total 3698
_reflns_threshold_expression 'I > 2\s(I)'
_cod_data_source_file cm1c00892_si_003.cif
_cod_data_source_block cmc21-cmcm-osda
_cod_database_code 4003943
_shelx_shelxl_version_number 2018/3
_shelx_space_group_comment
;
The symmetry employed for this shelxl refinement is uniquely defined
by the following loop, which should always be used as a source of
symmetry information in preference to the above space-group names.
They are only intended as comments.
;
_olex2_refinement_description
;
1. Restrained distances
 C2-C2_$1
 1.52 with sigma of 0.02
 C3-C3_$2
 1.92 with sigma of 0.02
2. Others
 Fixed Sof: Si1(0.25) Si2(0.25) Si3(0.25) Si4(0.25) Si5(0.25) Si6(0.5)
 Si7(0.5) Si8(0.5) Si9(0.5) Si10(0.5) Si11(0.5) Si12(0.5) Si13(0.5) Si14(0.5)
 Si15(0.5) O1(0.25) O2(0.25) O3(0.25) O4(0.25) O5(0.25) O6(0.5) O7(0.5) O8(0.5)
 O9(0.5) O10(0.5) O11(0.5) O12(0.5) O13(0.5) O14(0.5) O15(0.5) O16(0.5)
 O17(0.5) O18(0.5) O19(0.5) O20(0.5) O21(0.5) O22(0.5) O23(0.5) O24(0.5)
 O25(0.5) O26(0.5) O28(0.5) O29(0.25) O30(0.25) O31(0.25) O32(0.25) O33(0.25)
 O34(0.25) O35(0.25) N1(0.25) C1(0.25) C2(0.25) C3(0.25) C4(0.25) C5(0.25)
 C6(0.25) C7(0.25) C8(0.25) C9(0.25) C10(0.25) C11(0.25) C12(0.25) C13(0.25)
3.a Free rotating group:
 N1(C1,C2,C3,C4,C5,C6,C7,C8,C9,C10,C11,C12,C13)
;
_olex2_submission_special_instructions 'No special instructions were received'

loop_
_space_group_symop_operation_xyz
'x, y, z'
'-x, -y, z+1/2'
'-x, y, -z+1/2'
'x, -y, -z'
'x+1/2, y+1/2, z'
'-x+1/2, -y+1/2, z+1/2'
'-x+1/2, y+1/2, -z+1/2'
'x+1/2, -y+1/2, -z'
'-x, -y, -z'
'x, y, -z-1/2'
'x, -y, z-1/2'
'-x, y, z'
'-x+1/2, -y+1/2, -z'
'x+1/2, y+1/2, -z-1/2'
'x+1/2, -y+1/2, z-1/2'
'-x+1/2, y+1/2, z'

loop_
_atom_site_label
_atom_site_type_symbol
_atom_site_fract_x
_atom_site_fract_y
_atom_site_fract_z
_atom_site_U_iso_or_equiv
_atom_site_adp_type
_atom_site_occupancy
_atom_site_site_symmetry_order
_atom_site_calc_flag
_atom_site_refinement_flags_posn
_atom_site_refinement_flags_adp
_atom_site_refinement_flags_occupancy
_atom_site_disorder_assembly
_atom_site_disorder_group
Si1 Si 0.500000 0.4667(6) 0.0660(6) 0.029(3) Uiso 0.5 2 d S . P . .
Si2 Si 0.000000 0.0514(5) 0.1622(5) 0.020(3) Uiso 0.5 2 d S . P . .
Si3 Si 0.500000 0.4770(5) 0.2628(4) 0.024(3) Uiso 0.5 2 d S . P . .
Si4 Si 0.000000 0.0521(5) 0.3633(6) 0.021(3) Uiso 0.5 2 d S . P . .
Si5 Si 0.500000 0.4705(5) 0.4563(6) 0.019(3) Uiso 0.5 2 d S . P . .
Si6 Si 0.2388(14) 0.1247(7) 0.3463(6) 0.014(5) Uiso 0.5 1 d . . P . .
Si7 Si 0.3580(12) 0.0570(6) 0.4387(6) 0.015(4) Uiso 0.5 1 d . . P . .
Si8 Si 0.2356(15) 0.4385(8) 0.4401(7) 0.015(5) Uiso 0.5 1 d . . P . .
Si9 Si 0.1368(15) 0.3681(8) 0.1556(7) 0.015(5) Uiso 0.5 1 d . . P . .
Si10 Si 0.1387(14) 0.2409(7) 0.1892(6) 0.011(4) Uiso 0.5 1 d . . P . .
Si11 Si 0.2428(14) 0.1178(7) 0.1505(6) 0.012(5) Uiso 0.5 1 d . . P . .
Si12 Si 0.3566(12) 0.0640(6) 0.0550(5) 0.012(4) Uiso 0.5 1 d . . P . .
Si13 Si 0.2396(17) 0.4332(8) 0.0554(8) 0.021(6) Uiso 0.5 1 d . . P . .
Si14 Si 0.1436(15) 0.3633(8) 0.3490(7) 0.016(5) Uiso 0.5 1 d . . P . .
Si15 Si 0.1423(18) 0.2344(8) 0.3139(8) 0.027(6) Uiso 0.5 1 d . . P . .
Si16 Si 0.2412(5) 0.4358(3) 0.250000 0.0226(13) Uiso 1 2 d S . P . .
Si17 Si 0.3596(4) 0.0624(2) 0.250000 0.0149(11) Uiso 1 2 d S . P . .
O1 O 0.000000 0.0179(9) 0.0206(8) 0.036(4) Uiso 0.5 2 d S . P . .
O2 O 0.500000 0.4960(10) 0.1244(8) 0.039(5) Uiso 0.5 2 d S . P . .
O3 O 0.000000 0.0314(10) 0.2225(8) 0.038(5) Uiso 0.5 2 d S . P . .
O4 O 0.500000 0.4992(10) 0.3245(9) 0.039(5) Uiso 0.5 2 d S . P . .
O5 O 0.000000 0.0287(9) 0.4231(8) 0.035(4) Uiso 0.5 2 d S . P . .
O6 O 0.1754(11) 0.3014(6) 0.1650(6) 0.012(3) Uiso 0.5 1 d . . P . .
O7 O 0.2172(14) 0.1901(7) 0.1542(7) 0.019(4) Uiso 0.5 1 d . . P . .
O8 O 0.3263(15) 0.1093(6) 0.1027(6) 0.022(4) Uiso 0.5 1 d . . P . .
O9 O 0.3822(14) 0.4263(7) 0.0661(7) 0.030(4) Uiso 0.5 1 d . . P . .
O10 O 0.204(3) 0.4996(15) 0.0780(13) 0.028(10) Uiso 0.5 1 d . . P . .
O11 O 0.1722(15) 0.4239(7) 0.4970(6) 0.025(4) Uiso 0.5 1 d . . P . .
O12 O 0.1684(14) 0.3885(6) 0.0944(6) 0.023(3) Uiso 0.5 1 d . . P . .
O13 O 0.1186(12) 0.0870(7) 0.1566(6) 0.025(3) Uiso 0.5 1 d . . P . .
O14 O 0.3358(12) 0.0985(5) 0.1955(5) 0.019(3) Uiso 0.5 1 d . . P . .
O15 O 0.177(2) 0.4031(10) 0.2956(9) 0.058(6) Uiso 0.5 1 d . . P . .
O16 O 0.1671(14) 0.2949(8) 0.3479(7) 0.027(4) Uiso 0.5 1 d . . P . .
O17 O 0.2252(14) 0.1884(7) 0.3333(7) 0.023(5) Uiso 0.5 1 d . . P . .
O18 O 0.2980(15) 0.1110(7) 0.4063(7) 0.026(4) Uiso 0.5 1 d . . P . .
O19 O 0.3818(11) 0.4342(6) 0.4488(6) 0.015(3) Uiso 0.5 1 d . . P . .
O20 O 0.308(3) -0.0011(16) 0.4261(13) 0.031(11) Uiso 0.5 1 d . . P . .
O21 O 0.2953(16) 0.0806(8) 0.4967(7) 0.035(4) Uiso 0.5 1 d . . P . .
O22 O 0.2085(16) 0.3881(7) 0.3986(6) 0.031(4) Uiso 0.5 1 d . . P . .
O23 O 0.1130(15) 0.0949(8) 0.3603(8) 0.038(5) Uiso 0.5 1 d . . P . .
O24 O 0.2929(19) 0.0927(9) 0.2957(8) 0.053(5) Uiso 0.5 1 d . . P . .
O25 O 0.2181(15) 0.4025(7) 0.1953(6) 0.029(3) Uiso 0.5 1 d . . P . .
O26 O 0.1940(11) 0.4993(6) 0.2390(6) 0.040(4) Uiso 0.5 1 d . . P . .
O27 O 0.1720(8) 0.2412(4) 0.250000 0.029(2) Uiso 1 2 d S . P . .
O28 O 0.3846(9) 0.4364(5) 0.2599(5) 0.027(3) Uiso 0.5 1 d . . P . .
O29 O 0.000000 0.2197(11) 0.1780(10) 0.015(6) Uiso 0.5 2 d S . P . .
O30 O 0.000000 0.3757(8) 0.1679(9) 0.025(4) Uiso 0.5 2 d S . P . .
O31 O 0.000000 0.2304(14) 0.3157(12) 0.034(9) Uiso 0.5 2 d S . P . .
O32 O 0.000000 0.3752(9) 0.3576(10) 0.035(5) Uiso 0.5 2 d S . P . .
O33 O 0.500000 0.0545(9) 0.0624(10) 0.020(5) Uiso 0.5 2 d S . P . .
O34 O 0.500000 0.0578(18) 0.4517(16) 0.067(13) Uiso 0.5 2 d S . P . .
O35 O 0.500000 0.0565(8) 0.2599(8) 0.035(5) Uiso 0.5 2 d S . P . .
N1 N 0.460(7) 0.218(3) 0.488(3) 0.6(2) Uiso 0.25 1 d G . P . .
C1 C 0.680(8) 0.213(4) 0.511(3) 0.30(10) Uiso 0.25 1 d G . P . .
C2 C 0.231(7) 0.222(3) 0.486(3) 1.3(10) Uiso 0.25 1 d DG . P . .
C3 C 0.5869(9) 0.308(9) 0.313(5) 1.4(13) Uiso 0.25 1 d DG . P . .
C4 C 0.339(6) 0.249(2) 0.491(3) 0.17(4) Uiso 0.25 1 d G . P . .
C5 C 0.607(2) 0.298(13) 0.250(4) 2.0(16) Uiso 0.5 2 d G . P . .
C6 C 0.576(3) 0.249(8) 0.343(3) 1.3(12) Uiso 0.25 1 d G . P . .
C7 C 0.892(7) 0.201(5) 0.476(4) 0.24(6) Uiso 0.25 1 d G . P . .
C8 C 0.568(7) 0.252(4) 0.512(3) 1.2(11) Uiso 0.25 1 d G . P . .
C9 C 0.555(3) 0.261(5) 0.401(3) 0.44(16) Uiso 0.25 1 d G . P . .
C10 C 0.899(9) 0.199(7) 0.539(4) 0.44(15) Uiso 0.25 1 d G . P . .
C11 C 0.760(6) 0.221(4) 0.461(3) 0.38(14) Uiso 0.25 1 d G . P . .
C12 C 0.451(9) 0.160(4) 0.520(4) 2.0(13) Uiso 0.25 1 d G . P . .
C13 C 0.500(6) 0.206(4) 0.429(3) 2.0(13) Uiso 0.5 2 d G . P . .

loop_
_atom_type_symbol
_atom_type_description
_atom_type_scat_dispersion_real
_atom_type_scat_dispersion_imag
_atom_type_scat_source
C C 0.0000 0.0000 'International Tables Vol C Tables 4.2.6.8 and 6.1.1.4'
N N 0.0000 0.0000 'International Tables Vol C Tables 4.2.6.8 and 6.1.1.4'
O O 0.0000 0.0000 'International Tables Vol C Tables 4.2.6.8 and 6.1.1.4'
Si Si 0.0000 0.0000 'International Tables Vol C Tables 4.2.6.8 and 6.1.1.4'

loop_
_geom_angle_atom_site_label_1
_geom_angle_atom_site_label_2
_geom_angle_atom_site_label_3
_geom_angle
_geom_angle_site_symmetry_1
_geom_angle_site_symmetry_3
_geom_angle_publ_flag
Si5 Si1 Si4 123(2) 10_556 14_556 ?
Si5 Si1 O1 0(2) 10_556 13 ?
Si5 Si1 O1 37(2) 10_556 5 ?
Si5 Si1 O2 146(3) 10_556 . ?
Si5 Si1 O5 92(2) 10_556 14_556 ?
Si5 Si1 O9 95.3(16) 10_556 . ?
Si5 Si1 O9 95.3(16) 10_556 12_655 ?
Si5 Si1 O19 80.7(14) 10_556 3_655 ?
Si5 Si1 O19 80.7(14) 10_556 10_556 ?
O1 Si1 Si4 85.9(10) 5 14_556 ?
O1 Si1 Si4 122.7(9) 13 14_556 ?
O1 Si1 O1 36.8(13) 5 13 ?
O2 Si1 Si4 23.2(9) . 14_556 ?
O2 Si1 O1 109.2(14) . 5 ?
O2 Si1 O1 145.9(13) . 13 ?
O5 Si1 Si4 31.2(9) 14_556 14_556 ?
O5 Si1 O1 91.5(12) 14_556 13 ?
O5 Si1 O1 54.7(12) 14_556 5 ?
O5 Si1 O2 54.4(13) 14_556 . ?
O5 Si1 O9 124.7(7) 14_556 . ?
O5 Si1 O9 124.7(7) 14_556 12_655 ?
O5 Si1 O19 121.1(7) 14_556 10_556 ?
O5 Si1 O19 121.1(7) 14_556 3_655 ?
O9 Si1 Si4 115.5(8) . 14_556 ?
O9 Si1 Si4 115.4(8) 12_655 14_556 ?
O9 Si1 O1 114.7(10) 12_655 5 ?
O9 Si1 O1 95.4(9) 12_655 13 ?
O9 Si1 O1 114.7(10) . 5 ?
O9 Si1 O1 95.4(9) . 13 ?
O9 Si1 O2 104.0(10) . . ?
O9 Si1 O2 104.0(10) 12_655 . ?
O9 Si1 O9 109.2(14) . 12_655 ?
O19 Si1 Si4 121.1(7) 3_655 14_556 ?
O19 Si1 Si4 121.1(7) 10_556 14_556 ?
O19 Si1 O1 80.9(9) 10_556 13 ?
O19 Si1 O1 80.9(9) 3_655 13 ?
O19 Si1 O1 100.4(10) 3_655 5 ?
O19 Si1 O1 100.4(10) 10_556 5 ?
O19 Si1 O2 114.7(9) 3_655 . ?
O19 Si1 O2 114.7(9) 10_556 . ?
O19 Si1 O9 114.2(10) 3_655 . ?
O19 Si1 O9 15.0(7) 10_556 . ?
O19 Si1 O9 15.0(7) 3_655 12_655 ?
O19 Si1 O9 114.2(10) 10_556 12_655 ?
O19 Si1 O19 115.1(13) 10_556 3_655 ?
Si4 Si2 Si3 139.1(19) 10_556 14_446 ?
Si4 Si2 O2 54.9(17) 10_556 5_445 ?
Si4 Si2 O3 165(2) 10_556 . ?
Si4 Si2 O4 107(2) 10_556 14_446 ?
Si4 Si2 O5 15.2(16) 10_556 10_556 ?
Si4 Si2 O13 84.1(12) 10_556 12 ?
Si4 Si2 O13 84.1(12) 10_556 . ?
Si4 Si2 O23 69.8(12) 10_556 10_556 ?
Si4 Si2 O23 69.8(12) 10_556 3 ?
O2 Si2 Si3 84.2(10) 5_445 14_446 ?
O2 Si2 O5 39.7(10) 5_445 10_556 ?
O2 Si2 O23 106.0(10) 5_445 10_556 ?
O2 Si2 O23 106.0(10) 5_445 3 ?
O3 Si2 Si3 25.4(9) . 14_446 ?
O3 Si2 O2 109.6(14) . 5_445 ?
O3 Si2 O5 149.3(12) . 10_556 ?
O3 Si2 O23 119.2(9) . 3 ?
O3 Si2 O23 119.2(9) . 10_556 ?
O4 Si2 Si3 32.1(11) 14_446 14_446 ?
O4 Si2 O2 52.1(14) 14_446 5_445 ?
O4 Si2 O3 57.5(14) 14_446 . ?
O4 Si2 O5 91.8(13) 14_446 10_556 ?
O4 Si2 O13 122.1(7) 14_446 . ?
O4 Si2 O13 122.1(7) 14_446 12 ?
O4 Si2 O23 131.0(7) 14_446 3 ?
O4 Si2 O23 131.0(7) 14_446 10_556 ?
O5 Si2 Si3 123.9(8) 10_556 14_446 ?
O13 Si2 Si3 114.8(8) . 14_446 ?
O13 Si2 Si3 114.8(8) 12 14_446 ?
O13 Si2 O2 111.7(8) 12 5_445 ?
O13 Si2 O2 111.7(8) . 5_445 ?
O13 Si2 O3 103.8(9) . . ?
O13 Si2 O3 103.8(9) 12 . ?
O13 Si2 O5 92.2(8) . 10_556 ?
O13 Si2 O5 92.2(8) 12 10_556 ?
O13 Si2 O13 115.5(14) 12 . ?
O13 Si2 O23 15.6(8) . 10_556 ?
O13 Si2 O23 106.6(11) 12 10_556 ?
O13 Si2 O23 15.6(8) 12 3 ?
O13 Si2 O23 106.6(11) . 3 ?
O23 Si2 Si3 129.8(8) 10_556 14_446 ?
O23 Si2 Si3 129.8(8) 3 14_446 ?
O23 Si2 O5 79.5(9) 10_556 10_556 ?
O23 Si2 O5 79.5(9) 3 10_556 ?
O23 Si2 O23 95.1(14) 10_556 3 ?
Si3 Si3 Si2 137.7(4) 10_556 14_556 ?
Si3 Si3 O3 106.4(11) 10_556 14_556 ?
Si3 Si3 O3 51.1(9) 10_556 5 ?
Si3 Si3 O4 161.7(9) 10_556 . ?
Si3 Si3 O4 13.2(7) 10_556 10_556 ?
Si3 Si3 O28 87.4(6) 10_556 . ?
Si3 Si3 O28 70.3(6) 10_556 10_556 ?
Si3 Si3 O28 87.4(6) 10_556 12_655 ?
Si3 Si3 O28 70.3(6) 10_556 3_655 ?
O3 Si3 Si2 86.5(10) 5 14_556 ?
O3 Si3 Si2 31.3(10) 14_556 14_556 ?
O3 Si3 O3 55.3(17) 14_556 5 ?
O3 Si3 O4 110.6(13) 5 . ?
O3 Si3 O4 93.2(13) 14_556 10_556 ?
O3 Si3 O4 38.0(10) 5 10_556 ?
O3 Si3 O4 55.3(13) 14_556 . ?
O3 Si3 O28 102.8(8) 5 10_556 ?
O3 Si3 O28 125.3(6) 14_556 . ?
O3 Si3 O28 128.9(6) 14_556 10_556 ?
O3 Si3 O28 128.9(6) 14_556 3_655 ?
O3 Si3 O28 102.8(8) 5 3_655 ?
O3 Si3 O28 125.3(6) 14_556 12_655 ?
O4 Si3 Si2 24.0(9) . 14_556 ?
O4 Si3 Si2 124.5(8) 10_556 14_556 ?
O4 Si3 O4 148.5(15) . 10_556 ?
O4 Si3 O28 119.6(7) . 3_655 ?
O4 Si3 O28 119.6(7) . 10_556 ?
O28 Si3 Si2 115.5(6) . 14_556 ?
O28 Si3 Si2 128.5(5) 10_556 14_556 ?
O28 Si3 Si2 115.5(6) 12_655 14_556 ?
O28 Si3 Si2 128.5(5) 3_655 14_556 ?
O28 Si3 O3 115.5(7) . 5 ?
O28 Si3 O3 115.5(7) 12_655 5 ?
O28 Si3 O4 103.2(8) . . ?
O28 Si3 O4 95.1(7) . 10_556 ?
O28 Si3 O4 78.4(7) 10_556 10_556 ?
O28 Si3 O4 78.4(7) 3_655 10_556 ?
O28 Si3 O4 103.2(8) 12_655 . ?
O28 Si3 O4 95.1(7) 12_655 10_556 ?
O28 Si3 O28 17.0(9) . 10_556 ?
O28 Si3 O28 105.7(10) . 3_655 ?
O28 Si3 O28 107.6(10) 12_655 . ?
O28 Si3 O28 17.0(9) 12_655 3_655 ?
O28 Si3 O28 99.0(10) 10_556 3_655 ?
O28 Si3 O28 105.7(10) 12_655 10_556 ?
Si2 Si4 Si1 130.6(19) 10_556 14_446 ?
Si2 Si4 O2 102(2) 10_556 14_446 ?
Si2 Si4 O3 11.0(16) 10_556 10_556 ?
Si2 Si4 O4 50.0(17) 10_556 5_445 ?
Si2 Si4 O5 159(2) 10_556 . ?
Si2 Si4 O13 72.8(11) 10_556 3 ?
Si2 Si4 O13 72.8(11) 10_556 10_556 ?
Si2 Si4 O23 88.2(14) 10_556 . ?
Si2 Si4 O23 88.2(14) 10_556 12 ?
O2 Si4 Si1 28.6(10) 14_446 14_446 ?
O2 Si4 O3 91.0(13) 14_446 10_556 ?
O2 Si4 O4 52.0(14) 14_446 5_445 ?
O2 Si4 O5 56.8(13) 14_446 . ?
O2 Si4 O13 123.6(7) 14_446 10_556 ?
O2 Si4 O13 123.6(7) 14_446 3 ?
O2 Si4 O23 127.6(7) 14_446 . ?
O2 Si4 O23 127.6(7) 14_446 12 ?
O3 Si4 Si1 119.5(9) 10_556 14_446 ?
O4 Si4 Si1 80.6(11) 5_445 14_446 ?
O4 Si4 O3 38.9(11) 5_445 10_556 ?
O4 Si4 O5 108.9(14) 5_445 . ?
O4 Si4 O13 101.3(10) 5_445 3 ?
O4 Si4 O13 101.3(10) 5_445 10_556 ?
O4 Si4 O23 116.9(10) 5_445 . ?
O4 Si4 O23 116.9(10) 5_445 12 ?
O5 Si4 Si1 28.3(9) . 14_446 ?
O5 Si4 O3 147.8(12) . 10_556 ?
O5 Si4 O13 117.2(8) . 3 ?
O5 Si4 O13 117.2(8) . 10_556 ?
O5 Si4 O23 104.6(10) . 12 ?
O5 Si4 O23 104.6(10) . . ?
O13 Si4 Si1 125.0(7) 10_556 14_446 ?
O13 Si4 Si1 125.0(7) 3 14_446 ?
O13 Si4 O3 78.9(8) 10_556 10_556 ?
O13 Si4 O3 78.9(8) 3 10_556 ?
O13 Si4 O13 108.7(13) 10_556 3 ?
O23 Si4 Si1 119.3(8) 12 14_446 ?
O23 Si4 Si1 119.3(8) . 14_446 ?
O23 Si4 O3 95.0(10) 12 10_556 ?
O23 Si4 O3 95.0(10) . 10_556 ?
O23 Si4 O13 108.6(10) . 3 ?
O23 Si4 O13 16.6(8) . 10_556 ?
O23 Si4 O13 108.6(10) 12 10_556 ?
O23 Si4 O13 16.6(8) 12 3 ?
O23 Si4 O23 103.6(15) . 12 ?
Si1 Si5 Si5 157(3) 10_556 9_666 ?
Si1 Si5 O1 127(3) 10_556 14_556 ?
Si1 Si5 O1 180(3) 10_556 6 ?
Si1 Si5 O2 25(2) 10_556 10_556 ?
Si1 Si5 O5 67(2) 10_556 5 ?
Si1 Si5 O9 65.9(14) 10_556 10_556 ?
Si1 Si5 O9 65.9(14) 10_556 3_655 ?
Si1 Si5 O19 78.3(13) 10_556 12_655 ?
Si1 Si5 O19 78.3(13) 10_556 . ?
O1 Si5 Si5 30.3(10) 14_556 9_666 ?
O1 Si5 Si5 22.5(8) 6 9_666 ?
O1 Si5 O1 52.8(16) 14_556 6 ?
O1 Si5 O2 154.5(12) 6 10_556 ?
O1 Si5 O2 101.7(14) 14_556 10_556 ?
O1 Si5 O5 59.7(13) 14_556 5 ?
O1 Si5 O9 131.7(6) 14_556 3_655 ?
O1 Si5 O9 114.3(9) 6 10_556 ?
O1 Si5 O9 131.7(6) 14_556 10_556 ?
O1 Si5 O9 114.3(9) 6 3_655 ?
O1 Si5 O19 121.8(7) 14_556 . ?
O1 Si5 O19 121.8(7) 14_556 12_655 ?
O2 Si5 Si5 132.0(10) 10_556 9_666 ?
O5 Si5 Si5 90.0(10) 5 9_666 ?
O5 Si5 O1 112.5(13) 5 6 ?
O5 Si5 O2 42.0(10) 5 10_556 ?
O5 Si5 O9 108.9(9) 5 3_655 ?
O5 Si5 O9 108.9(9) 5 10_556 ?
O9 Si5 Si5 125.5(8) 3_655 9_666 ?
O9 Si5 Si5 125.5(8) 10_556 9_666 ?
O9 Si5 O2 81.6(9) 10_556 10_556 ?
O9 Si5 O2 81.6(9) 3_655 10_556 ?
O9 Si5 O9 96.7(13) 10_556 3_655 ?
O19 Si5 Si5 112.6(8) . 9_666 ?
O19 Si5 Si5 112.6(8) 12_655 9_666 ?
O19 Si5 O1 101.9(9) 12_655 6 ?
O19 Si5 O1 101.9(9) . 6 ?
O19 Si5 O2 91.9(9) . 10_556 ?
O19 Si5 O2 91.9(9) 12_655 10_556 ?
O19 Si5 O5 112.9(8) . 5 ?
O19 Si5 O5 112.9(8) 12_655 5 ?
O19 Si5 O9 106.1(10) 12_655 10_556 ?
O19 Si5 O9 13.0(7) 12_655 3_655 ?
O19 Si5 O9 13.0(7) . 10_556 ?
O19 Si5 O9 106.1(10) . 3_655 ?
O19 Si5 O19 113.7(12) 12_655 . ?
Si11 Si6 O7 153(10) 10_556 10_556 ?
Si11 Si6 O8 48(9) 10_556 10_556 ?
Si11 Si6 O13 76(9) 10_556 10_556 ?
Si11 Si6 O14 79(10) 10_556 10_556 ?
Si11 Si6 O17 163(10) 10_556 . ?
Si11 Si6 O18 49(10) 10_556 . ?
Si11 Si6 O23 75(9) 10_556 . ?
Si11 Si6 O24 82(10) 10_556 . ?
O7 Si6 O8 108.2(13) 10_556 10_556 ?
O7 Si6 O13 114.0(13) 10_556 10_556 ?
O7 Si6 O14 117.9(12) 10_556 10_556 ?
O7 Si6 O18 104.8(13) 10_556 . ?
O7 Si6 O23 106.8(13) 10_556 . ?
O7 Si6 O24 120.8(14) 10_556 . ?
O8 Si6 O18 13.4(7) 10_556 . ?
O13 Si6 O8 114.4(12) 10_556 10_556 ?
O13 Si6 O14 108.9(12) 10_556 10_556 ?
O13 Si6 O18 105.5(12) 10_556 . ?
O13 Si6 O23 16.8(8) 10_556 . ?
O14 Si6 O8 91.6(11) 10_556 10_556 ?
O14 Si6 O18 104.4(12) 10_556 . ?
O17 Si6 O7 12.4(9) . 10_556 ?
O17 Si6 O8 115.8(13) . 10_556 ?
O17 Si6 O13 115.8(13) . 10_556 ?
O17 Si6 O14 106.8(12) . 10_556 ?
O17 Si6 O18 114.6(13) . . ?
O17 Si6 O23 112.2(13) . . ?
O17 Si6 O24 108.5(14) . . ?
O23 Si6 O8 104.7(12) . 10_556 ?
O23 Si6 O14 124.3(13) . 10_556 ?
O23 Si6 O18 93.8(12) . . ?
O24 Si6 O8 107.3(14) . 10_556 ?
O24 Si6 O13 91.6(13) . 10_556 ?
O24 Si6 O14 19.4(7) . 10_556 ?
O24 Si6 O18 118.8(14) . . ?
O24 Si6 O23 107.9(14) . . ?
Si12 Si7 O8 84(7) 10_556 10_556 ?
Si12 Si7 O10 140(7) 10_556 7_545 ?
Si12 Si7 O11 31(7) 10_556 13_556 ?
Si12 Si7 O18 77(7) 10_556 . ?
Si12 Si7 O20 140(7) 10_556 . ?
Si12 Si7 O21 31(6) 10_556 . ?
Si12 Si7 O33 96(7) 10_556 10_556 ?
Si12 Si7 O34 85(7) 10_556 . ?
O8 Si7 O11 111.6(11) 10_556 13_556 ?
O8 Si7 O21 102.6(11) 10_556 . ?
O10 Si7 O8 111.3(16) 7_545 10_556 ?
O10 Si7 O11 113.0(16) 7_545 13_556 ?
O10 Si7 O18 109.6(16) 7_545 . ?
O10 Si7 O21 108.9(16) 7_545 . ?
O10 Si7 O33 114.0(17) 7_545 10_556 ?
O10 Si7 O34 120(2) 7_545 . ?
O18 Si7 O8 13.7(7) . 10_556 ?
O18 Si7 O11 101.1(11) . 13_556 ?
O18 Si7 O21 90.7(11) . . ?
O20 Si7 O8 116.7(16) . 10_556 ?
O20 Si7 O10 6(2) . 7_545 ?
O20 Si7 O11 111.2(16) . 13_556 ?
O20 Si7 O18 115.3(16) . . ?
O20 Si7 O21 108.5(16) . . ?
O20 Si7 O33 109.9(17) . 10_556 ?
O20 Si7 O34 115(2) . . ?
O21 Si7 O11 13.8(7) . 13_556 ?
O33 Si7 O8 103.4(13) 10_556 10_556 ?
O33 Si7 O11 102.9(13) 10_556 13_556 ?
O33 Si7 O18 115.3(13) 10_556 . ?
O33 Si7 O21 115.9(14) 10_556 . ?
O33 Si7 O34 13.0(17) 10_556 . ?
O34 Si7 O8 109.4(18) . 10_556 ?
O34 Si7 O11 90.0(16) . 13_556 ?
O34 Si7 O18 119.6(18) . . ?
O34 Si7 O21 103.1(17) . . ?
Si13 Si8 O9 72(10) 10_556 10_556 ?
Si13 Si8 O10 156(10) 10_556 10_556 ?
Si13 Si8 O11 53(10) 10_556 . ?
Si13 Si8 O12 88(10) 10_556 10_556 ?
Si13 Si8 O19 67(10) 10_556 . ?
Si13 Si8 O20 153(10) 10_556 16 ?
Si13 Si8 O21 41(10) 10_556 13_556 ?
Si13 Si8 O22 87(10) 10_556 . ?
O9 Si8 O21 104.2(13) 10_556 13_556 ?
O10 Si8 O9 111.1(17) 10_556 10_556 ?
O10 Si8 O11 110.6(17) 10_556 . ?
O10 Si8 O12 113.0(17) 10_556 10_556 ?
O10 Si8 O19 109.1(16) 10_556 . ?
O10 Si8 O21 118.5(18) 10_556 13_556 ?
O10 Si8 O22 115.9(18) 10_556 . ?
O11 Si8 O9 118.2(14) . 10_556 ?
O11 Si8 O19 107.5(13) . . ?
O11 Si8 O21 14.1(8) . 13_556 ?
O12 Si8 O9 106.3(13) 10_556 10_556 ?
O12 Si8 O11 96.9(12) 10_556 . ?
O12 Si8 O19 118.9(13) 10_556 . ?
O12 Si8 O21 102.8(12) 10_556 13_556 ?
O19 Si8 O9 14.5(7) . 10_556 ?
O19 Si8 O21 93.5(12) . 13_556 ?
O20 Si8 O9 116.5(17) 16 10_556 ?
O20 Si8 O10 6(2) 16 10_556 ?
O20 Si8 O11 104.9(17) 16 . ?
O20 Si8 O12 112.5(17) 16 10_556 ?
O20 Si8 O19 113.6(17) 16 . ?
O20 Si8 O21 113.3(18) 16 13_556 ?
O20 Si8 O22 117.4(18) 16 . ?
O22 Si8 O9 90.0(13) . 10_556 ?
O22 Si8 O11 109.9(13) . . ?
O22 Si8 O12 17.1(7) . 10_556 ?
O22 Si8 O19 103.3(13) . . ?
O22 Si8 O21 112.7(13) . 13_556 ?
Si14 Si9 O6 52(10) 10_556 . ?
Si14 Si9 O12 58(10) 10_556 . ?
Si14 Si9 O15 137(10) 10_556 10_556 ?
Si14 Si9 O16 43(10) 10_556 10_556 ?
Si14 Si9 O22 55(10) 10_556 10_556 ?
Si14 Si9 O25 119(10) 10_556 . ?
Si14 Si9 O30 128(10) 10_556 . ?
Si14 Si9 O32 110(10) 10_556 10_556 ?
O6 Si9 O12 110.6(12) . . ?
O6 Si9 O16 12.1(7) . 10_556 ?
O6 Si9 O22 105.1(12) . 10_556 ?
O12 Si9 O16 101.0(11) . 10_556 ?
O15 Si9 O6 107.9(14) 10_556 . ?
O15 Si9 O12 122.1(15) 10_556 . ?
O15 Si9 O16 120.0(15) 10_556 10_556 ?
O15 Si9 O22 111.7(15) 10_556 10_556 ?
O15 Si9 O25 19.0(9) 10_556 . ?
O15 Si9 O30 93.9(15) 10_556 . ?
O15 Si9 O32 113.3(16) 10_556 10_556 ?
O22 Si9 O12 16.8(6) 10_556 . ?
O22 Si9 O16 97.9(11) 10_556 10_556 ?
O25 Si9 O6 103.7(12) . . ?
O25 Si9 O12 109.0(13) . . ?
O25 Si9 O16 114.6(13) . 10_556 ?
O25 Si9 O22 95.9(12) . 10_556 ?
O25 Si9 O32 130.1(15) . 10_556 ?
O30 Si9 O6 109.7(13) . . ?
O30 Si9 O12 111.1(14) . . ?
O30 Si9 O16 108.1(13) . 10_556 ?
O30 Si9 O22 127.2(15) . 10_556 ?
O30 Si9 O25 112.4(14) . . ?
O30 Si9 O32 23.5(9) . 10_556 ?
O32 Si9 O6 113.0(14) 10_556 . ?
O32 Si9 O12 88.9(13) 10_556 . ?
O32 Si9 O16 106.4(13) 10_556 10_556 ?
O32 Si9 O22 105.5(14) 10_556 10_556 ?
Si15 Si10 O6 123(10) 10_556 . ?
Si15 Si10 O7 20(10) 10_556 . ?
Si15 Si10 O16 112(10) 10_556 10_556 ?
Si15 Si10 O17 22(10) 10_556 10_556 ?
Si15 Si10 O27 112(10) 10_556 . ?
Si15 Si10 O29 83(10) 10_556 . ?
Si15 Si10 O31 93(10) 10_556 10_556 ?
O6 Si10 O7 106.1(11) . . ?
O6 Si10 O16 13.4(7) . 10_556 ?
O6 Si10 O17 111.6(12) . 10_556 ?
O6 Si10 O29 116.2(13) . . ?
O16 Si10 O7 97.7(12) 10_556 . ?
O16 Si10 O17 105.0(12) 10_556 10_556 ?
O16 Si10 O29 108.7(14) 10_556 . ?
O17 Si10 O7 11.1(8) 10_556 . ?
O27 Si10 O6 108.1(11) . . ?
O27 Si10 O7 112.4(11) . . ?
O27 Si10 O16 121.4(12) . 10_556 ?
O27 Si10 O17 101.4(11) . 10_556 ?
O27 Si10 O29 112.9(13) . . ?
O29 Si10 O7 100.9(13) . . ?
O29 Si10 O17 105.7(14) . 10_556 ?
O31 Si10 O6 111.3(16) 10_556 . ?
O31 Si10 O7 111.0(15) 10_556 . ?
O31 Si10 O16 105.8(16) 10_556 10_556 ?
O31 Si10 O17 115.8(16) 10_556 10_556 ?
O31 Si10 O27 108.0(15) 10_556 . ?
O31 Si10 O29 10.1(14) 10_556 . ?
Si6 Si11 O7 24(9) 10_556 . ?
Si6 Si11 O8 127(10) 10_556 . ?
Si6 Si11 O13 98(10) 10_556 . ?
Si6 Si11 O14 95(10) 10_556 . ?
Si6 Si11 O17 15(9) 10_556 10_556 ?
Si6 Si11 O18 126(10) 10_556 10_556 ?
Si6 Si11 O23 98(10) 10_556 10_556 ?
Si6 Si11 O24 91(10) 10_556 10_556 ?
O8 Si11 O7 105.8(12) . . ?
O8 Si11 O13 123.9(13) . . ?
O8 Si11 O14 97.2(12) . . ?
O8 Si11 O17 112.5(12) . 10_556 ?
O8 Si11 O18 14.4(8) . 10_556 ?
O8 Si11 O23 112.5(13) . 10_556 ?
O8 Si11 O24 114.3(15) . 10_556 ?
O13 Si11 O7 107.1(12) . . ?
O13 Si11 O14 112.1(12) . . ?
O13 Si11 O17 108.2(12) . 10_556 ?
O13 Si11 O24 93.5(13) . 10_556 ?
O14 Si11 O7 110.2(11) . . ?
O14 Si11 O17 100.0(11) . 10_556 ?
O17 Si11 O7 11.1(8) 10_556 . ?
O18 Si11 O7 102.5(12) 10_556 . ?
O18 Si11 O13 113.2(13) 10_556 . ?
O18 Si11 O14 111.3(12) 10_556 . ?
O18 Si11 O17 111.3(13) 10_556 10_556 ?
O18 Si11 O23 99.9(13) 10_556 10_556 ?
O18 Si11 O24 127.4(15) 10_556 10_556 ?
O23 Si11 O7 100.8(12) 10_556 . ?
O23 Si11 O13 17.2(8) 10_556 . ?
O23 Si11 O14 128.9(14) 10_556 . ?
O23 Si11 O17 105.1(12) 10_556 10_556 ?
O23 Si11 O24 110.6(15) 10_556 10_556 ?
O24 Si11 O7 112.0(13) 10_556 . ?
O24 Si11 O14 19.7(8) 10_556 . ?
O24 Si11 O17 100.9(13) 10_556 10_556 ?
Si7 Si12 O8 88(7) 10_556 . ?
Si7 Si12 O10 35(6) 10_556 16_545 ?
Si7 Si12 O11 145(7) 10_556 6_554 ?
Si7 Si12 O18 95(7) 10_556 10_556 ?
Si7 Si12 O20 35(6) 10_556 10_556 ?
Si7 Si12 O21 144(7) 10_556 10_556 ?
Si7 Si12 O33 76(6) 10_556 . ?
Si7 Si12 O34 87(7) 10_556 10_556 ?
O8 Si12 O10 103.1(14) . 16_545 ?
O8 Si12 O20 107.6(15) . 10_556 ?
O11 Si12 O8 123.0(12) 6_554 . ?
O11 Si12 O10 113.4(15) 6_554 16_545 ?
O11 Si12 O18 111.9(12) 6_554 10_556 ?
O11 Si12 O20 111.8(15) 6_554 10_556 ?
O11 Si12 O33 110.1(14) 6_554 . ?
O11 Si12 O34 97.2(17) 6_554 10_556 ?
O18 Si12 O8 13.8(7) 10_556 . ?
O18 Si12 O10 102.8(14) 10_556 16_545 ?
O18 Si12 O20 107.7(15) 10_556 10_556 ?
O18 Si12 O33 115.1(13) 10_556 . ?
O18 Si12 O34 121.9(18) 10_556 10_556 ?
O20 Si12 O10 5(2) 10_556 16_545 ?
O21 Si12 O8 111.9(12) 10_556 . ?
O21 Si12 O10 109.2(15) 10_556 16_545 ?
O21 Si12 O11 15.5(8) 10_556 6_554 ?
O21 Si12 O18 99.4(12) 10_556 10_556 ?
O21 Si12 O20 109.0(15) 10_556 10_556 ?
O21 Si12 O33 125.2(14) 10_556 . ?
O21 Si12 O34 112.3(17) 10_556 10_556 ?
O33 Si12 O8 101.9(12) . . ?
O33 Si12 O10 103.1(15) . 16_545 ?
O33 Si12 O20 99.6(15) . 10_556 ?
O34 Si12 O8 109.9(17) 10_556 . ?
O34 Si12 O10 110(2) 10_556 16_545 ?
O34 Si12 O20 105.9(19) 10_556 10_556 ?
O34 Si12 O33 12.9(17) 10_556 . ?
Si8 Si13 O9 102(10) 10_556 . ?
Si8 Si13 O10 21(10) 10_556 . ?
Si8 Si13 O11 122(10) 10_556 10_556 ?
Si8 Si13 O12 86(10) 10_556 . ?
Si8 Si13 O19 107(10) 10_556 10_556 ?
Si8 Si13 O20 25(10) 10_556 7 ?
Si8 Si13 O21 134(10) 10_556 6_554 ?
Si8 Si13 O22 86(10) 10_556 10_556 ?
O9 Si13 O10 105.5(16) . . ?
O9 Si13 O12 108.4(14) . . ?
O9 Si13 O20 110.6(16) . 7 ?
O11 Si13 O9 127.7(15) 10_556 . ?
O11 Si13 O10 107.5(17) 10_556 . ?
O11 Si13 O12 100.9(13) 10_556 . ?
O11 Si13 O19 115.8(14) 10_556 10_556 ?
O11 Si13 O20 102.2(17) 10_556 7 ?
O11 Si13 O21 15.2(8) 10_556 6_554 ?
O11 Si13 O22 115.2(15) 10_556 10_556 ?
O12 Si13 O10 104.9(16) . . ?
O12 Si13 O20 104.7(16) . 7 ?
O19 Si13 O9 14.9(7) 10_556 . ?
O19 Si13 O10 104.3(15) 10_556 . ?
O19 Si13 O12 122.4(15) 10_556 . ?
O19 Si13 O20 108.6(16) 10_556 7 ?
O19 Si13 O22 106.0(14) 10_556 10_556 ?
O20 Si13 O10 5.5(19) 7 . ?
O21 Si13 O9 112.5(14) 6_554 . ?
O21 Si13 O10 116.5(18) 6_554 . ?
O21 Si13 O12 108.6(14) 6_554 . ?
O21 Si13 O19 100.9(13) 6_554 10_556 ?
O21 Si13 O20 111.8(18) 6_554 7 ?
O21 Si13 O22 119.9(15) 6_554 10_556 ?
O22 Si13 O9 91.6(14) 10_556 . ?
O22 Si13 O10 107.4(16) 10_556 . ?
O22 Si13 O12 17.1(7) 10_556 . ?
O22 Si13 O20 108.8(17) 10_556 7 ?
Si9 Si14 O6 122(10) 10_556 10_556 ?
Si9 Si14 O12 116(10) 10_556 10_556 ?
Si9 Si14 O15 39(10) 10_556 . ?
Si9 Si14 O16 132(10) 10_556 . ?
Si9 Si14 O22 120(10) 10_556 . ?
Si9 Si14 O25 56(10) 10_556 10_556 ?
Si9 Si14 O30 47(10) 10_556 10_556 ?
Si9 Si14 O32 64(10) 10_556 . ?
O6 Si14 O12 121.5(13) 10_556 10_556 ?
O6 Si14 O15 106.3(14) 10_556 . ?
O6 Si14 O16 13.3(8) 10_556 . ?
O6 Si14 O22 115.2(13) 10_556 . ?
O6 Si14 O25 104.0(13) 10_556 10_556 ?
O6 Si14 O30 109.0(13) 10_556 10_556 ?
O6 Si14 O32 114.7(14) 10_556 . ?
O12 Si14 O15 119.2(15) 10_556 . ?
O12 Si14 O16 110.7(12) 10_556 . ?
O12 Si14 O25 108.6(13) 10_556 10_556 ?
O12 Si14 O30 109.6(14) 10_556 10_556 ?
O12 Si14 O32 89.5(14) 10_556 . ?
O15 Si14 O30 85.1(13) . 10_556 ?
O16 Si14 O15 119.6(15) . . ?
O16 Si14 O25 116.4(13) . 10_556 ?
O16 Si14 O30 108.6(13) . 10_556 ?
O16 Si14 O32 109.2(14) . . ?
O22 Si14 O12 17.8(7) . 10_556 ?
O22 Si14 O15 109.8(15) . . ?
O22 Si14 O16 107.6(13) . . ?
O22 Si14 O25 96.0(13) . 10_556 ?
O22 Si14 O30 125.8(15) . 10_556 ?
O22 Si14 O32 106.8(15) . . ?
O25 Si14 O15 17.8(8) 10_556 . ?
O25 Si14 O30 102.4(12) 10_556 10_556 ?
O32 Si14 O15 103.3(15) . . ?
O32 Si14 O25 119.1(14) . 10_556 ?
O32 Si14 O30 22.2(9) . 10_556 ?
Si10 Si15 O6 52(10) 10_556 10_556 ?
Si10 Si15 O7 158(10) 10_556 10_556 ?
Si10 Si15 O16 62(10) 10_556 . ?
Si10 Si15 O17 155(10) 10_556 . ?
Si10 Si15 O27 62(10) 10_556 . ?
Si10 Si15 O29 91(10) 10_556 10_556 ?
Si10 Si15 O31 80(10) 10_556 . ?
O7 Si15 O6 109.1(14) 10_556 10_556 ?
O7 Si15 O16 101.5(14) 10_556 . ?
O7 Si15 O27 117.4(14) 10_556 . ?
O7 Si15 O29 108.8(15) 10_556 10_556 ?
O7 Si15 O31 119.1(18) 10_556 . ?
O16 Si15 O6 12.7(7) . 10_556 ?
O17 Si15 O6 114.7(15) . 10_556 ?
O17 Si15 O7 12.3(9) . 10_556 ?
O17 Si15 O16 109.1(14) . . ?
O17 Si15 O27 105.2(14) . . ?
O17 Si15 O29 114.4(16) . 10_556 ?
O17 Si15 O31 124.6(18) . . ?
O27 Si15 O6 100.2(12) . 10_556 ?
O27 Si15 O16 112.9(13) . . ?
O29 Si15 O6 111.4(15) 10_556 10_556 ?
O29 Si15 O16 105.7(15) 10_556 . ?
O29 Si15 O27 109.7(15) 10_556 . ?
O31 Si15 O6 105.3(17) . 10_556 ?
O31 Si15 O16 101.5(17) . . ?
O31 Si15 O27 103.6(16) . . ?
O31 Si15 O29 10.3(15) . 10_556 ?
O15 Si16 O15 95.5(18) . 10_556 ?
O15 Si16 O25 18.7(9) . 10_556 ?
O15 Si16 O25 109.1(11) 10_556 10_556 ?
O15 Si16 O25 18.7(8) 10_556 . ?
O15 Si16 O25 109.1(11) . . ?
O15 Si16 O26 115.3(10) . . ?
O15 Si16 O26 99.7(10) . 10_556 ?
O15 Si16 O26 99.7(10) 10_556 . ?
O15 Si16 O26 115.3(10) 10_556 10_556 ?
O15 Si16 O28 125.1(10) 10_556 . ?
O15 Si16 O28 110.4(10) 10_556 10_556 ?
O15 Si16 O28 125.1(10) . 10_556 ?
O15 Si16 O28 110.4(10) . . ?
O25 Si16 O25 118.9(12) . 10_556 ?
O25 Si16 O28 91.8(8) . 10_556 ?
O25 Si16 O28 107.2(8) 10_556 10_556 ?
O25 Si16 O28 91.8(8) 10_556 . ?
O25 Si16 O28 107.2(8) . . ?
O26 Si16 O25 123.0(8) . 10_556 ?
O26 Si16 O25 104.0(8) . . ?
O26 Si16 O25 123.0(8) 10_556 . ?
O26 Si16 O25 104.0(8) 10_556 10_556 ?
O26 Si16 O26 20.2(11) . 10_556 ?
O26 Si16 O28 107.1(7) 10_556 . ?
O26 Si16 O28 107.1(7) . 10_556 ?
O26 Si16 O28 110.3(7) . . ?
O26 Si16 O28 110.3(7) 10_556 10_556 ?
O28 Si16 O28 17.7(9) . 10_556 ?
O14 Si17 O14 114.8(9) 10_556 . ?
O24 Si17 O14 108.4(9) 10_556 10_556 ?
O24 Si17 O14 19.5(7) . 10_556 ?
O24 Si17 O14 108.4(9) . . ?
O24 Si17 O14 19.5(7) 10_556 . ?
O24 Si17 O24 96.6(16) . 10_556 ?
O24 Si17 O26 111.4(10) 10_556 7_545 ?
O24 Si17 O26 96.1(10) 10_556 16_545 ?
O24 Si17 O26 96.1(10) . 7_545 ?
O24 Si17 O26 111.4(10) . 16_545 ?
O24 Si17 O35 129.2(11) 10_556 . ?
O24 Si17 O35 113.5(11) 10_556 10_556 ?
O24 Si17 O35 129.2(11) . 10_556 ?
O24 Si17 O35 113.5(11) . . ?
O26 Si17 O14 105.1(7) 7_545 10_556 ?
O26 Si17 O14 123.5(7) 7_545 . ?
O26 Si17 O14 105.1(7) 16_545 . ?
O26 Si17 O14 123.5(7) 16_545 10_556 ?
O26 Si17 O26 20.0(11) 16_545 7_545 ?
O35 Si17 O14 109.7(9) 10_556 10_556 ?
O35 Si17 O14 94.2(9) . 10_556 ?
O35 Si17 O14 109.7(9) . . ?
O35 Si17 O14 94.2(9) 10_556 . ?
O35 Si17 O26 108.5(8) . 16_545 ?
O35 Si17 O26 105.3(8) 10_556 16_545 ?
O35 Si17 O26 105.3(8) . 7_545 ?
O35 Si17 O26 108.5(8) 10_556 7_545 ?
O35 Si17 O35 18.0(15) 10_556 . ?
Si1 O1 Si1 143.2(13) 5_445 13 ?
Si5 O1 Si1 0.1(7) 6_554 13 ?
Si5 O1 Si1 127.1(16) 14_446 13 ?
Si5 O1 Si1 143.3(16) 6_554 5_445 ?
Si5 O1 Si1 16.1(9) 14_446 5_445 ?
Si5 O1 Si5 127.2(16) 14_446 6_554 ?
Si5 O1 O1 79(2) 14_446 9 ?
Si5 O1 O5 72.1(15) 14_446 10_556 ?
O1 O1 Si1 95(2) 9 5_445 ?
O1 O1 Si1 48.0(16) 9 13 ?
O1 O1 Si5 48.1(15) 9 6_554 ?
O1 O1 O5 151(3) 9 10_556 ?
O5 O1 Si1 56.0(12) 10_556 5_445 ?
O5 O1 Si1 160.8(17) 10_556 13 ?
O5 O1 Si5 160.7(19) 10_556 6_554 ?
Si1 O2 Si5 8.6(7) . 10_556 ?
Si2 O2 Si1 151.4(17) 5 . ?
Si2 O2 Si5 142.7(15) 5 10_556 ?
Si4 O2 Si1 128.2(17) 14_556 . ?
Si4 O2 Si2 23.1(7) 14_556 5 ?
Si4 O2 Si5 119.6(15) 14_556 10_556 ?
Si4 O2 O5 71.1(15) 14_556 14_556 ?
O4 O2 Si1 159(2) 10_556 . ?
O4 O2 Si2 50.1(13) 10_556 5 ?
O4 O2 Si4 73.3(16) 10_556 14_556 ?
O4 O2 Si5 167.1(19) 10_556 10_556 ?
O4 O2 O5 144(2) 10_556 14_556 ?
O5 O2 Si1 57.2(12) 14_556 . ?
O5 O2 Si2 94.2(17) 14_556 5 ?
O5 O2 Si5 48.5(11) 14_556 10_556 ?
Si2 O3 Si3 145.8(16) . 5_445 ?
Si2 O3 Si4 4.4(6) . 10_556 ?
Si3 O3 Si2 123.3(17) 14_446 . ?
Si3 O3 Si3 22.4(8) 14_446 5_445 ?
Si3 O3 Si4 141.3(14) 5_445 10_556 ?
Si3 O3 Si4 118.9(14) 14_446 10_556 ?
Si3 O3 O3 73.6(11) 14_446 10_556 ?
Si3 O3 O4 74.1(16) 14_446 14_446 ?
O3 O3 Si2 163.1(9) 10_556 . ?
O3 O3 Si3 51.1(9) 10_556 5_445 ?
O3 O3 Si4 167.5(7) 10_556 10_556 ?
O3 O3 O4 147.7(14) 10_556 14_446 ?
O4 O3 Si2 49.2(12) 14_446 . ?
O4 O3 Si3 96.6(17) 14_446 5_445 ?
O4 O3 Si4 44.7(12) 14_446 10_556 ?
Si2 O4 Si3 118.7(16) 14_556 10_556 ?
Si2 O4 Si3 123.9(18) 14_556 . ?
Si2 O4 Si4 23.0(8) 14_556 5 ?
Si2 O4 O2 77.7(17) 14_556 10_556 ?
Si2 O4 O3 73.3(17) 14_556 14_556 ?
Si3 O4 Si3 5.1(3) . 10_556 ?
Si4 O4 Si3 146.9(17) 5 . ?
Si4 O4 Si3 141.8(15) 5 10_556 ?
O2 O4 Si3 158(2) 10_556 . ?
O2 O4 Si3 163.5(18) 10_556 10_556 ?
O2 O4 Si4 54.7(13) 10_556 5 ?
O2 O4 O3 151(2) 10_556 14_556 ?
O3 O4 Si3 50.6(12) 14_556 . ?
O3 O4 Si3 45.4(12) 14_556 10_556 ?
O3 O4 Si4 96.3(18) 14_556 5 ?
Si1 O5 Si2 114.5(13) 14_446 10_556 ?
Si1 O5 Si4 120.5(15) 14_446 . ?
Si1 O5 Si5 21.1(7) 14_446 5_445 ?
Si4 O5 Si2 6.0(6) . 10_556 ?
Si5 O5 Si2 135.6(13) 5_445 10_556 ?
Si5 O5 Si4 141.6(15) 5_445 . ?
O1 O5 Si1 69.2(14) 10_556 14_446 ?
O1 O5 Si2 176.2(17) 10_556 10_556 ?
O1 O5 Si4 170.2(19) 10_556 . ?
O1 O5 Si5 48.2(12) 10_556 5_445 ?
O2 O5 Si1 68.4(15) 14_446 14_446 ?
O2 O5 Si2 46.1(11) 14_446 10_556 ?
O2 O5 Si4 52.1(12) 14_446 . ?
O2 O5 Si5 89.5(16) 14_446 5_445 ?
O2 O5 O1 138(2) 14_446 10_556 ?
Si9 O6 Si15 150.1(12) . 10_556 ?
Si10 O6 Si9 146.2(12) . . ?
Si10 O6 Si15 5.0(11) . 10_556 ?
Si14 O6 Si9 5.3(11) 10_556 . ?
Si14 O6 Si10 149.9(12) 10_556 . ?
Si14 O6 Si15 153.3(13) 10_556 10_556 ?
O16 O6 Si9 101(4) 10_556 . ?
O16 O6 Si10 85(4) 10_556 . ?
O16 O6 Si14 97(4) 10_556 10_556 ?
O16 O6 Si15 81(4) 10_556 10_556 ?
Si6 O7 Si10 139.7(13) 10_556 . ?
Si6 O7 Si11 2.8(11) 10_556 . ?
Si6 O7 Si15 138.0(15) 10_556 10_556 ?
Si11 O7 Si10 142.3(13) . . ?
Si15 O7 Si10 2.2(12) 10_556 . ?
Si15 O7 Si11 140.4(14) 10_556 . ?
O17 O7 Si6 81(5) 10_556 10_556 ?
O17 O7 Si10 74(5) 10_556 . ?
O17 O7 Si11 84(5) 10_556 . ?
O17 O7 Si15 74(5) 10_556 10_556 ?
Si7 O8 Si6 141.5(12) 10_556 10_556 ?
Si11 O8 Si6 5.1(10) . 10_556 ?
Si11 O8 Si7 136.5(13) . 10_556 ?
Si11 O8 Si12 141.8(13) . . ?
Si12 O8 Si6 146.5(13) . 10_556 ?
Si12 O8 Si7 8.0(7) . 10_556 ?
O18 O8 Si6 87(4) 10_556 10_556 ?
O18 O8 Si7 83(4) 10_556 10_556 ?
O18 O8 Si11 87(4) 10_556 . ?
O18 O8 Si12 79(4) 10_556 . ?
Si1 O9 Si5 18.8(6) . 10_556 ?
Si1 O9 Si8 134.5(13) . 10_556 ?
Si1 O9 Si13 137.9(14) . . ?
Si8 O9 Si5 127.1(13) 10_556 10_556 ?
Si13 O9 Si5 128.5(14) . 10_556 ?
Si13 O9 Si8 5.9(11) . 10_556 ?
O19 O9 Si1 76(3) 10_556 . ?
O19 O9 Si5 58(3) 10_556 10_556 ?
O19 O9 Si8 80(3) 10_556 10_556 ?
O19 O9 Si13 78(3) 10_556 . ?
Si7 O10 Si12 4.8(9) 7 16 ?
Si7 O10 Si13 142(2) 7 . ?
Si8 O10 Si7 144(2) 10_556 7 ?
Si8 O10 Si12 142(2) 10_556 16 ?
Si8 O10 Si13 2.4(13) 10_556 . ?
Si13 O10 Si12 140(2) . 16 ?
O20 O10 Si7 65(10) 7 7 ?
O20 O10 Si8 84(10) 7 10_556 ?
O20 O10 Si12 65(10) 7 16 ?
O20 O10 Si13 83(10) 7 . ?
Si8 O11 Si7 149.4(13) . 13_556 ?
Si12 O11 Si7 4.4(9) 6 13_556 ?
Si12 O11 Si8 153.5(14) 6 . ?
Si12 O11 Si13 154.6(15) 6 10_556 ?
Si13 O11 Si7 150.9(14) 10_556 13_556 ?
Si13 O11 Si8 5.2(12) 10_556 . ?
O21 O11 Si7 83(4) 13_556 13_556 ?
O21 O11 Si8 91(4) 13_556 . ?
O21 O11 Si12 82(4) 13_556 6 ?
O21 O11 Si13 86(4) 13_556 10_556 ?
Si8 O12 Si9 143.1(13) 10_556 . ?
Si8 O12 Si13 6.1(11) 10_556 . ?
Si13 O12 Si9 147.9(13) . . ?
Si14 O12 Si8 146.2(14) 10_556 10_556 ?
Si14 O12 Si9 5.5(11) 10_556 . ?
Si14 O12 Si13 150.5(14) 10_556 . ?
O22 O12 Si8 77(3) 10_556 10_556 ?
O22 O12 Si9 82(3) 10_556 . ?
O22 O12 Si13 77(3) 10_556 . ?
O22 O12 Si14 80(3) 10_556 10_556 ?
Si2 O13 Si4 23.0(5) . 10_556 ?
Si2 O13 Si6 177.3(13) . 10_556 ?
Si2 O13 Si11 175.3(13) . . ?
Si6 O13 Si4 159.4(14) 10_556 10_556 ?
Si11 O13 Si4 156.0(14) . 10_556 ?
Si11 O13 Si6 6.6(9) . 10_556 ?
O23 O13 Si2 100(3) 10_556 . ?
O23 O13 Si4 79(3) 10_556 10_556 ?
O23 O13 Si6 82(3) 10_556 10_556 ?
O23 O13 Si11 81(3) 10_556 . ?
Si6 O14 Si17 147.6(11) 10_556 . ?
Si11 O14 Si6 6.5(9) . 10_556 ?
Si11 O14 Si17 147.8(11) . . ?
O24 O14 Si6 77(3) 10_556 10_556 ?
O24 O14 Si11 78(3) 10_556 . ?
O24 O14 Si17 71(3) 10_556 . ?
Si9 O15 Si14 4.2(11) 10_556 . ?
Si9 O15 Si16 169.3(19) 10_556 . ?
Si16 O15 Si14 165.2(18) . . ?
O25 O15 Si9 84(4) 10_556 10_556 ?
O25 O15 Si14 80(4) 10_556 . ?
O25 O15 Si16 86(4) 10_556 . ?
Si10 O16 Si9 134.3(13) 10_556 10_556 ?
Si10 O16 Si14 138.7(14) 10_556 . ?
Si10 O16 Si15 5.6(11) 10_556 . ?
Si14 O16 Si9 4.4(11) . 10_556 ?
Si14 O16 Si15 144.2(14) . . ?
Si15 O16 Si9 139.9(13) . 10_556 ?
O6 O16 Si9 67(4) 10_556 10_556 ?
O6 O16 Si10 82(4) 10_556 10_556 ?
O6 O16 Si14 70(4) 10_556 . ?
O6 O16 Si15 86(4) 10_556 . ?
Si6 O17 Si10 147.8(14) . 10_556 ?
Si6 O17 Si11 1.8(11) . 10_556 ?
Si10 O17 Si11 149.2(13) 10_556 10_556 ?
Si15 O17 Si6 145.6(15) . . ?
Si15 O17 Si10 2.6(13) . 10_556 ?
Si15 O17 Si11 146.9(15) . 10_556 ?
O7 O17 Si6 87(5) 10_556 . ?
O7 O17 Si10 95(5) 10_556 10_556 ?
O7 O17 Si11 85(5) 10_556 10_556 ?
O7 O17 Si15 93(5) 10_556 . ?
Si7 O18 Si6 139.0(13) . . ?
Si11 O18 Si6 5.1(10) 10_556 . ?
Si11 O18 Si7 134.0(13) 10_556 . ?
Si11 O18 Si12 141.9(14) 10_556 10_556 ?
Si12 O18 Si6 146.9(13) 10_556 . ?
Si12 O18 Si7 7.9(8) 10_556 . ?
O8 O18 Si6 79(4) 10_556 . ?
O8 O18 Si7 83(4) 10_556 . ?
O8 O18 Si11 78(4) 10_556 10_556 ?
O8 O18 Si12 87(4) 10_556 10_556 ?
Si1 O19 Si5 20.9(6) 10_556 . ?
Si1 O19 Si8 140.7(12) 10_556 . ?
Si1 O19 Si13 146.5(12) 10_556 10_556 ?
Si5 O19 Si8 144.3(11) . . ?
Si5 O19 Si13 148.4(12) . 10_556 ?
Si13 O19 Si8 5.8(11) 10_556 . ?
O9 O19 Si1 89(3) 10_556 10_556 ?
O9 O19 Si5 109(4) 10_556 . ?
O9 O19 Si8 85(3) 10_556 . ?
O9 O19 Si13 87(3) 10_556 10_556 ?
Si7 O20 Si8 154(3) . 16_545 ?
Si7 O20 Si12 5.0(9) . 10_556 ?
Si7 O20 Si13 151(2) . 7_545 ?
Si8 O20 Si12 150(2) 16_545 10_556 ?
Si8 O20 Si13 2.7(13) 16_545 7_545 ?
Si12 O20 Si13 147(2) 10_556 7_545 ?
O10 O20 Si7 109(10) 7_545 . ?
O10 O20 Si8 90(10) 7_545 16_545 ?
O10 O20 Si12 110(10) 7_545 10_556 ?
O10 O20 Si13 92(10) 7_545 7_545 ?
Si8 O21 Si7 143.6(14) 13_556 . ?
Si12 O21 Si7 4.5(9) 10_556 . ?
Si12 O21 Si8 146.3(15) 10_556 13_556 ?
Si12 O21 Si13 150.5(16) 10_556 6 ?
Si13 O21 Si7 147.7(15) 6 . ?
Si13 O21 Si8 4.2(12) 6 13_556 ?
O11 O21 Si7 84(4) 13_556 . ?
O11 O21 Si8 75(4) 13_556 13_556 ?
O11 O21 Si12 83(4) 13_556 10_556 ?
O11 O21 Si13 78(4) 13_556 6 ?
Si8 O22 Si9 147.1(14) . 10_556 ?
Si8 O22 Si13 6.3(11) . 10_556 ?
Si13 O22 Si9 152.8(14) 10_556 10_556 ?
Si14 O22 Si8 152.2(15) . . ?
Si14 O22 Si9 5.4(11) . 10_556 ?
Si14 O22 Si13 157.8(15) . 10_556 ?
O12 O22 Si8 86(3) 10_556 . ?
O12 O22 Si9 82(3) 10_556 10_556 ?
O12 O22 Si13 86(3) 10_556 10_556 ?
O12 O22 Si14 82(3) 10_556 . ?
Si4 O23 Si2 22.0(5) . 10_556 ?
Si6 O23 Si2 145.8(15) . 10_556 ?
Si6 O23 Si4 164.5(16) . . ?
Si11 O23 Si2 145.6(15) 10_556 10_556 ?
Si11 O23 Si4 160.7(16) 10_556 . ?
Si11 O23 Si6 6.5(9) 10_556 . ?
O13 O23 Si2 64(3) 10_556 10_556 ?
O13 O23 Si4 85(3) 10_556 . ?
O13 O23 Si6 81(3) 10_556 . ?
O13 O23 Si11 81(3) 10_556 10_556 ?
Si11 O24 Si6 6.7(9) 10_556 . ?
Si17 O24 Si6 173.2(17) . . ?
Si17 O24 Si11 168.9(17) . 10_556 ?
O14 O24 Si6 84(3) 10_556 . ?
O14 O24 Si11 83(3) 10_556 10_556 ?
O14 O24 Si17 89(3) 10_556 . ?
Si9 O25 Si14 5.4(11) . 10_556 ?
Si9 O25 Si16 152.5(14) . . ?
Si16 O25 Si14 157.3(13) . 10_556 ?
O15 O25 Si9 77(4) 10_556 . ?
O15 O25 Si14 82(4) 10_556 10_556 ?
O15 O25 Si16 76(4) 10_556 . ?
Si16 O26 Si17 159.8(11) . 7 ?
O26 O26 Si16 79.9(5) 10_556 . ?
O26 O26 Si17 80.0(5) 10_556 7 ?
Si10 O27 Si10 152.7(13) 10_556 . ?
Si10 O27 Si15 154.1(7) . . ?
Si10 O27 Si15 5.6(11) . 10_556 ?
Si10 O27 Si15 154.1(7) 10_556 10_556 ?
Si10 O27 Si15 5.6(11) 10_556 . ?
Si15 O27 Si15 154.3(15) . 10_556 ?
Si3 O28 Si3 22.3(7) . 10_556 ?
Si3 O28 Si16 144.0(9) . . ?
Si16 O28 Si3 134.8(8) . 10_556 ?
O28 O28 Si3 70.3(6) 10_556 10_556 ?
O28 O28 Si3 92.6(6) 10_556 . ?
O28 O28 Si16 81.2(5) 10_556 . ?
Si10 O29 Si10 140(2) 12 . ?
Si15 O29 Si10 145.9(18) 3 . ?
Si15 O29 Si10 6.1(11) 10_556 . ?
Si15 O29 Si10 145.9(18) 10_556 12 ?
Si15 O29 Si10 6.1(11) 3 12 ?
Si15 O29 Si15 152(2) 10_556 3 ?
O31 O29 Si10 69.9(10) 10_556 . ?
O31 O29 Si10 69.9(11) 10_556 12 ?
O31 O29 Si15 76.0(11) 10_556 10_556 ?
O31 O29 Si15 76.0(11) 10_556 3 ?
Si9 O30 Si9 153.8(19) . 12 ?
Si9 O30 Si14 4.8(11) . 10_556 ?
Si9 O30 Si14 149.2(15) 12 10_556 ?
Si9 O30 Si14 4.8(11) 12 3 ?
Si9 O30 Si14 149.2(15) . 3 ?
Si14 O30 Si14 144.6(17) 3 10_556 ?
O32 O30 Si9 78.5(11) 10_556 12 ?
O32 O30 Si9 78.5(11) 10_556 . ?
O32 O30 Si14 75.2(10) 10_556 3 ?
O32 O30 Si14 75.2(10) 10_556 10_556 ?
Si10 O31 Si10 160(3) 10_556 3 ?
Si10 O31 Si15 6.3(11) 10_556 . ?
Si10 O31 Si15 166(2) 10_556 12 ?
Si10 O31 Si15 6.3(11) 3 12 ?
Si10 O31 Si15 166(2) 3 . ?
Si15 O31 Si15 173(3) . 12 ?
O29 O31 Si10 100.0(13) 10_556 3 ?
O29 O31 Si10 100.0(13) 10_556 10_556 ?
O29 O31 Si15 93.7(13) 10_556 12 ?
O29 O31 Si15 93.7(13) 10_556 . ?
Si9 O32 Si9 153(2) 3 10_556 ?
Si9 O32 Si14 5.8(10) 10_556 . ?
Si9 O32 Si14 154.7(17) 3 . ?
Si9 O32 Si14 154.7(17) 10_556 12 ?
Si9 O32 Si14 5.8(10) 3 12 ?
Si14 O32 Si14 155(2) 12 . ?
O30 O32 Si9 77.9(11) 10_556 10_556 ?
O30 O32 Si9 77.9(11) 10_556 3 ?
O30 O32 Si14 82.6(11) 10_556 . ?
O30 O32 Si14 82.6(11) 10_556 12 ?
Si7 O33 Si7 175(2) 3_655 10_556 ?
Si7 O33 Si12 8.0(8) 10_556 . ?
Si7 O33 Si12 8.0(8) 3_655 12_655 ?
Si7 O33 Si12 167.5(18) 3_655 . ?
Si7 O33 Si12 167.5(18) 10_556 12_655 ?
Si12 O33 Si12 159.6(19) 12_655 . ?
O34 O33 Si7 88.5(11) 10_556 10_556 ?
O34 O33 Si7 88.5(11) 10_556 3_655 ?
O34 O33 Si12 81.9(14) 10_556 . ?
O34 O33 Si12 81.9(14) 10_556 12_655 ?
Si7 O34 Si7 157(3) . 12_655 ?
Si12 O34 Si7 162(3) 3_655 . ?
Si12 O34 Si7 8.0(8) 3_655 12_655 ?
Si12 O34 Si7 8.0(8) 10_556 . ?
Si12 O34 Si7 162(3) 10_556 12_655 ?
Si12 O34 Si12 164(3) 10_556 3_655 ?
O33 O34 Si7 78.5(15) 10_556 12_655 ?
O33 O34 Si7 78.5(15) 10_556 . ?
O33 O34 Si12 85.2(18) 10_556 3_655 ?
O33 O34 Si12 85.2(18) 10_556 10_556 ?
Si17 O35 Si17 159.5(15) 3_655 . ?
O35 O35 Si17 81.0(8) 10_556 3_655 ?
O35 O35 Si17 81.0(8) 10_556 . ?
N1 N1 C1 159.6(12) 12_655 12_655 ?
N1 N1 C4 151.7(10) 12_655 . ?
N1 N1 C8 108(8) 12_655 12_655 ?
N1 N1 C8 39.4(9) 12_655 . ?
N1 N1 C12 57(4) 12_655 12_655 ?
N1 N1 C12 94.0(10) 12_655 . ?
N1 N1 C13 73.6(8) 12_655 . ?
C1 N1 C12 108(4) 12_655 12_655 ?
C4 N1 C1 36.2(12) . 12_655 ?
C4 N1 C8 114.9 . . ?
C4 N1 C12 108.89(5) . . ?
C4 N1 C12 143(5) . 12_655 ?
C4 N1 C13 112.1 . . ?
C8 N1 C1 65(7) 12_655 12_655 ?
C8 N1 C1 129.3(13) . 12_655 ?
C8 N1 C4 49(8) 12_655 . ?
C8 N1 C8 68(8) 12_655 . ?
C8 N1 C12 107.9 . . ?
C8 N1 C12 111.1(16) 12_655 . ?
C8 N1 C12 119(4) 12_655 12_655 ?
C8 N1 C12 78(4) . 12_655 ?
C8 N1 C13 139.0(7) 12_655 . ?
C8 N1 C13 103.2 . . ?
C12 N1 C1 72.7(13) . 12_655 ?
C12 N1 C12 37(5) . 12_655 ?
C12 N1 C13 109.6 . . ?
C13 N1 C1 124.9(18) . 12_655 ?
C13 N1 C12 97(2) . 12_655 ?
N1 C1 C4 143(7) 12_655 8_556 ?
N1 C1 C11 115(7) 12_655 13_656 ?
N1 C1 C12 51(5) 12_655 12_655 ?
C2 C1 N1 125.8(18) 12_655 12_655 ?
C2 C1 N1 106(5) 8_556 12_655 ?
C2 C1 C2 64(4) 12_655 8_556 ?
C2 C1 C4 43(4) 8_556 8_556 ?
C2 C1 C4 33(6) 12_655 8_556 ?
C2 C1 C8 125(3) 12_655 . ?
C2 C1 C11 76(7) 12_655 13_656 ?
C2 C1 C11 22(4) 12_655 . ?
C2 C1 C11 21(3) 8_556 13_656 ?
C2 C1 C12 150(4) 8_556 12_655 ?
C2 C1 C12 143.3(11) 12_655 12_655 ?
C4 C1 N1 65(6) 12_655 12_655 ?
C4 C1 C2 76(4) 12_655 12_655 ?
C4 C1 C2 47(9) 12_655 8_556 ?
C4 C1 C4 79(10) 12_655 8_556 ?
C4 C1 C8 48(7) 12_655 . ?
C4 C1 C11 68(6) 12_655 . ?
C4 C1 C11 64(8) 12_655 13_656 ?
C4 C1 C12 116(10) 12_655 12_655 ?
C8 C1 N1 37.2(6) . 12_655 ?
C8 C1 C2 75(3) . 8_556 ?
C8 C1 C4 118(6) . 8_556 ?
C8 C1 C11 78(7) . 13_656 ?
C8 C1 C11 113.5 . . ?
C8 C1 C12 76(4) . 12_655 ?
C11 C1 N1 104(2) . 12_655 ?
C11 C1 C2 74(5) . 8_556 ?
C11 C1 C4 46(5) 13_656 8_556 ?
C11 C1 C4 54(5) . 8_556 ?
C11 C1 C11 91(7) . 13_656 ?
C11 C1 C12 141(8) 13_656 12_655 ?
C11 C1 C12 126.7(9) . 12_655 ?
C12 C1 C4 165(6) 12_655 8_556 ?
C1 C2 C1 116(5) 12_655 8_456 ?
C1 C2 C2 71(9) 12_655 13_556 ?
C1 C2 C4 46(3) 12_655 . ?
C1 C2 C7 143(3) 12_655 12_655 ?
C1 C2 C8 146(4) 12_655 8_456 ?
C1 C2 C8 51(3) 8_456 8_456 ?
C1 C2 C10 101.5(7) 12_655 12_655 ?
C1 C2 C10 88(6) 8_456 12_655 ?
C1 C2 C11 51.8(8) 8_456 8_456 ?
C1 C2 C11 67(4) 12_655 8_456 ?
C2 C2 C1 45(6) 13_556 8_456 ?
C2 C2 C8 89(8) 13_556 8_456 ?
C2 C2 C10 97(6) 13_556 12_655 ?
C2 C2 C11 17.6(18) 13_556 8_456 ?
C4 C2 C1 38(3) 13_556 8_456 ?
C4 C2 C1 82.8(13) . 8_456 ?
C4 C2 C1 113(8) 13_556 12_655 ?
C4 C2 C2 58.9(18) 13_556 13_556 ?
C4 C2 C2 47(5) . 13_556 ?
C4 C2 C4 106(4) 13_556 . ?
C4 C2 C7 69(7) 13_556 12_655 ?
C4 C2 C7 170.8(15) . 12_655 ?
C4 C2 C8 134(4) . 8_456 ?
C4 C2 C8 35(6) 13_556 8_456 ?
C4 C2 C10 133(3) . 12_655 ?
C4 C2 C10 50(8) 13_556 12_655 ?
C4 C2 C11 58(3) . 8_456 ?
C4 C2 C11 52(6) 13_556 8_456 ?
C7 C2 C1 89.1(16) 12_655 8_456 ?
C7 C2 C2 127(8) 12_655 13_556 ?
C7 C2 C8 39(2) 12_655 8_456 ?
C7 C2 C10 50(4) 12_655 12_655 ?
C7 C2 C11 120(2) 12_655 8_456 ?
C8 C2 C10 52(5) 8_456 12_655 ?
C11 C2 C1 113(10) 12_655 12_655 ?
C11 C2 C1 98(10) 12_655 8_456 ?
C11 C2 C2 117(8) 12_655 13_556 ?
C11 C2 C4 128(10) 12_655 13_556 ?
C11 C2 C4 89(10) 12_655 . ?
C11 C2 C7 88(10) 12_655 12_655 ?
C11 C2 C8 86(2) 8_456 8_456 ?
C11 C2 C8 101(10) 12_655 8_456 ?
C11 C2 C10 138(10) 12_655 12_655 ?
C11 C2 C10 81(6) 8_456 12_655 ?
C11 C2 C11 134(7) 12_655 8_456 ?
C5 C3 C3 98.0 . 12_655 ?
C6 C3 C3 85.7 . 12_655 ?
C6 C3 C5 111.0 . . ?
N1 C4 C1 175(5) . 8_456 ?
N1 C4 C4 151(6) . 13_556 ?
N1 C4 C10 88(2) . 8_456 ?
N1 C4 C11 135(7) . 8_456 ?
C1 C4 N1 79(9) 12_655 . ?
C1 C4 C1 101(7) 12_655 8_456 ?
C1 C4 C2 58(9) 12_655 . ?
C1 C4 C2 95(10) 12_655 13_556 ?
C1 C4 C4 28.9(7) 8_456 13_556 ?
C1 C4 C4 72(6) 12_655 13_556 ?
C1 C4 C7 116(10) 12_655 8_456 ?
C1 C4 C8 91(7) 12_655 12_655 ?
C1 C4 C10 167(10) 12_655 8_456 ?
C1 C4 C11 74(7) 12_655 12_655 ?
C1 C4 C11 83(8) 12_655 8_456 ?
C2 C4 N1 123.5 . . ?
C2 C4 N1 151(10) 13_556 . ?
C2 C4 C1 54(3) . 8_456 ?
C2 C4 C1 34(6) 13_556 8_456 ?
C2 C4 C2 74(3) 13_556 . ?
C2 C4 C4 33.6(12) . 13_556 ?
C2 C4 C4 40(4) 13_556 13_556 ?
C2 C4 C7 138(3) . 8_456 ?
C2 C4 C7 65(5) 13_556 8_456 ?
C2 C4 C10 133(5) . 8_456 ?
C2 C4 C10 95(7) 13_556 8_456 ?
C2 C4 C11 18(5) 13_556 8_456 ?
C2 C4 C11 91(9) 13_556 12_655 ?
C2 C4 C11 26(3) . 12_655 ?
C2 C4 C11 78(2) . 8_456 ?
C7 C4 N1 92(3) 8_456 . ?
C7 C4 C1 92(2) 8_456 8_456 ?
C7 C4 C4 105(3) 8_456 13_556 ?
C7 C4 C10 61(4) 8_456 8_456 ?
C7 C4 C11 60(2) 8_456 8_456 ?
C8 C4 N1 42(2) 12_655 . ?
C8 C4 C1 142(4) 12_655 8_456 ?
C8 C4 C2 149.2(16) 12_655 . ?
C8 C4 C2 110(6) 12_655 13_556 ?
C8 C4 C4 141(4) 12_655 13_556 ?
C8 C4 C7 51(4) 12_655 8_456 ?
C8 C4 C10 78(6) 12_655 8_456 ?
C8 C4 C11 98(3) 12_655 8_456 ?
C8 C4 C11 156(4) 12_655 12_655 ?
C10 C4 C1 92(8) 8_456 8_456 ?
C10 C4 C4 121(8) 8_456 13_556 ?
C10 C4 C11 105(5) 8_456 8_456 ?
C11 C4 N1 115(3) 12_655 . ?
C11 C4 C1 61(4) 12_655 8_456 ?
C11 C4 C1 50.0(6) 8_456 8_456 ?
C11 C4 C4 47(2) 8_456 13_556 ?
C11 C4 C4 53(5) 12_655 13_556 ?
C11 C4 C7 153(5) 12_655 8_456 ?
C11 C4 C10 114(7) 12_655 8_456 ?
C11 C4 C11 100(4) 12_655 8_456 ?
C3 C5 C3 157.4(17) 10_556 . ?
C3 C6 C6 94.3 . 12_655 ?
C9 C6 C3 107.9 . . ?
C9 C6 C6 80.8 . 12_655 ?
C2 C7 C4 46(4) 12_655 8_556 ?
C2 C7 C10 83.9(9) 12_655 . ?
C2 C7 C11 24.0(11) 12_655 . ?
C4 C7 C10 61(7) 8_556 . ?
C4 C7 C11 64(4) 8_556 . ?
C8 C7 C2 91(6) 13_656 12_655 ?
C8 C7 C4 49(10) 13_656 8_556 ?
C8 C7 C10 76(9) 13_656 . ?
C8 C7 C11 99(7) 13_656 . ?
C10 C7 C11 107.8 . . ?
N1 C8 N1 33(8) 12_655 . ?
N1 C8 C1 78(7) 12_655 . ?
N1 C8 C1 108.6 . . ?
N1 C8 C2 155(5) . 8_556 ?
N1 C8 C2 123(10) 12_655 8_556 ?
N1 C8 C4 89(6) 12_655 12_655 ?
N1 C8 C7 160(10) 12_655 13_656 ?
N1 C8 C8 72(8) 12_655 12_655 ?
N1 C8 C10 103(5) . 13_656 ?
N1 C8 C10 99(6) 12_655 13_656 ?
C1 C8 C2 54(6) . 8_556 ?
C1 C8 C10 102(4) . 13_656 ?
C4 C8 N1 120(3) 12_655 . ?
C4 C8 C1 40.3(14) 12_655 . ?
C4 C8 C2 35(6) 12_655 8_556 ?
C4 C8 C7 80(9) 12_655 13_656 ?
C4 C8 C8 154(3) 12_655 12_655 ?
C4 C8 C10 62(3) 12_655 13_656 ?
C7 C8 N1 147(10) 13_656 . ?
C7 C8 C1 103(9) 13_656 . ?
C7 C8 C2 50(6) 13_656 8_556 ?
C7 C8 C8 112(8) 13_656 12_655 ?
C7 C8 C10 62(8) 13_656 13_656 ?
C8 C8 N1 39.4 12_655 . ?
C8 C8 C1 143.9 12_655 . ?
C8 C8 C2 162(6) 12_655 8_556 ?
C8 C8 C10 102(4) 12_655 13_656 ?
C10 C8 C2 68(6) 13_656 8_556 ?
C6 C9 C10 148(4) . 13_656 ?
C6 C9 C13 110.5 . . ?
C9 C9 C6 99.2 12_655 . ?
C9 C9 C10 106(4) 12_655 13_656 ?
C9 C9 C13 67.4 12_655 . ?
C13 C9 C10 98(5) . 13_656 ?
C4 C10 C2 35(6) 8_556 12_655 ?
C4 C10 C7 58(7) 8_556 . ?
C4 C10 C8 41(6) 8_556 13_656 ?
C4 C10 C9 98(10) 8_556 13_656 ?
C7 C10 C2 46(3) . 12_655 ?
C7 C10 C8 42(7) . 13_656 ?
C7 C10 C9 145(10) . 13_656 ?
C8 C10 C2 60.6(18) 13_656 12_655 ?
C8 C10 C9 102(10) 13_656 13_656 ?
C9 C10 C2 127(10) 13_656 12_655 ?
C1 C11 C1 89(7) . 13_656 ?
C1 C11 C2 54(6) . 8_556 ?
C1 C11 C2 37(6) 13_656 8_556 ?
C1 C11 C4 76(5) . 8_556 ?
C1 C11 C7 106.9 . . ?
C2 C11 C1 45(10) 12_655 . ?
C2 C11 C1 61(7) 12_655 13_656 ?
C2 C11 C2 46(9) 12_655 8_556 ?
C2 C11 C4 34(9) 12_655 8_556 ?
C2 C11 C4 66(9) 12_655 12_655 ?
C2 C11 C7 68(10) 12_655 . ?
C4 C11 C1 38.21(9) 12_655 . ?
C4 C11 C1 33(3) 8_556 13_656 ?
C4 C11 C1 72(3) 12_655 13_656 ?
C4 C11 C2 44(5) 8_556 8_556 ?
C4 C11 C2 38(4) 12_655 8_556 ?
C4 C11 C4 80(5) 12_655 8_556 ?
C4 C11 C7 133(3) 12_655 . ?
C7 C11 C1 79(5) . 13_656 ?
C7 C11 C2 100(3) . 8_556 ?
C7 C11 C4 56(5) . 8_556 ?
N1 C12 N1 29(4) . 12_655 ?
N1 C12 C1 83.9(6) 12_655 12_655 ?
N1 C12 C1 56(3) . 12_655 ?
C12 C12 N1 57(4) 12_655 12_655 ?
C12 C12 N1 86.02(6) 12_655 . ?
C12 C12 C1 139(3) 12_655 12_655 ?
N1 C13 N1 33(5) 12_655 . ?
N1 C13 C9 113.2 . . ?
N1 C13 C9 100.2(10) . 12_655 ?
N1 C13 C9 113.2(10) 12_655 12_655 ?
N1 C13 C9 100(3) 12_655 . ?
C9 C13 C9 45(3) . 12_655 ?

loop_
_geom_bond_atom_site_label_1
_geom_bond_atom_site_label_2
_geom_bond_distance
_geom_bond_site_symmetry_2
_geom_bond_publ_flag
Si1 Si4 2.63(2) 14_556 ?
Si1 Si5 0.565(16) 10_556 ?
Si1 O1 1.63(3) 5 ?
Si1 O1 2.19(3) 13 ?
Si1 O2 1.60(3) . ?
Si1 O5 1.45(2) 14_556 ?
Si1 O9 1.598(18) . ?
Si1 O9 1.598(18) 12_655 ?
Si1 O19 1.548(14) 10_556 ?
Si1 O19 1.548(14) 3_655 ?
Si2 Si3 2.529(17) 14_446 ?
Si2 Si4 0.634(14) 10_556 ?
Si2 O2 1.58(3) 5_445 ?
Si2 O3 1.57(2) . ?
Si2 O4 1.24(3) 14_446 ?
Si2 O5 2.19(2) 10_556 ?
Si2 O13 1.551(16) 12 ?
Si2 O13 1.551(16) . ?
Si2 O23 1.694(19) 10_556 ?
Si2 O23 1.694(19) 3 ?
Si3 Si3 0.64(2) 10_556 ?
Si3 O3 1.30(2) 14_556 ?
Si3 O3 1.60(2) 5 ?
Si3 O4 1.62(2) . ?
Si3 O4 2.23(2) 10_556 ?
Si3 O28 1.581(12) . ?
Si3 O28 1.677(13) 3_655 ?
Si3 O28 1.581(12) 12_655 ?
Si3 O28 1.677(13) 10_556 ?
Si4 O2 1.32(3) 14_446 ?
Si4 O3 2.19(2) 10_556 ?
Si4 O4 1.55(3) 5_445 ?
Si4 O5 1.58(2) . ?
Si4 O13 1.614(16) 10_556 ?
Si4 O13 1.614(16) 3 ?
Si4 O23 1.590(18) . ?
Si4 O23 1.590(18) 12 ?
Si5 Si5 2.56(3) 9_666 ?
Si5 O1 1.23(2) 14_556 ?
Si5 O1 1.62(2) 6 ?
Si5 O2 2.09(3) 10_556 ?
Si5 O5 1.57(2) 5 ?
Si5 O9 1.743(18) 10_556 ?
Si5 O9 1.743(18) 3_655 ?
Si5 O19 1.561(14) 12_655 ?
Si5 O19 1.561(14) . ?
Si6 Si11 0.18(3) 10_556 ?
Si6 O7 1.52(2) 10_556 ?
Si6 O8 1.64(2) 10_556 ?
Si6 O13 1.59(2) 10_556 ?
Si6 O14 1.61(2) 10_556 ?
Si6 O17 1.50(2) . ?
Si6 O18 1.66(2) . ?
Si6 O23 1.59(2) . ?
Si6 O24 1.58(3) . ?
Si7 Si12 0.22(2) 10_556 ?
Si7 O8 1.62(2) 10_556 ?
Si7 O10 1.54(4) 7_545 ?
Si7 O11 1.69(2) 13_556 ?
Si7 O18 1.62(2) . ?
Si7 O20 1.48(4) . ?
Si7 O21 1.69(2) . ?
Si7 O33 1.571(14) 10_556 ?
Si7 O34 1.603(16) . ?
Si8 Si13 0.17(3) 10_556 ?
Si8 O9 1.65(2) 10_556 ?
Si8 O10 1.51(4) 10_556 ?
Si8 O11 1.62(2) . ?
Si8 O12 1.61(2) 10_556 ?
Si8 O19 1.63(2) . ?
Si8 O20 1.50(4) 16 ?
Si8 O21 1.67(2) 13_556 ?
Si8 O22 1.58(2) . ?
Si9 Si14 0.18(3) 10_556 ?
Si9 O6 1.60(2) . ?
Si9 O12 1.63(2) . ?
Si9 O15 1.52(3) 10_556 ?
Si9 O16 1.71(2) 10_556 ?
Si9 O22 1.63(2) 10_556 ?
Si9 O25 1.55(2) . ?
Si9 O30 1.552(17) . ?
Si9 O32 1.556(18) 10_556 ?
Si10 Si15 0.17(3) 10_556 ?
Si10 O6 1.56(2) . ?
Si10 O7 1.69(2) . ?
Si10 O16 1.58(2) 10_556 ?
Si10 O17 1.64(2) 10_556 ?
Si10 O27 1.559(16) . ?
Si10 O29 1.633(18) . ?
Si10 O31 1.557(16) 10_556 ?
Si11 O7 1.68(2) . ?
Si11 O8 1.52(2) . ?
Si11 O13 1.55(2) . ?
Si11 O14 1.585(19) . ?
Si11 O17 1.68(2) 10_556 ?
Si11 O18 1.55(2) 10_556 ?
Si11 O23 1.55(2) 10_556 ?
Si11 O24 1.56(2) 10_556 ?
Si12 O8 1.61(2) . ?
Si12 O10 1.72(4) 16_545 ?
Si12 O11 1.51(2) 6_554 ?
Si12 O18 1.58(2) 10_556 ?
Si12 O20 1.66(4) 10_556 ?
Si12 O21 1.50(2) 10_556 ?
Si12 O33 1.611(14) . ?
Si12 O34 1.601(14) 10_556 ?
Si13 O9 1.61(2) . ?
Si13 O10 1.67(4) . ?
Si13 O11 1.52(2) 10_556 ?
Si13 O12 1.62(2) . ?
Si13 O19 1.58(2) 10_556 ?
Si13 O20 1.66(4) 7 ?
Si13 O21 1.55(2) 6_554 ?
Si13 O22 1.58(3) 10_556 ?
Si14 O6 1.50(2) 10_556 ?
Si14 O12 1.55(2) 10_556 ?
Si14 O15 1.65(3) . ?
Si14 O16 1.59(2) . ?
Si14 O22 1.54(2) . ?
Si14 O25 1.64(2) 10_556 ?
Si14 O30 1.666(18) 10_556 ?
Si14 O32 1.625(18) . ?
Si15 O6 1.66(2) 10_556 ?
Si15 O7 1.53(2) 10_556 ?
Si15 O16 1.65(3) . ?
Si15 O17 1.48(2) . ?
Si15 O27 1.63(2) . ?
Si15 O29 1.62(2) 10_556 ?
Si15 O31 1.58(2) . ?
Si16 O15 1.54(2) 10_556 ?
Si16 O15 1.54(2) . ?
Si16 O25 1.582(15) . ?
Si16 O25 1.582(15) 10_556 ?
Si16 O26 1.571(14) . ?
Si16 O26 1.571(14) 10_556 ?
Si16 O28 1.604(11) 10_556 ?
Si16 O28 1.604(11) . ?
Si17 O14 1.612(13) 10_556 ?
Si17 O14 1.612(13) . ?
Si17 O24 1.52(2) 10_556 ?
Si17 O24 1.52(2) . ?
Si17 O26 1.586(14) 7_545 ?
Si17 O26 1.586(14) 16_545 ?
Si17 O35 1.577(6) . ?
Si17 O35 1.577(6) 10_556 ?
O1 O1 1.31(4) 9 ?
O1 O5 1.42(3) 10_556 ?
O2 O4 1.28(3) 10_556 ?
O2 O5 1.40(3) 14_556 ?
O3 O3 1.37(4) 10_556 ?
O3 O4 1.38(3) 14_446 ?
O6 O16 0.37(2) 10_556 ?
O7 O17 0.33(2) 10_556 ?
O8 O18 0.39(2) 10_556 ?
O9 O19 0.415(19) 10_556 ?
O10 O20 0.16(5) 7 ?
O11 O21 0.41(2) 13_556 ?
O12 O22 0.477(17) 10_556 ?
O13 O23 0.46(2) 10_556 ?
O14 O24 0.54(2) 10_556 ?
O15 O25 0.51(2) 10_556 ?
O26 O26 0.55(3) 10_556 ?
O28 O28 0.49(3) 10_556 ?
O29 O31 0.29(4) 10_556 ?
O30 O32 0.63(2) 10_556 ?
O33 O34 0.36(5) 10_556 ?
O35 O35 0.49(4) 10_556 ?
N1 N1 0.88(15) 12_655 ?
N1 C1 1.65(16) 12_655 ?
N1 C4 1.5210 . ?
N1 C8 1.5369 . ?
N1 C8 1.02(5) 12_655 ?
N1 C12 1.83(11) 12_655 ?
N1 C12 1.5486 . ?
N1 C13 1.5605 . ?
C1 C2 1.6(2) 8_556 ?
C1 C2 1.18(12) 12_655 ?
C1 C4 0.99(3) 12_655 ?
C1 C4 1.96(11) 8_556 ?
C1 C8 1.5370 . ?
C1 C11 1.5479 . ?
C1 C11 1.80(19) 13_656 ?
C1 C12 1.90(15) 12_655 ?
C2 C2 1.52(2) 13_556 ?
C2 C4 1.16(11) 13_556 ?
C2 C4 1.3554 . ?
C2 C7 1.46(14) 12_655 ?
C2 C8 1.90(5) 8_456 ?
C2 C10 2.02(14) 12_655 ?
C2 C11 1.90(5) 8_456 ?
C2 C11 0.64(2) 12_655 ?
C3 C3 1.92(2) 12_655 ?
C3 C5 1.6025 . ?
C3 C6 1.5481 . ?
C4 C4 2.02(13) 13_556 ?
C4 C7 1.51(5) 8_456 ?
C4 C8 1.15(14) 12_655 ?
C4 C10 1.55(15) 8_456 ?
C4 C11 1.64(8) 8_456 ?
C4 C11 1.49(10) 12_655 ?
C6 C6 1.69(6) 12_655 ?
C6 C9 1.4884 . ?
C7 C8 1.2(2) 13_656 ?
C7 C10 1.5565 . ?
C7 C11 1.5761 . ?
C8 C8 1.50(15) 12_655 ?
C8 C10 1.72(19) 13_656 ?
C9 C9 1.21(8) 12_655 ?
C9 C10 1.85(19) 13_656 ?
C9 C13 1.5748 . ?
C12 C12 1.1(2) 12_655 ?

loop_
_geom_torsion_atom_site_label_1
_geom_torsion_atom_site_label_2
_geom_torsion_atom_site_label_3
_geom_torsion_atom_site_label_4
_geom_torsion
_geom_torsion_site_symmetry_1
_geom_torsion_site_symmetry_2
_geom_torsion_site_symmetry_3
_geom_torsion_site_symmetry_4
_geom_torsion_publ_flag
Si1 Si4 O5 Si2 0.000(19) 14_446 . . 10_556 ?
Si1 Si4 O5 Si5 0.000(2) 14_446 . . 5_445 ?
Si1 Si4 O5 O2 0.000(5) 14_446 . . 14_446 ?
Si1 Si4 O23 Si2 136.8(17) 14_446 . . 10_556 ?
Si1 Si4 O23 Si6 89(6) 14_446 . . . ?
Si1 Si4 O23 Si11 71(5) 14_446 . . 10_556 ?
Si1 Si4 O23 O13 115(3) 14_446 . . 10_556 ?
Si1 Si5 O19 Si8 -94(3) 10_556 . . . ?
Si1 Si5 O19 Si13 -102(3) 10_556 . . 10_556 ?
Si1 Si5 O19 O9 16(4) 10_556 . . 10_556 ?
Si2 Si3 O4 Si3 0.00(4) 14_556 . . 10_556 ?
Si2 Si3 O4 Si4 0.000(6) 14_556 . . 5 ?
Si2 Si3 O4 O2 180.000(18) 14_556 . . 10_556 ?
Si2 Si3 O4 O3 0.000(11) 14_556 . . 14_556 ?
Si2 Si3 O28 Si3 142.9(5) 14_556 . . 10_556 ?
Si2 Si3 O28 Si16 64.4(17) 14_556 . . . ?
Si2 Si3 O28 O28 142.9(5) 14_556 . . 10_556 ?
Si2 Si4 O5 Si1 0.000(9) 10_556 . . 14_446 ?
Si2 Si4 O5 Si5 0.000(10) 10_556 . . 5_445 ?
Si2 Si4 O5 O2 0.000(8) 10_556 . . 14_446 ?
Si2 Si4 O23 Si6 -48(6) 10_556 . . . ?
Si2 Si4 O23 Si11 -66(5) 10_556 . . 10_556 ?
Si2 Si4 O23 O13 -22(4) 10_556 . . 10_556 ?
Si3 Si2 O3 Si3 0.000(1) 14_446 . . 5_445 ?
Si3 Si2 O3 Si4 0.000(14) 14_446 . . 10_556 ?
Si3 Si2 O3 O3 180.000(6) 14_446 . . 10_556 ?
Si3 Si2 O3 O4 0.000(3) 14_446 . . 14_446 ?
Si3 Si2 O13 Si4 142.2(17) 14_446 . . 10_556 ?
Si3 Si2 O13 O23 165(3) 14_446 . . 10_556 ?
Si3 Si3 O4 Si2 0.000(16) 10_556 . . 14_556 ?
Si3 Si3 O4 Si4 0.000(18) 10_556 . . 5 ?
Si3 Si3 O4 O2 180.000(17) 10_556 . . 10_556 ?
Si3 Si3 O4 O3 0.000(15) 10_556 . . 14_556 ?
Si3 Si3 O28 Si16 -78.6(15) 10_556 . . . ?
Si3 Si3 O28 O28 0.004(3) 10_556 . . 10_556 ?
Si4 Si1 O2 Si2 0.000(5) 14_556 . . 5 ?
Si4 Si1 O2 Si5 0.00(2) 14_556 . . 10_556 ?
Si4 Si1 O2 O4 180.000(15) 14_556 . . 10_556 ?
Si4 Si1 O2 O5 0.000(8) 14_556 . . 14_556 ?
Si4 Si1 O9 Si5 131(2) 14_556 . . 10_556 ?
Si4 Si1 O9 Si8 56(2) 14_556 . . 10_556 ?
Si4 Si1 O9 Si13 62(2) 14_556 . . . ?
Si4 Si1 O9 O19 116(3) 14_556 . . 10_556 ?
Si4 Si2 O3 Si3 0.000(6) 10_556 . . 14_446 ?
Si4 Si2 O3 Si3 0.000(7) 10_556 . . 5_445 ?
Si4 Si2 O3 O3 180.000(7) 10_556 . . 10_556 ?
Si4 Si2 O3 O4 0.000(5) 10_556 . . 14_446 ?
Si4 Si2 O13 O23 23(4) 10_556 . . 10_556 ?
Si5 Si1 O2 Si2 0.000(10) 10_556 . . 5 ?
Si5 Si1 O2 Si4 0.000(9) 10_556 . . 14_556 ?
Si5 Si1 O2 O4 180.000(12) 10_556 . . 10_556 ?
Si5 Si1 O2 O5 0.000(8) 10_556 . . 14_556 ?
Si5 Si1 O9 Si8 -75(3) 10_556 . . 10_556 ?
Si5 Si1 O9 Si13 -68(3) 10_556 . . . ?
Si5 Si1 O9 O19 -15(4) 10_556 . . 10_556 ?
Si5 Si5 O19 Si1 159(2) 9_666 . . 10_556 ?
Si5 Si5 O19 Si8 65(2) 9_666 . . . ?
Si5 Si5 O19 Si13 57(3) 9_666 . . 10_556 ?
Si5 Si5 O19 O9 175(4) 9_666 . . 10_556 ?
Si6 Si11 O7 Si10 -26(23) 10_556 . . . ?
Si6 Si11 O7 Si15 -28(23) 10_556 . . 10_556 ?
Si6 Si11 O7 O17 28(23) 10_556 . . 10_556 ?
Si6 Si11 O8 Si7 -167(12) 10_556 . . 10_556 ?
Si6 Si11 O8 Si12 -158(12) 10_556 . . . ?
Si6 Si11 O8 O18 -90(13) 10_556 . . 10_556 ?
Si6 Si11 O13 Si4 127(10) 10_556 . . 10_556 ?
Si6 Si11 O13 O23 93(11) 10_556 . . 10_556 ?
Si6 Si11 O14 Si17 94(10) 10_556 . . . ?
Si6 Si11 O14 O24 80(10) 10_556 . . 10_556 ?
Si7 Si12 O8 Si6 -55(7) 10_556 . . 10_556 ?
Si7 Si12 O8 Si11 -52(7) 10_556 . . . ?
Si7 Si12 O8 O18 -122(8) 10_556 . . 10_556 ?
Si7 Si12 O33 Si7 -174(11) 10_556 . . 3_655 ?
Si7 Si12 O33 Si12 -176(7) 10_556 . . 12_655 ?
Si7 Si12 O33 O34 146(12) 10_556 . . 10_556 ?
Si8 Si13 O9 Si1 -56(14) 10_556 . . . ?
Si8 Si13 O9 Si5 -79(13) 10_556 . . 10_556 ?
Si8 Si13 O9 O19 -109(14) 10_556 . . 10_556 ?
Si8 Si13 O10 Si7 -149(30) 10_556 . . 7 ?
Si8 Si13 O10 Si12 -155(30) 10_556 . . 16 ?
Si8 Si13 O10 O20 -119(39) 10_556 . . 7 ?
Si8 Si13 O12 Si9 -40(13) 10_556 . . . ?
Si8 Si13 O12 Si14 -50(13) 10_556 . . 10_556 ?
Si8 Si13 O12 O22 -90(12) 10_556 . . 10_556 ?
Si9 Si14 O15 Si16 171(17) 10_556 . . . ?
Si9 Si14 O15 O25 154(18) 10_556 . . 10_556 ?
Si9 Si14 O16 Si10 -4(16) 10_556 . . 10_556 ?
Si9 Si14 O16 Si15 -5(17) 10_556 . . . ?
Si9 Si14 O16 O6 45(16) 10_556 . . 10_556 ?
Si9 Si14 O22 Si8 18(15) 10_556 . . . ?
Si9 Si14 O22 Si13 25(15) 10_556 . . 10_556 ?
Si9 Si14 O22 O12 83(13) 10_556 . . 10_556 ?
Si9 Si14 O32 Si9 76(13) 10_556 . . 3 ?
Si9 Si14 O32 Si14 90(13) 10_556 . . 12 ?
Si9 Si14 O32 O30 36(13) 10_556 . . 10_556 ?
Si10 Si15 O16 Si9 10(13) 10_556 . . 10_556 ?
Si10 Si15 O16 Si14 11(14) 10_556 . . . ?
Si10 Si15 O16 O6 -36(13) 10_556 . . 10_556 ?
Si10 Si15 O17 Si6 -153(29) 10_556 . . . ?
Si10 Si15 O17 Si11 -155(29) 10_556 . . 10_556 ?
Si10 Si15 O17 O7 118(30) 10_556 . . 10_556 ?
Si10 Si15 O27 Si10 -81(13) 10_556 . . . ?
Si10 Si15 O27 Si15 -94(13) 10_556 . . 10_556 ?
Si10 Si15 O31 Si10 0(15) 10_556 . . 3 ?
Si10 Si15 O31 O29 -174(16) 10_556 . . 10_556 ?
Si11 Si6 O17 Si10 -140(36) 10_556 . . 10_556 ?
Si11 Si6 O17 Si15 -138(36) 10_556 . . . ?
Si11 Si6 O17 O7 -47(37) 10_556 . . 10_556 ?
Si11 Si6 O18 Si7 12(13) 10_556 . . . ?
Si11 Si6 O18 Si12 10(13) 10_556 . . 10_556 ?
Si11 Si6 O18 O8 79(13) 10_556 . . 10_556 ?
Si11 Si6 O23 Si2 -93(10) 10_556 . . 10_556 ?
Si11 Si6 O23 Si4 -64(12) 10_556 . . . ?
Si11 Si6 O23 O13 -90(11) 10_556 . . 10_556 ?
Si11 Si6 O24 O14 -78(10) 10_556 . . 10_556 ?
Si12 Si7 O18 Si6 -173(6) 10_556 . . . ?
Si12 Si7 O18 Si11 -172(6) 10_556 . . 10_556 ?
Si12 Si7 O18 O8 121(8) 10_556 . . 10_556 ?
Si12 Si7 O20 Si8 -40(14) 10_556 . . 16_545 ?
Si12 Si7 O20 Si13 -39(13) 10_556 . . 7_545 ?
Si12 Si7 O20 O10 95(27) 10_556 . . 7_545 ?
Si12 Si7 O21 Si8 -131(12) 10_556 . . 13_556 ?
Si12 Si7 O21 Si13 -133(12) 10_556 . . 6 ?
Si12 Si7 O21 O11 -76(13) 10_556 . . 13_556 ?
Si12 Si7 O34 Si7 -137(9) 10_556 . . 12_655 ?
Si12 Si7 O34 Si12 -120(12) 10_556 . . 3_655 ?
Si12 Si7 O34 O33 -146(11) 10_556 . . 10_556 ?
Si13 Si8 O11 Si7 111(15) 10_556 . . 13_556 ?
Si13 Si8 O11 Si12 107(15) 10_556 . . 6 ?
Si13 Si8 O11 O21 34(15) 10_556 . . 13_556 ?
Si13 Si8 O19 Si1 -172(13) 10_556 . . 10_556 ?
Si13 Si8 O19 Si5 -138(13) 10_556 . . . ?
Si13 Si8 O19 O9 105(14) 10_556 . . 10_556 ?
Si13 Si8 O22 Si9 158(11) 10_556 . . 10_556 ?
Si13 Si8 O22 Si14 155(11) 10_556 . . . ?
Si13 Si8 O22 O12 91(12) 10_556 . . 10_556 ?
Si14 Si9 O6 Si10 -137(13) 10_556 . . . ?
Si14 Si9 O6 Si15 -131(13) 10_556 . . 10_556 ?
Si14 Si9 O6 O16 -39(14) 10_556 . . 10_556 ?
Si14 Si9 O12 Si8 -128(12) 10_556 . . 10_556 ?
Si14 Si9 O12 Si13 -122(12) 10_556 . . . ?
Si14 Si9 O12 O22 -73(13) 10_556 . . 10_556 ?
Si14 Si9 O25 Si16 -155(12) 10_556 . . . ?
Si14 Si9 O25 O15 -160(14) 10_556 . . 10_556 ?
Si14 Si9 O30 Si9 -16(18) 10_556 . . 12 ?
Si14 Si9 O30 Si14 -13(15) 10_556 . . 3 ?
Si14 Si9 O30 O32 -45(15) 10_556 . . 10_556 ?
Si15 Si10 O6 Si9 143(14) 10_556 . . . ?
Si15 Si10 O6 Si14 136(14) 10_556 . . 10_556 ?
Si15 Si10 O6 O16 41(15) 10_556 . . 10_556 ?
Si15 Si10 O7 Si6 -35(34) 10_556 . . 10_556 ?
Si15 Si10 O7 Si11 -34(34) 10_556 . . . ?
Si15 Si10 O7 O17 -90(34) 10_556 . . 10_556 ?
Si15 Si10 O27 Si10 -110(12) 10_556 . . 10_556 ?
Si15 Si10 O27 Si15 -98(13) 10_556 . . . ?
Si15 Si10 O29 Si10 177(11) 10_556 . . 12 ?
Si15 Si10 O29 Si15 177(13) 10_556 . . 3 ?
Si15 Si10 O29 O31 174(17) 10_556 . . 10_556 ?
O1 Si1 O2 Si2 0.000(8) 13 . . 5 ?
O1 Si1 O2 Si2 0.000(5) 5 . . 5 ?
O1 Si1 O2 Si4 0.000(3) 5 . . 14_556 ?
O1 Si1 O2 Si4 0.000(5) 13 . . 14_556 ?
O1 Si1 O2 Si5 0.000(11) 13 . . 10_556 ?
O1 Si1 O2 Si5 0.000(14) 5 . . 10_556 ?
O1 Si1 O2 O4 180.000(9) 13 . . 10_556 ?
O1 Si1 O2 O4 180.000(10) 5 . . 10_556 ?
O1 Si1 O2 O5 0.000(4) 13 . . 14_556 ?
O1 Si1 O2 O5 0.000(4) 5 . . 14_556 ?
O1 Si1 O9 Si5 32.9(17) 5 . . 10_556 ?
O1 Si1 O9 Si5 0.2(16) 13 . . 10_556 ?
O1 Si1 O9 Si8 -74.7(19) 13 . . 10_556 ?
O1 Si1 O9 Si8 -42(2) 5 . . 10_556 ?
O1 Si1 O9 Si13 -35(3) 5 . . . ?
O1 Si1 O9 Si13 -68(2) 13 . . . ?
O1 Si1 O9 O19 -15(4) 13 . . 10_556 ?
O1 Si1 O9 O19 18(4) 5 . . 10_556 ?
O1 Si5 O19 Si1 180(2) 6 . . 10_556 ?
O1 Si5 O19 Si1 126(3) 14_556 . . 10_556 ?
O1 Si5 O19 Si8 32(3) 14_556 . . . ?
O1 Si5 O19 Si8 85(2) 6 . . . ?
O1 Si5 O19 Si13 25(3) 14_556 . . 10_556 ?
O1 Si5 O19 Si13 78(3) 6 . . 10_556 ?
O1 Si5 O19 O9 142(4) 14_556 . . 10_556 ?
O1 Si5 O19 O9 -164(4) 6 . . 10_556 ?
O2 Si1 O9 Si5 152(2) . . . 10_556 ?
O2 Si1 O9 Si8 77(2) . . . 10_556 ?
O2 Si1 O9 Si13 84(2) . . . . ?
O2 Si1 O9 O19 137(4) . . . 10_556 ?
O2 Si2 O3 Si3 0.000(2) 5_445 . . 5_445 ?
O2 Si2 O3 Si3 0.000(1) 5_445 . . 14_446 ?
O2 Si2 O3 Si4 0.000(12) 5_445 . . 10_556 ?
O2 Si2 O3 O3 180.000(5) 5_445 . . 10_556 ?
O2 Si2 O3 O4 0.000(1) 5_445 . . 14_446 ?
O2 Si2 O13 Si4 48.4(15) 5_445 . . 10_556 ?
O2 Si2 O13 O23 71(4) 5_445 . . 10_556 ?
O2 Si4 O5 Si1 0.000(2) 14_446 . . 14_446 ?
O2 Si4 O5 Si2 0.000(17) 14_446 . . 10_556 ?
O2 Si4 O5 Si5 0.000(2) 14_446 . . 5_445 ?
O2 Si4 O23 Si2 104(2) 14_446 . . 10_556 ?
O2 Si4 O23 Si6 56(6) 14_446 . . . ?
O2 Si4 O23 Si11 38(6) 14_446 . . 10_556 ?
O2 Si4 O23 O13 82(4) 14_446 . . 10_556 ?
O2 Si5 O19 Si1 21.3(18) 10_556 . . 10_556 ?
O2 Si5 O19 Si8 -73(2) 10_556 . . . ?
O2 Si5 O19 Si13 -80(3) 10_556 . . 10_556 ?
O2 Si5 O19 O9 37(4) 10_556 . . 10_556 ?
O3 Si2 O13 Si4 166.5(19) . . . 10_556 ?
O3 Si2 O13 O23 -171(4) . . . 10_556 ?
O3 Si3 O4 Si2 0.000(4) 5 . . 14_556 ?
O3 Si3 O4 Si2 0.000(4) 14_556 . . 14_556 ?
O3 Si3 O4 Si3 0.00(3) 5 . . 10_556 ?
O3 Si3 O4 Si3 0.00(4) 14_556 . . 10_556 ?
O3 Si3 O4 Si4 0.000(7) 5 . . 5 ?
O3 Si3 O4 Si4 0.000(5) 14_556 . . 5 ?
O3 Si3 O4 O2 180.000(16) 14_556 . . 10_556 ?
O3 Si3 O4 O2 180.000(14) 5 . . 10_556 ?
O3 Si3 O4 O3 0.000(5) 5 . . 14_556 ?
O3 Si3 O28 Si3 44.2(10) 5 . . 10_556 ?
O3 Si3 O28 Si3 108.3(15) 14_556 . . 10_556 ?
O3 Si3 O28 Si16 30(2) 14_556 . . . ?
O3 Si3 O28 Si16 -34(2) 5 . . . ?
O3 Si3 O28 O28 108.3(15) 14_556 . . 10_556 ?
O3 Si3 O28 O28 44.2(10) 5 . . 10_556 ?
O3 Si4 O5 Si1 0.000(4) 10_556 . . 14_446 ?
O3 Si4 O5 Si2 0.000(14) 10_556 . . 10_556 ?
O3 Si4 O5 Si5 0.000(5) 10_556 . . 5_445 ?
O3 Si4 O5 O2 0.000(3) 10_556 . . 14_446 ?
O3 Si4 O23 Si2 8.7(12) 10_556 . . 10_556 ?
O3 Si4 O23 Si6 -39(6) 10_556 . . . ?
O3 Si4 O23 Si11 -57(5) 10_556 . . 10_556 ?
O3 Si4 O23 O13 -13(3) 10_556 . . 10_556 ?
O4 Si2 O3 Si3 0.000(1) 14_446 . . 5_445 ?
O4 Si2 O3 Si3 0.000(1) 14_446 . . 14_446 ?
O4 Si2 O3 Si4 0.000(13) 14_446 . . 10_556 ?
O4 Si2 O3 O3 180.000(5) 14_446 . . 10_556 ?
O4 Si2 O13 Si4 106(2) 14_446 . . 10_556 ?
O4 Si2 O13 O23 129(4) 14_446 . . 10_556 ?
O4 Si3 O4 Si2 0.000(8) 10_556 . . 14_556 ?
O4 Si3 O4 Si3 0.00(3) 10_556 . . 10_556 ?
O4 Si3 O4 Si4 0.000(11) 10_556 . . 5 ?
O4 Si3 O4 O2 180.000(12) 10_556 . . 10_556 ?
O4 Si3 O4 O3 0.000(5) 10_556 . . 14_556 ?
O4 Si3 O28 Si3 10.6(6) 10_556 . . 10_556 ?
O4 Si3 O28 Si3 164.9(8) . . . 10_556 ?
O4 Si3 O28 Si16 86.3(17) . . . . ?
O4 Si3 O28 Si16 -67.9(16) 10_556 . . . ?
O4 Si3 O28 O28 10.6(6) 10_556 . . 10_556 ?
O4 Si3 O28 O28 164.9(8) . . . 10_556 ?
O4 Si4 O5 Si1 0.000(2) 5_445 . . 14_446 ?
O4 Si4 O5 Si2 0.000(16) 5_445 . . 10_556 ?
O4 Si4 O5 Si5 0.000(3) 5_445 . . 5_445 ?
O4 Si4 O5 O2 0.000(2) 5_445 . . 14_446 ?
O4 Si4 O23 Si2 42.5(14) 5_445 . . 10_556 ?
O4 Si4 O23 Si6 -6(6) 5_445 . . . ?
O4 Si4 O23 Si11 -23(5) 5_445 . . 10_556 ?
O4 Si4 O23 O13 21(4) 5_445 . . 10_556 ?
O5 Si1 O2 Si2 0.000(4) 14_556 . . 5 ?
O5 Si1 O2 Si4 0.000(3) 14_556 . . 14_556 ?
O5 Si1 O2 Si5 0.000(16) 14_556 . . 10_556 ?
O5 Si1 O2 O4 180.000(11) 14_556 . . 10_556 ?
O5 Si1 O9 Si5 96(2) 14_556 . . 10_556 ?
O5 Si1 O9 Si8 21(3) 14_556 . . 10_556 ?
O5 Si1 O9 Si13 28(3) 14_556 . . . ?
O5 Si1 O9 O19 81(4) 14_556 . . 10_556 ?
O5 Si2 O3 Si3 0.000(3) 10_556 . . 14_446 ?
O5 Si2 O3 Si3 0.000(3) 10_556 . . 5_445 ?
O5 Si2 O3 Si4 0.000(10) 10_556 . . 10_556 ?
O5 Si2 O3 O3 180.000(5) 10_556 . . 10_556 ?
O5 Si2 O3 O4 0.000(2) 10_556 . . 14_446 ?
O5 Si2 O13 Si4 12.9(13) 10_556 . . 10_556 ?
O5 Si2 O13 O23 36(4) 10_556 . . 10_556 ?
O5 Si4 O23 Si2 162.9(18) . . . 10_556 ?
O5 Si4 O23 Si6 115(6) . . . . ?
O5 Si4 O23 Si11 97(5) . . . 10_556 ?
O5 Si4 O23 O13 141(3) . . . 10_556 ?
O5 Si5 O19 Si1 59(2) 5 . . 10_556 ?
O5 Si5 O19 Si8 -36(3) 5 . . . ?
O5 Si5 O19 Si13 -43(3) 5 . . 10_556 ?
O5 Si5 O19 O9 75(4) 5 . . 10_556 ?
O6 Si9 O12 Si8 -129(2) . . . 10_556 ?
O6 Si9 O12 Si13 -122(2) . . . . ?
O6 Si9 O12 Si14 0(12) . . . 10_556 ?
O6 Si9 O12 O22 -73(3) . . . 10_556 ?
O6 Si9 O25 Si14 54(13) . . . 10_556 ?
O6 Si9 O25 Si16 -100(3) . . . . ?
O6 Si9 O25 O15 -106(4) . . . 10_556 ?
O6 Si9 O30 Si9 -73(5) . . . 12 ?
O6 Si9 O30 Si14 -70(3) . . . 3 ?
O6 Si9 O30 Si14 -57(15) . . . 10_556 ?
O6 Si9 O30 O32 -102(3) . . . 10_556 ?
O6 Si10 O7 Si6 175.8(18) . . . 10_556 ?
O6 Si10 O7 Si11 177.7(18) . . . . ?
O6 Si10 O7 Si15 -149(34) . . . 10_556 ?
O6 Si10 O7 O17 121(5) . . . 10_556 ?
O6 Si10 O27 Si10 112(3) . . . 10_556 ?
O6 Si10 O27 Si15 124(2) . . . . ?
O6 Si10 O27 Si15 -138(13) . . . 10_556 ?
O6 Si10 O29 Si10 -60(3) . . . 12 ?
O6 Si10 O29 Si15 -60(3) . . . 3 ?
O6 Si10 O29 Si15 123(12) . . . 10_556 ?
O6 Si10 O29 O31 -63(11) . . . 10_556 ?
O6 Si14 O15 Si9 121(18) 10_556 . . 10_556 ?
O6 Si14 O15 Si16 -68(7) 10_556 . . . ?
O6 Si14 O15 O25 -85(4) 10_556 . . 10_556 ?
O6 Si14 O16 Si9 -45(16) 10_556 . . 10_556 ?
O6 Si14 O16 Si10 -49(4) 10_556 . . 10_556 ?
O6 Si14 O16 Si15 -51(4) 10_556 . . . ?
O6 Si14 O22 Si8 -180(3) 10_556 . . . ?
O6 Si14 O22 Si9 162(14) 10_556 . . 10_556 ?
O6 Si14 O22 Si13 -173(3) 10_556 . . 10_556 ?
O6 Si14 O22 O12 -115(3) 10_556 . . 10_556 ?
O6 Si14 O32 Si9 -116(13) 10_556 . . 10_556 ?
O6 Si14 O32 Si9 -40(4) 10_556 . . 3 ?
O6 Si14 O32 Si14 -26(6) 10_556 . . 12 ?
O6 Si14 O32 O30 -79(3) 10_556 . . 10_556 ?
O6 Si15 O16 Si9 46(3) 10_556 . . 10_556 ?
O6 Si15 O16 Si10 36(13) 10_556 . . 10_556 ?
O6 Si15 O16 Si14 47(3) 10_556 . . . ?
O6 Si15 O17 Si6 154(2) 10_556 . . . ?
O6 Si15 O17 Si10 -53(29) 10_556 . . 10_556 ?
O6 Si15 O17 Si11 152(2) 10_556 . . 10_556 ?
O6 Si15 O17 O7 65(5) 10_556 . . 10_556 ?
O6 Si15 O27 Si10 -37(12) 10_556 . . 10_556 ?
O6 Si15 O27 Si10 -118(2) 10_556 . . . ?
O6 Si15 O27 Si15 -131(3) 10_556 . . 10_556 ?
O6 Si15 O31 Si10 46(10) 10_556 . . 3 ?
O6 Si15 O31 Si10 47(11) 10_556 . . 10_556 ?
O6 Si15 O31 O29 -128(10) 10_556 . . 10_556 ?
O7 Si6 O17 Si10 -93(6) 10_556 . . 10_556 ?
O7 Si6 O17 Si11 47(37) 10_556 . . 10_556 ?
O7 Si6 O17 Si15 -91(6) 10_556 . . . ?
O7 Si6 O18 Si7 -172.9(17) 10_556 . . . ?
O7 Si6 O18 Si11 175(13) 10_556 . . 10_556 ?
O7 Si6 O18 Si12 -175(2) 10_556 . . 10_556 ?
O7 Si6 O18 O8 -106(4) 10_556 . . 10_556 ?
O7 Si6 O23 Si2 115(2) 10_556 . . 10_556 ?
O7 Si6 O23 Si4 144(5) 10_556 . . . ?
O7 Si6 O23 Si11 -152(11) 10_556 . . 10_556 ?
O7 Si6 O23 O13 118(3) 10_556 . . 10_556 ?
O7 Si6 O24 Si11 165(11) 10_556 . . 10_556 ?
O7 Si6 O24 O14 87(3) 10_556 . . 10_556 ?
O7 Si10 O6 Si9 155(2) . . . . ?
O7 Si10 O6 Si14 148(2) . . . 10_556 ?
O7 Si10 O6 Si15 12(13) . . . 10_556 ?
O7 Si10 O6 O16 53(4) . . . 10_556 ?
O7 Si10 O27 Si10 -131(2) . . . 10_556 ?
O7 Si10 O27 Si15 -119(2) . . . . ?
O7 Si10 O27 Si15 -21(12) . . . 10_556 ?
O7 Si10 O29 Si10 -174(2) . . . 12 ?
O7 Si10 O29 Si15 -174(3) . . . 3 ?
O7 Si10 O29 Si15 9(11) . . . 10_556 ?
O7 Si10 O29 O31 -177(11) . . . 10_556 ?
O7 Si11 O8 Si6 12(12) . . . 10_556 ?
O7 Si11 O8 Si7 -155.5(17) . . . 10_556 ?
O7 Si11 O8 Si12 -146.4(19) . . . . ?
O7 Si11 O8 O18 -79(4) . . . 10_556 ?
O7 Si11 O13 Si4 105(3) . . . 10_556 ?
O7 Si11 O13 Si6 -22(9) . . . 10_556 ?
O7 Si11 O13 O23 71(4) . . . 10_556 ?
O7 Si11 O14 Si6 19(9) . . . 10_556 ?
O7 Si11 O14 Si17 112.9(18) . . . . ?
O7 Si11 O14 O24 99(3) . . . 10_556 ?
O7 Si15 O16 Si9 174.1(18) 10_556 . . 10_556 ?
O7 Si15 O16 Si10 164(13) 10_556 . . 10_556 ?
O7 Si15 O16 Si14 175(2) 10_556 . . . ?
O7 Si15 O16 O6 128(4) 10_556 . . 10_556 ?
O7 Si15 O17 Si6 89(6) 10_556 . . . ?
O7 Si15 O17 Si10 -118(30) 10_556 . . 10_556 ?
O7 Si15 O17 Si11 87(6) 10_556 . . 10_556 ?
O7 Si15 O27 Si10 124(2) 10_556 . . . ?
O7 Si15 O27 Si10 -155(14) 10_556 . . 10_556 ?
O7 Si15 O27 Si15 111(3) 10_556 . . 10_556 ?
O7 Si15 O31 Si10 169(13) 10_556 . . 10_556 ?
O7 Si15 O31 Si10 169(9) 10_556 . . 3 ?
O7 Si15 O31 O29 -5(11) 10_556 . . 10_556 ?
O8 Si6 O17 Si10 -147(2) 10_556 . . 10_556 ?
O8 Si6 O17 Si11 -7(36) 10_556 . . 10_556 ?
O8 Si6 O17 Si15 -145(3) 10_556 . . . ?
O8 Si6 O17 O7 -54(5) 10_556 . . 10_556 ?
O8 Si6 O18 Si7 -67(4) 10_556 . . . ?
O8 Si6 O18 Si11 -79(13) 10_556 . . 10_556 ?
O8 Si6 O18 Si12 -68(4) 10_556 . . 10_556 ?
O8 Si6 O23 Si2 -131(2) 10_556 . . 10_556 ?
O8 Si6 O23 Si4 -101(6) 10_556 . . . ?
O8 Si6 O23 Si11 -38(9) 10_556 . . 10_556 ?
O8 Si6 O23 O13 -128(3) 10_556 . . 10_556 ?
O8 Si6 O24 Si11 41(9) 10_556 . . 10_556 ?
O8 Si6 O24 O14 -38(3) 10_556 . . 10_556 ?
O8 Si7 O18 Si6 65(4) 10_556 . . . ?
O8 Si7 O18 Si11 67(4) 10_556 . . 10_556 ?
O8 Si7 O18 Si12 -121(8) 10_556 . . 10_556 ?
O8 Si7 O20 Si8 -155(5) 10_556 . . 16_545 ?
O8 Si7 O20 Si12 -115(12) 10_556 . . 10_556 ?
O8 Si7 O20 Si13 -154(4) 10_556 . . 7_545 ?
O8 Si7 O20 O10 -20(26) 10_556 . . 7_545 ?
O8 Si7 O21 Si8 173(2) 10_556 . . 13_556 ?
O8 Si7 O21 Si12 -56(12) 10_556 . . 10_556 ?
O8 Si7 O21 Si13 171(2) 10_556 . . 6 ?
O8 Si7 O21 O11 -132(4) 10_556 . . 13_556 ?
O8 Si7 O34 Si7 -55(8) 10_556 . . 12_655 ?
O8 Si7 O34 Si12 -37(10) 10_556 . . 3_655 ?
O8 Si7 O34 Si12 82(7) 10_556 . . 10_556 ?
O8 Si7 O34 O33 -64(9) 10_556 . . 10_556 ?
O8 Si11 O7 Si6 -157(23) . . . 10_556 ?
O8 Si11 O7 Si10 177.3(18) . . . . ?
O8 Si11 O7 Si15 175(2) . . . 10_556 ?
O8 Si11 O7 O17 -129(5) . . . 10_556 ?
O8 Si11 O13 Si4 -18(4) . . . 10_556 ?
O8 Si11 O13 Si6 -146(11) . . . 10_556 ?
O8 Si11 O13 O23 -53(4) . . . 10_556 ?
O8 Si11 O14 Si6 129(10) . . . 10_556 ?
O8 Si11 O14 Si17 -137.4(17) . . . . ?
O8 Si11 O14 O24 -151(3) . . . 10_556 ?
O8 Si12 O33 Si7 84(7) . . . 10_556 ?
O8 Si12 O33 Si7 -89(8) . . . 3_655 ?
O8 Si12 O33 Si12 -92(5) . . . 12_655 ?
O8 Si12 O33 O34 -130(9) . . . 10_556 ?
O9 Si1 O2 Si2 -122.9(9) . . . 5 ?
O9 Si1 O2 Si2 122.9(9) 12_655 . . 5 ?
O9 Si1 O2 Si4 -122.9(9) . . . 14_556 ?
O9 Si1 O2 Si4 122.9(9) 12_655 . . 14_556 ?
O9 Si1 O2 Si5 122.9(9) 12_655 . . 10_556 ?
O9 Si1 O2 Si5 -122.9(9) . . . 10_556 ?
O9 Si1 O2 O4 57.1(9) . . . 10_556 ?
O9 Si1 O2 O4 -57.1(9) 12_655 . . 10_556 ?
O9 Si1 O2 O5 -122.9(9) . . . 14_556 ?
O9 Si1 O2 O5 122.9(9) 12_655 . . 14_556 ?
O9 Si1 O9 Si5 -97(2) 12_655 . . 10_556 ?
O9 Si1 O9 Si8 -172.5(11) 12_655 . . 10_556 ?
O9 Si1 O9 Si13 -165.6(13) 12_655 . . . ?
O9 Si1 O9 O19 -112(3) 12_655 . . 10_556 ?
O9 Si5 O19 Si1 -16(4) 10_556 . . 10_556 ?
O9 Si5 O19 Si1 -60.4(18) 3_655 . . 10_556 ?
O9 Si5 O19 Si8 -110(5) 10_556 . . . ?
O9 Si5 O19 Si8 -155(2) 3_655 . . . ?
O9 Si5 O19 Si13 -118(5) 10_556 . . 10_556 ?
O9 Si5 O19 Si13 -162(2) 3_655 . . 10_556 ?
O9 Si5 O19 O9 -45(4) 3_655 . . 10_556 ?
O9 Si8 O11 Si7 80(3) 10_556 . . 13_556 ?
O9 Si8 O11 Si12 76(4) 10_556 . . 6 ?
O9 Si8 O11 Si13 -31(14) 10_556 . . 10_556 ?
O9 Si8 O11 O21 3(5) 10_556 . . 13_556 ?
O9 Si8 O19 Si1 83(4) 10_556 . . 10_556 ?
O9 Si8 O19 Si5 117(5) 10_556 . . . ?
O9 Si8 O19 Si13 -105(14) 10_556 . . 10_556 ?
O9 Si8 O22 Si9 -130(3) 10_556 . . 10_556 ?
O9 Si8 O22 Si13 72(11) 10_556 . . 10_556 ?
O9 Si8 O22 Si14 -133(3) 10_556 . . . ?
O9 Si8 O22 O12 162(3) 10_556 . . 10_556 ?
O9 Si13 O10 Si7 127(3) . . . 7 ?
O9 Si13 O10 Si8 -84(30) . . . 10_556 ?
O9 Si13 O10 Si12 121(3) . . . 16 ?
O9 Si13 O10 O20 157(23) . . . 7 ?
O9 Si13 O12 Si8 102(12) . . . 10_556 ?
O9 Si13 O12 Si9 61(3) . . . . ?
O9 Si13 O12 Si14 52(3) . . . 10_556 ?
O9 Si13 O12 O22 12(3) . . . 10_556 ?
O10 Si7 O18 Si6 -34(3) 7_545 . . . ?
O10 Si7 O18 Si11 -33(3) 7_545 . . 10_556 ?
O10 Si7 O18 Si12 139(7) 7_545 . . 10_556 ?
O10 Si7 O18 O8 -100(4) 7_545 . . 10_556 ?
O10 Si7 O20 Si8 -135(29) 7_545 . . 16_545 ?
O10 Si7 O20 Si12 -95(27) 7_545 . . 10_556 ?
O10 Si7 O20 Si13 -135(29) 7_545 . . 7_545 ?
O10 Si7 O21 Si8 55(3) 7_545 . . 13_556 ?
O10 Si7 O21 Si12 -174(13) 7_545 . . 10_556 ?
O10 Si7 O21 Si13 53(3) 7_545 . . 6 ?
O10 Si7 O21 O11 110(4) 7_545 . . 13_556 ?
O10 Si7 O34 Si7 75(8) 7_545 . . 12_655 ?
O10 Si7 O34 Si12 -147(8) 7_545 . . 10_556 ?
O10 Si7 O34 Si12 93(9) 7_545 . . 3_655 ?
O10 Si7 O34 O33 66(10) 7_545 . . 10_556 ?
O10 Si8 O11 Si7 -50(3) 10_556 . . 13_556 ?
O10 Si8 O11 Si12 -53(4) 10_556 . . 6 ?
O10 Si8 O11 Si13 -161(16) 10_556 . . 10_556 ?
O10 Si8 O11 O21 -126(4) 10_556 . . 13_556 ?
O10 Si8 O19 Si1 -17(3) 10_556 . . 10_556 ?
O10 Si8 O19 Si5 17(3) 10_556 . . . ?
O10 Si8 O19 Si13 155(15) 10_556 . . 10_556 ?
O10 Si8 O19 O9 -100(4) 10_556 . . 10_556 ?
O10 Si8 O22 Si9 -17(4) 10_556 . . 10_556 ?
O10 Si8 O22 Si13 -175(13) 10_556 . . 10_556 ?
O10 Si8 O22 Si14 -20(4) 10_556 . . . ?
O10 Si8 O22 O12 -84(3) 10_556 . . 10_556 ?
O10 Si12 O8 Si6 -24(3) 16_545 . . 10_556 ?
O10 Si12 O8 Si7 32(6) 16_545 . . 10_556 ?
O10 Si12 O8 Si11 -20(3) 16_545 . . . ?
O10 Si12 O8 O18 -90(4) 16_545 . . 10_556 ?
O10 Si12 O33 Si7 164(8) 16_545 . . 3_655 ?
O10 Si12 O33 Si7 -22(7) 16_545 . . 10_556 ?
O10 Si12 O33 Si12 162(5) 16_545 . . 12_655 ?
O10 Si12 O33 O34 124(9) 16_545 . . 10_556 ?
O10 Si13 O9 Si1 -35(3) . . . . ?
O10 Si13 O9 Si5 -57(2) . . . 10_556 ?
O10 Si13 O9 Si8 22(13) . . . 10_556 ?
O10 Si13 O9 O19 -87(4) . . . 10_556 ?
O10 Si13 O12 Si8 -11(11) . . . 10_556 ?
O10 Si13 O12 Si9 -51(3) . . . . ?
O10 Si13 O12 Si14 -60(3) . . . 10_556 ?
O10 Si13 O12 O22 -101(3) . . . 10_556 ?
O11 Si7 O18 Si6 -153.9(18) 13_556 . . . ?
O11 Si7 O18 Si11 -152.4(17) 13_556 . . 10_556 ?
O11 Si7 O18 Si12 19(6) 13_556 . . 10_556 ?
O11 Si7 O18 O8 141(4) 13_556 . . 10_556 ?
O11 Si7 O20 Si8 -26(6) 13_556 . . 16_545 ?
O11 Si7 O20 Si12 14(11) 13_556 . . 10_556 ?
O11 Si7 O20 Si13 -25(6) 13_556 . . 7_545 ?
O11 Si7 O20 O10 110(25) 13_556 . . 7_545 ?
O11 Si7 O21 Si8 -54(4) 13_556 . . 13_556 ?
O11 Si7 O21 Si12 76(13) 13_556 . . 10_556 ?
O11 Si7 O21 Si13 -56(4) 13_556 . . 6 ?
O11 Si7 O34 Si7 -168(7) 13_556 . . 12_655 ?
O11 Si7 O34 Si12 -150(9) 13_556 . . 3_655 ?
O11 Si7 O34 Si12 -31(7) 13_556 . . 10_556 ?
O11 Si7 O34 O33 -177(9) 13_556 . . 10_556 ?
O11 Si8 O19 Si1 -137.2(19) . . . 10_556 ?
O11 Si8 O19 Si5 -103(2) . . . . ?
O11 Si8 O19 Si13 35(13) . . . 10_556 ?
O11 Si8 O19 O9 140(4) . . . 10_556 ?
O11 Si8 O22 Si9 110(3) . . . 10_556 ?
O11 Si8 O22 Si13 -48(11) . . . 10_556 ?
O11 Si8 O22 Si14 107(3) . . . . ?
O11 Si8 O22 O12 42(3) . . . 10_556 ?
O11 Si12 O8 Si6 106(2) 6_554 . . 10_556 ?
O11 Si12 O8 Si7 161(7) 6_554 . . 10_556 ?
O11 Si12 O8 Si11 109(2) 6_554 . . . ?
O11 Si12 O8 O18 39(4) 6_554 . . 10_556 ?
O11 Si12 O33 Si7 -144(8) 6_554 . . 10_556 ?
O11 Si12 O33 Si7 43(8) 6_554 . . 3_655 ?
O11 Si12 O33 Si12 40(6) 6_554 . . 12_655 ?
O11 Si12 O33 O34 2(9) 6_554 . . 10_556 ?
O11 Si13 O9 Si1 93(3) 10_556 . . . ?
O11 Si13 O9 Si5 70(2) 10_556 . . 10_556 ?
O11 Si13 O9 Si8 149(15) 10_556 . . 10_556 ?
O11 Si13 O9 O19 40(4) 10_556 . . 10_556 ?
O11 Si13 O10 Si7 -12(4) 10_556 . . 7 ?
O11 Si13 O10 Si8 137(31) 10_556 . . 10_556 ?
O11 Si13 O10 Si12 -18(4) 10_556 . . 16 ?
O11 Si13 O10 O20 18(24) 10_556 . . 7 ?
O11 Si13 O12 Si8 -122(12) 10_556 . . 10_556 ?
O11 Si13 O12 Si9 -162(2) 10_556 . . . ?
O11 Si13 O12 Si14 -172(2) 10_556 . . 10_556 ?
O11 Si13 O12 O22 148(3) 10_556 . . 10_556 ?
O12 Si8 O11 Si7 -168(2) 10_556 . . 13_556 ?
O12 Si8 O11 Si12 -171(3) 10_556 . . 6 ?
O12 Si8 O11 Si13 82(15) 10_556 . . 10_556 ?
O12 Si8 O11 O21 116(4) 10_556 . . 13_556 ?
O12 Si8 O19 Si1 114(2) 10_556 . . 10_556 ?
O12 Si8 O19 Si5 148.6(19) 10_556 . . . ?
O12 Si8 O19 Si13 -74(13) 10_556 . . 10_556 ?
O12 Si8 O19 O9 31(4) 10_556 . . 10_556 ?
O12 Si8 O22 Si9 67(3) 10_556 . . 10_556 ?
O12 Si8 O22 Si13 -91(12) 10_556 . . 10_556 ?
O12 Si8 O22 Si14 64(4) 10_556 . . . ?
O12 Si9 O6 Si10 -136(2) . . . . ?
O12 Si9 O6 Si14 0(12) . . . 10_556 ?
O12 Si9 O6 Si15 -130(3) . . . 10_556 ?
O12 Si9 O6 O16 -39(4) . . . 10_556 ?
O12 Si9 O25 Si14 -64(13) . . . 10_556 ?
O12 Si9 O25 Si16 142(2) . . . . ?
O12 Si9 O25 O15 137(4) . . . 10_556 ?
O12 Si9 O30 Si9 50(5) . . . 12 ?
O12 Si9 O30 Si14 52(3) . . . 3 ?
O12 Si9 O30 Si14 66(15) . . . 10_556 ?
O12 Si9 O30 O32 20(3) . . . 10_556 ?
O12 Si13 O9 Si1 -146.6(18) . . . . ?
O12 Si13 O9 Si5 -169.1(13) . . . 10_556 ?
O12 Si13 O9 Si8 -90(13) . . . 10_556 ?
O12 Si13 O9 O19 161(4) . . . 10_556 ?
O12 Si13 O10 Si7 -119(4) . . . 7 ?
O12 Si13 O10 Si8 30(30) . . . 10_556 ?
O12 Si13 O10 Si12 -125(3) . . . 16 ?
O12 Si13 O10 O20 -88(24) . . . 7 ?
O12 Si14 O15 Si9 -97(17) 10_556 . . 10_556 ?
O12 Si14 O15 Si16 74(7) 10_556 . . . ?
O12 Si14 O15 O25 57(4) 10_556 . . 10_556 ?
O12 Si14 O16 Si9 169(16) 10_556 . . 10_556 ?
O12 Si14 O16 Si10 165.1(18) 10_556 . . 10_556 ?
O12 Si14 O16 Si15 164(2) 10_556 . . . ?
O12 Si14 O16 O6 -146(4) 10_556 . . 10_556 ?
O12 Si14 O22 Si8 -65(4) 10_556 . . . ?
O12 Si14 O22 Si9 -83(13) 10_556 . . 10_556 ?
O12 Si14 O22 Si13 -58(4) 10_556 . . 10_556 ?
O12 Si14 O32 Si9 120(13) 10_556 . . 10_556 ?
O12 Si14 O32 Si9 -164(4) 10_556 . . 3 ?
O12 Si14 O32 Si14 -151(4) 10_556 . . 12 ?
O12 Si14 O32 O30 156(3) 10_556 . . 10_556 ?
O13 Si2 O3 Si3 -119.4(8) . . . 5_445 ?
O13 Si2 O3 Si3 119.4(8) 12 . . 14_446 ?
O13 Si2 O3 Si3 119.4(8) 12 . . 5_445 ?
O13 Si2 O3 Si3 -119.4(8) . . . 14_446 ?
O13 Si2 O3 Si4 119.4(8) 12 . . 10_556 ?
O13 Si2 O3 Si4 -119.4(8) . . . 10_556 ?
O13 Si2 O3 O3 60.6(8) . . . 10_556 ?
O13 Si2 O3 O3 -60.6(8) 12 . . 10_556 ?
O13 Si2 O3 O4 -119.4(8) . . . 14_446 ?
O13 Si2 O3 O4 119.4(8) 12 . . 14_446 ?
O13 Si2 O13 Si4 -80.6(18) 12 . . 10_556 ?
O13 Si2 O13 O23 -58(4) 12 . . 10_556 ?
O13 Si4 O5 Si1 -114.0(10) 10_556 . . 14_446 ?
O13 Si4 O5 Si1 114.0(10) 3 . . 14_446 ?
O13 Si4 O5 Si2 114.0(10) 3 . . 10_556 ?
O13 Si4 O5 Si2 -114.0(10) 10_556 . . 10_556 ?
O13 Si4 O5 Si5 114.0(10) 3 . . 5_445 ?
O13 Si4 O5 Si5 -114.0(10) 10_556 . . 5_445 ?
O13 Si4 O5 O2 -114.0(10) 10_556 . . 14_446 ?
O13 Si4 O5 O2 114.0(10) 3 . . 14_446 ?
O13 Si4 O23 Si2 -71.2(16) 3 . . 10_556 ?
O13 Si4 O23 Si2 22(4) 10_556 . . 10_556 ?
O13 Si4 O23 Si6 -26(4) 10_556 . . . ?
O13 Si4 O23 Si6 -119(5) 3 . . . ?
O13 Si4 O23 Si11 -44(4) 10_556 . . 10_556 ?
O13 Si4 O23 Si11 -137(4) 3 . . 10_556 ?
O13 Si4 O23 O13 -93(4) 3 . . 10_556 ?
O13 Si6 O17 Si10 -9(3) 10_556 . . 10_556 ?
O13 Si6 O17 Si11 131(37) 10_556 . . 10_556 ?
O13 Si6 O17 Si15 -7(4) 10_556 . . . ?
O13 Si6 O17 O7 84(5) 10_556 . . 10_556 ?
O13 Si6 O18 Si7 66(2) 10_556 . . . ?
O13 Si6 O18 Si11 54(12) 10_556 . . 10_556 ?
O13 Si6 O18 Si12 65(3) 10_556 . . 10_556 ?
O13 Si6 O18 O8 133(4) 10_556 . . 10_556 ?
O13 Si6 O23 Si2 -3(2) 10_556 . . 10_556 ?
O13 Si6 O23 Si4 26(4) 10_556 . . . ?
O13 Si6 O23 Si11 90(11) 10_556 . . 10_556 ?
O13 Si6 O24 Si11 -75(9) 10_556 . . 10_556 ?
O13 Si6 O24 O14 -154(3) 10_556 . . 10_556 ?
O13 Si11 O7 Si6 70(22) . . . 10_556 ?
O13 Si11 O7 Si10 44(2) . . . . ?
O13 Si11 O7 Si15 42(3) . . . 10_556 ?
O13 Si11 O7 O17 97(5) . . . 10_556 ?
O13 Si11 O8 Si6 136(13) . . . 10_556 ?
O13 Si11 O8 Si7 -32(3) . . . 10_556 ?
O13 Si11 O8 Si12 -23(3) . . . . ?
O13 Si11 O8 O18 45(5) . . . 10_556 ?
O13 Si11 O14 Si6 -100(10) . . . 10_556 ?
O13 Si11 O14 Si17 -6(3) . . . . ?
O13 Si11 O14 O24 -20(3) . . . 10_556 ?
O14 Si6 O17 Si10 113(3) 10_556 . . 10_556 ?
O14 Si6 O17 Si11 -107(37) 10_556 . . 10_556 ?
O14 Si6 O17 Si15 115(3) 10_556 . . . ?
O14 Si6 O17 O7 -154(5) 10_556 . . 10_556 ?
O14 Si6 O18 Si7 -48(2) 10_556 . . . ?
O14 Si6 O18 Si11 -60(12) 10_556 . . 10_556 ?
O14 Si6 O18 Si12 -50(3) 10_556 . . 10_556 ?
O14 Si6 O18 O8 18(4) 10_556 . . 10_556 ?
O14 Si6 O23 Si2 -28(3) 10_556 . . 10_556 ?
O14 Si6 O23 Si4 1(6) 10_556 . . . ?
O14 Si6 O23 Si11 65(10) 10_556 . . 10_556 ?
O14 Si6 O23 O13 -25(4) 10_556 . . 10_556 ?
O14 Si6 O24 Si11 78(10) 10_556 . . 10_556 ?
O14 Si11 O7 Si6 -53(22) . . . 10_556 ?
O14 Si11 O7 Si10 -79(2) . . . . ?
O14 Si11 O7 Si15 -81(2) . . . 10_556 ?
O14 Si11 O7 O17 -25(5) . . . 10_556 ?
O14 Si11 O8 Si6 -102(12) . . . 10_556 ?
O14 Si11 O8 Si7 91(2) . . . 10_556 ?
O14 Si11 O8 Si12 100(2) . . . . ?
O14 Si11 O8 O18 168(4) . . . 10_556 ?
O14 Si11 O13 Si4 -134(3) . . . 10_556 ?
O14 Si11 O13 Si6 98(10) . . . 10_556 ?
O14 Si11 O13 O23 -168(3) . . . 10_556 ?
O14 Si17 O14 Si6 -77(2) 10_556 . . 10_556 ?
O14 Si17 O14 Si11 -89(2) 10_556 . . . ?
O14 Si17 O14 O24 -75(3) 10_556 . . 10_556 ?
O14 Si17 O24 Si11 -44(8) 10_556 . . 10_556 ?
O14 Si17 O24 Si11 -157(9) . . . 10_556 ?
O14 Si17 O24 O14 -113(3) . . . 10_556 ?
O14 Si17 O35 Si17 -3(4) . . . 3_655 ?
O14 Si17 O35 Si17 -121(4) 10_556 . . 3_655 ?
O14 Si17 O35 O35 -150.1(5) 10_556 . . 10_556 ?
O14 Si17 O35 O35 -31.9(5) . . . 10_556 ?
O15 Si9 O6 Si10 88(3) 10_556 . . . ?
O15 Si9 O6 Si14 -136(14) 10_556 . . 10_556 ?
O15 Si9 O6 Si15 94(3) 10_556 . . 10_556 ?
O15 Si9 O6 O16 -175(4) 10_556 . . 10_556 ?
O15 Si9 O12 Si8 0(3) 10_556 . . 10_556 ?
O15 Si9 O12 Si13 7(3) 10_556 . . . ?
O15 Si9 O12 Si14 128(13) 10_556 . . 10_556 ?
O15 Si9 O12 O22 55(4) 10_556 . . 10_556 ?
O15 Si9 O25 Si14 160(14) 10_556 . . 10_556 ?
O15 Si9 O25 Si16 5(3) 10_556 . . . ?
O15 Si9 O30 Si9 176(4) 10_556 . . 12 ?
O15 Si9 O30 Si14 -168(16) 10_556 . . 10_556 ?
O15 Si9 O30 Si14 179(3) 10_556 . . 3 ?
O15 Si9 O30 O32 147(3) 10_556 . . 10_556 ?
O15 Si14 O16 Si9 -47(15) . . . 10_556 ?
O15 Si14 O16 Si10 -50(3) . . . 10_556 ?
O15 Si14 O16 Si15 -52(3) . . . . ?
O15 Si14 O16 O6 -1(5) . . . 10_556 ?
O15 Si14 O22 Si8 60(4) . . . . ?
O15 Si14 O22 Si9 42(12) . . . 10_556 ?
O15 Si14 O22 Si13 67(4) . . . 10_556 ?
O15 Si14 O22 O12 125(3) . . . 10_556 ?
O15 Si14 O32 Si9 0(12) . . . 10_556 ?
O15 Si14 O32 Si9 76(4) . . . 3 ?
O15 Si14 O32 Si14 89(5) . . . 12 ?
O15 Si14 O32 O30 36(3) . . . 10_556 ?
O15 Si16 O15 Si9 125(9) 10_556 . . 10_556 ?
O15 Si16 O15 Si14 121(6) 10_556 . . . ?
O15 Si16 O15 O25 138(3) 10_556 . . 10_556 ?
O15 Si16 O25 Si9 40(3) . . . . ?
O15 Si16 O25 Si9 -5(3) 10_556 . . . ?
O15 Si16 O25 Si14 34(3) . . . 10_556 ?
O15 Si16 O25 Si14 -11(3) 10_556 . . 10_556 ?
O15 Si16 O25 O15 45(3) . . . 10_556 ?
O15 Si16 O26 Si17 135(3) 10_556 . . 7 ?
O15 Si16 O26 Si17 34(3) . . . 7 ?
O15 Si16 O26 O26 41.6(10) . . . 10_556 ?
O15 Si16 O26 O26 142.5(9) 10_556 . . 10_556 ?
O15 Si16 O28 Si3 86.9(17) 10_556 . . 10_556 ?
O15 Si16 O28 Si3 -160.4(14) . . . 10_556 ?
O15 Si16 O28 Si3 -128.8(17) . . . . ?
O15 Si16 O28 Si3 118.5(18) 10_556 . . . ?
O15 Si16 O28 O28 36.2(11) 10_556 . . 10_556 ?
O15 Si16 O28 O28 149.0(10) . . . 10_556 ?
O16 Si9 O6 Si10 -98(5) 10_556 . . . ?
O16 Si9 O6 Si14 39(14) 10_556 . . 10_556 ?
O16 Si9 O6 Si15 -92(5) 10_556 . . 10_556 ?
O16 Si9 O12 Si8 -136(2) 10_556 . . 10_556 ?
O16 Si9 O12 Si13 -130(2) 10_556 . . . ?
O16 Si9 O12 Si14 -8(12) 10_556 . . 10_556 ?
O16 Si9 O12 O22 -81(3) 10_556 . . 10_556 ?
O16 Si9 O25 Si14 49(13) 10_556 . . 10_556 ?
O16 Si9 O25 Si16 -106(3) 10_556 . . . ?
O16 Si9 O25 O15 -111(4) 10_556 . . 10_556 ?
O16 Si9 O30 Si9 -60(5) 10_556 . . 12 ?
O16 Si9 O30 Si14 -44(15) 10_556 . . 10_556 ?
O16 Si9 O30 Si14 -58(3) 10_556 . . 3 ?
O16 Si9 O30 O32 -90(3) 10_556 . . 10_556 ?
O16 Si10 O6 Si9 103(5) 10_556 . . . ?
O16 Si10 O6 Si14 95(5) 10_556 . . 10_556 ?
O16 Si10 O6 Si15 -41(14) 10_556 . . 10_556 ?
O16 Si10 O7 Si6 -173.4(19) 10_556 . . 10_556 ?
O16 Si10 O7 Si11 -171.5(19) 10_556 . . . ?
O16 Si10 O7 Si15 -138(34) 10_556 . . 10_556 ?
O16 Si10 O7 O17 132(5) 10_556 . . 10_556 ?
O16 Si10 O27 Si10 114(3) 10_556 . . 10_556 ?
O16 Si10 O27 Si15 126(2) 10_556 . . . ?
O16 Si10 O27 Si15 -136(13) 10_556 . . 10_556 ?
O16 Si10 O29 Si10 -72(3) 10_556 . . 12 ?
O16 Si10 O29 Si15 111(12) 10_556 . . 10_556 ?
O16 Si10 O29 Si15 -72(3) 10_556 . . 3 ?
O16 Si10 O29 O31 -75(11) 10_556 . . 10_556 ?
O16 Si14 O15 Si9 122(18) . . . 10_556 ?
O16 Si14 O15 Si16 -67(7) . . . . ?
O16 Si14 O15 O25 -85(4) . . . 10_556 ?
O16 Si14 O22 Si8 -168(3) . . . . ?
O16 Si14 O22 Si9 174(14) . . . 10_556 ?
O16 Si14 O22 Si13 -161(4) . . . 10_556 ?
O16 Si14 O22 O12 -103(3) . . . 10_556 ?
O16 Si14 O32 Si9 -128(13) . . . 10_556 ?
O16 Si14 O32 Si9 -53(4) . . . 3 ?
O16 Si14 O32 Si14 -39(5) . . . 12 ?
O16 Si14 O32 O30 -92(3) . . . 10_556 ?
O16 Si15 O17 Si6 142(3) . . . . ?
O16 Si15 O17 Si10 -65(30) . . . 10_556 ?
O16 Si15 O17 Si11 140(3) . . . 10_556 ?
O16 Si15 O17 O7 53(5) . . . 10_556 ?
O16 Si15 O27 Si10 -119(2) . . . . ?
O16 Si15 O27 Si10 -38(12) . . . 10_556 ?
O16 Si15 O27 Si15 -132(3) . . . 10_556 ?
O16 Si15 O31 Si10 59(10) . . . 3 ?
O16 Si15 O31 Si10 59(12) . . . 10_556 ?
O16 Si15 O31 O29 -115(11) . . . 10_556 ?
O17 Si6 O18 Si7 -164.8(17) . . . . ?
O17 Si6 O18 Si11 -177(13) . . . 10_556 ?
O17 Si6 O18 Si12 -166(2) . . . 10_556 ?
O17 Si6 O18 O8 -98(4) . . . 10_556 ?
O17 Si6 O23 Si2 103(2) . . . 10_556 ?
O17 Si6 O23 Si4 132(5) . . . . ?
O17 Si6 O23 Si11 -164(11) . . . 10_556 ?
O17 Si6 O23 O13 106(4) . . . 10_556 ?
O17 Si6 O24 Si11 167(10) . . . 10_556 ?
O17 Si6 O24 O14 88(3) . . . 10_556 ?
O17 Si10 O6 Si9 165(2) 10_556 . . . ?
O17 Si10 O6 Si14 158(2) 10_556 . . 10_556 ?
O17 Si10 O6 Si15 22(13) 10_556 . . 10_556 ?
O17 Si10 O6 O16 63(4) 10_556 . . 10_556 ?
O17 Si10 O7 Si6 55(5) 10_556 . . 10_556 ?
O17 Si10 O7 Si11 57(5) 10_556 . . . ?
O17 Si10 O7 Si15 90(34) 10_556 . . 10_556 ?
O17 Si10 O27 Si10 -131(3) 10_556 . . 10_556 ?
O17 Si10 O27 Si15 -21(12) 10_556 . . 10_556 ?
O17 Si10 O27 Si15 -118(2) 10_556 . . . ?
O17 Si10 O29 Si10 176(2) 10_556 . . 12 ?
O17 Si10 O29 Si15 175(3) 10_556 . . 3 ?
O17 Si10 O29 Si15 -1(11) 10_556 . . 10_556 ?
O17 Si10 O29 O31 173(11) 10_556 . . 10_556 ?
O17 Si11 O7 Si6 -28(23) 10_556 . . 10_556 ?
O17 Si11 O7 Si10 -54(5) 10_556 . . . ?
O17 Si11 O7 Si15 -56(5) 10_556 . . 10_556 ?
O17 Si11 O8 Si6 2(12) 10_556 . . 10_556 ?
O17 Si11 O8 Si7 -164.9(16) 10_556 . . 10_556 ?
O17 Si11 O8 Si12 -155.8(18) 10_556 . . . ?
O17 Si11 O8 O18 -88(4) 10_556 . . 10_556 ?
O17 Si11 O13 Si4 116(3) 10_556 . . 10_556 ?
O17 Si11 O13 Si6 -11(9) 10_556 . . 10_556 ?
O17 Si11 O13 O23 82(4) 10_556 . . 10_556 ?
O17 Si11 O14 Si6 14(9) 10_556 . . 10_556 ?
O17 Si11 O14 Si17 108.1(19) 10_556 . . . ?
O17 Si11 O14 O24 94(3) 10_556 . . 10_556 ?
O17 Si15 O16 Si9 164.2(18) . . . 10_556 ?
O17 Si15 O16 Si10 154(14) . . . 10_556 ?
O17 Si15 O16 Si14 165(2) . . . . ?
O17 Si15 O16 O6 118(4) . . . 10_556 ?
O17 Si15 O27 Si10 -157(14) . . . 10_556 ?
O17 Si15 O27 Si10 122(2) . . . . ?
O17 Si15 O27 Si15 110(3) . . . 10_556 ?
O17 Si15 O31 Si10 -178(13) . . . 10_556 ?
O17 Si15 O31 Si10 -178(9) . . . 3 ?
O17 Si15 O31 O29 8(11) . . . 10_556 ?
O18 Si6 O17 Si10 -132(3) . . . 10_556 ?
O18 Si6 O17 Si11 8(36) . . . 10_556 ?
O18 Si6 O17 Si15 -130(3) . . . . ?
O18 Si6 O17 O7 -39(5) . . . 10_556 ?
O18 Si6 O23 Si2 -139(2) . . . 10_556 ?
O18 Si6 O23 Si4 -109(6) . . . . ?
O18 Si6 O23 Si11 -46(10) . . . 10_556 ?
O18 Si6 O23 O13 -135(4) . . . 10_556 ?
O18 Si6 O24 Si11 33(9) . . . 10_556 ?
O18 Si6 O24 O14 -45(3) . . . 10_556 ?
O18 Si7 O20 Si8 -140(5) . . . 16_545 ?
O18 Si7 O20 Si12 -100(11) . . . 10_556 ?
O18 Si7 O20 Si13 -139(4) . . . 7_545 ?
O18 Si7 O20 O10 -5(26) . . . 7_545 ?
O18 Si7 O21 Si8 166(2) . . . 13_556 ?
O18 Si7 O21 Si12 -63(12) . . . 10_556 ?
O18 Si7 O21 Si13 164(3) . . . 6 ?
O18 Si7 O21 O11 -139(4) . . . 13_556 ?
O18 Si7 O34 Si7 -65(8) . . . 12_655 ?
O18 Si7 O34 Si12 -48(10) . . . 3_655 ?
O18 Si7 O34 Si12 72(7) . . . 10_556 ?
O18 Si7 O34 O33 -74(9) . . . 10_556 ?
O18 Si11 O7 Si6 -171(23) 10_556 . . 10_556 ?
O18 Si11 O7 Si10 162.8(19) 10_556 . . . ?
O18 Si11 O7 Si15 161(2) 10_556 . . 10_556 ?
O18 Si11 O7 O17 -143(5) 10_556 . . 10_556 ?
O18 Si11 O8 Si6 90(13) 10_556 . . 10_556 ?
O18 Si11 O8 Si7 -77(4) 10_556 . . 10_556 ?
O18 Si11 O8 Si12 -68(4) 10_556 . . . ?
O18 Si11 O13 Si4 -7(4) 10_556 . . 10_556 ?
O18 Si11 O13 Si6 -135(11) 10_556 . . 10_556 ?
O18 Si11 O13 O23 -42(4) 10_556 . . 10_556 ?
O18 Si11 O14 Si6 132(10) 10_556 . . 10_556 ?
O18 Si11 O14 Si17 -134.2(18) 10_556 . . . ?
O18 Si11 O14 O24 -148(3) 10_556 . . 10_556 ?
O18 Si12 O8 Si6 67(4) 10_556 . . 10_556 ?
O18 Si12 O8 Si7 122(8) 10_556 . . 10_556 ?
O18 Si12 O8 Si11 70(4) 10_556 . . . ?
O18 Si12 O33 Si7 89(7) 10_556 . . 10_556 ?
O18 Si12 O33 Si7 -85(8) 10_556 . . 3_655 ?
O18 Si12 O33 Si12 -87(6) 10_556 . . 12_655 ?
O18 Si12 O33 O34 -125(9) 10_556 . . 10_556 ?
O19 Si1 O2 Si2 111.7(10) 3_655 . . 5 ?
O19 Si1 O2 Si2 -111.7(10) 10_556 . . 5 ?
O19 Si1 O2 Si4 111.7(10) 3_655 . . 14_556 ?
O19 Si1 O2 Si4 -111.7(10) 10_556 . . 14_556 ?
O19 Si1 O2 Si5 111.7(10) 3_655 . . 10_556 ?
O19 Si1 O2 Si5 -111.7(10) 10_556 . . 10_556 ?
O19 Si1 O2 O4 -68.3(10) 3_655 . . 10_556 ?
O19 Si1 O2 O4 68.3(10) 10_556 . . 10_556 ?
O19 Si1 O2 O5 -111.7(10) 10_556 . . 14_556 ?
O19 Si1 O2 O5 111.7(10) 3_655 . . 14_556 ?
O19 Si1 O9 Si5 15(4) 10_556 . . 10_556 ?
O19 Si1 O9 Si5 -82(2) 3_655 . . 10_556 ?
O19 Si1 O9 Si8 -60(3) 10_556 . . 10_556 ?
O19 Si1 O9 Si8 -157.2(16) 3_655 . . 10_556 ?
O19 Si1 O9 Si13 -150.3(18) 3_655 . . . ?
O19 Si1 O9 Si13 -53(3) 10_556 . . . ?
O19 Si1 O9 O19 -97(4) 3_655 . . 10_556 ?
O19 Si5 O19 Si1 -72(2) 12_655 . . 10_556 ?
O19 Si5 O19 Si8 -165.8(14) 12_655 . . . ?
O19 Si5 O19 Si13 -173.3(17) 12_655 . . 10_556 ?
O19 Si5 O19 O9 -56(4) 12_655 . . 10_556 ?
O19 Si8 O11 Si7 69(3) . . . 13_556 ?
O19 Si8 O11 Si12 66(3) . . . 6 ?
O19 Si8 O11 Si13 -42(14) . . . 10_556 ?
O19 Si8 O11 O21 -7(4) . . . 13_556 ?
O19 Si8 O22 Si9 -136(2) . . . 10_556 ?
O19 Si8 O22 Si13 66(11) . . . 10_556 ?
O19 Si8 O22 Si14 -139(3) . . . . ?
O19 Si8 O22 O12 157(3) . . . 10_556 ?
O19 Si13 O9 Si1 53(3) 10_556 . . . ?
O19 Si13 O9 Si5 30(3) 10_556 . . 10_556 ?
O19 Si13 O9 Si8 109(14) 10_556 . . 10_556 ?
O19 Si13 O10 Si7 111(4) 10_556 . . 7 ?
O19 Si13 O10 Si8 -100(30) 10_556 . . 10_556 ?
O19 Si13 O10 Si12 105(3) 10_556 . . 16 ?
O19 Si13 O10 O20 142(24) 10_556 . . 7 ?
O19 Si13 O12 Si8 107(12) 10_556 . . 10_556 ?
O19 Si13 O12 Si9 67(3) 10_556 . . . ?
O19 Si13 O12 Si14 58(3) 10_556 . . 10_556 ?
O19 Si13 O12 O22 18(3) 10_556 . . 10_556 ?
O20 Si7 O18 Si6 -34(3) . . . . ?
O20 Si7 O18 Si11 -32(3) . . . 10_556 ?
O20 Si7 O18 Si12 139(7) . . . 10_556 ?
O20 Si7 O18 O8 -99(4) . . . 10_556 ?
O20 Si7 O21 Si8 49(3) . . . 13_556 ?
O20 Si7 O21 Si12 180(100) . . . 10_556 ?
O20 Si7 O21 Si13 47(3) . . . 6 ?
O20 Si7 O21 O11 104(4) . . . 13_556 ?
O20 Si7 O34 Si7 78(8) . . . 12_655 ?
O20 Si7 O34 Si12 -144(8) . . . 10_556 ?
O20 Si7 O34 Si12 96(9) . . . 3_655 ?
O20 Si7 O34 O33 70(9) . . . 10_556 ?
O20 Si8 O11 Si7 -52(3) 16 . . 13_556 ?
O20 Si8 O11 Si12 -56(4) 16 . . 6 ?
O20 Si8 O11 Si13 -163(16) 16 . . 10_556 ?
O20 Si8 O11 O21 -129(4) 16 . . 13_556 ?
O20 Si8 O19 Si1 -22(3) 16 . . 10_556 ?
O20 Si8 O19 Si5 13(3) 16 . . . ?
O20 Si8 O19 Si13 150(15) 16 . . 10_556 ?
O20 Si8 O19 O9 -105(4) 16 . . 10_556 ?
O20 Si8 O22 Si9 -10(4) 16 . . 10_556 ?
O20 Si8 O22 Si13 -168(13) 16 . . 10_556 ?
O20 Si8 O22 Si14 -13(4) 16 . . . ?
O20 Si8 O22 O12 -77(3) 16 . . 10_556 ?
O20 Si12 O8 Si6 -26(3) 10_556 . . 10_556 ?
O20 Si12 O8 Si7 29(6) 10_556 . . 10_556 ?
O20 Si12 O8 Si11 -23(3) 10_556 . . . ?
O20 Si12 O8 O18 -93(4) 10_556 . . 10_556 ?
O20 Si12 O33 Si7 161(8) 10_556 . . 3_655 ?
O20 Si12 O33 Si7 -26(7) 10_556 . . 10_556 ?
O20 Si12 O33 Si12 158(5) 10_556 . . 12_655 ?
O20 Si12 O33 O34 120(9) 10_556 . . 10_556 ?
O20 Si13 O9 Si1 -32(3) 7 . . . ?
O20 Si13 O9 Si5 -55(2) 7 . . 10_556 ?
O20 Si13 O9 Si8 24(12) 7 . . 10_556 ?
O20 Si13 O9 O19 -85(4) 7 . . 10_556 ?
O20 Si13 O10 Si7 -31(21) 7 . . 7 ?
O20 Si13 O10 Si8 119(39) 7 . . 10_556 ?
O20 Si13 O10 Si12 -37(21) 7 . . 16 ?
O20 Si13 O12 Si8 -16(11) 7 . . 10_556 ?
O20 Si13 O12 Si9 -57(3) 7 . . . ?
O20 Si13 O12 Si14 -66(3) 7 . . 10_556 ?
O20 Si13 O12 O22 -106(3) 7 . . 10_556 ?
O21 Si7 O18 Si6 -144.8(19) . . . . ?
O21 Si7 O18 Si11 -143.3(18) . . . 10_556 ?
O21 Si7 O18 Si12 29(6) . . . 10_556 ?
O21 Si7 O18 O8 150(4) . . . 10_556 ?
O21 Si7 O20 Si8 -40(6) . . . 16_545 ?
O21 Si7 O20 Si12 0(11) . . . 10_556 ?
O21 Si7 O20 Si13 -39(5) . . . 7_545 ?
O21 Si7 O20 O10 95(25) . . . 7_545 ?
O21 Si7 O34 Si7 -164(7) . . . 12_655 ?
O21 Si7 O34 Si12 -26(6) . . . 10_556 ?
O21 Si7 O34 Si12 -146(9) . . . 3_655 ?
O21 Si7 O34 O33 -173(9) . . . 10_556 ?
O21 Si8 O11 Si7 76(5) 13_556 . . 13_556 ?
O21 Si8 O11 Si12 73(5) 13_556 . . 6 ?
O21 Si8 O11 Si13 -34(15) 13_556 . . 10_556 ?
O21 Si8 O19 Si1 -139(2) 13_556 . . 10_556 ?
O21 Si8 O19 Si5 -105(2) 13_556 . . . ?
O21 Si8 O19 Si13 33(13) 13_556 . . 10_556 ?
O21 Si8 O19 O9 138(4) 13_556 . . 10_556 ?
O21 Si8 O22 Si9 124(2) 13_556 . . 10_556 ?
O21 Si8 O22 Si13 -34(11) 13_556 . . 10_556 ?
O21 Si8 O22 Si14 121(3) 13_556 . . . ?
O21 Si8 O22 O12 57(3) 13_556 . . 10_556 ?
O21 Si12 O8 Si6 94(2) 10_556 . . 10_556 ?
O21 Si12 O8 Si7 149(7) 10_556 . . 10_556 ?
O21 Si12 O8 Si11 97(2) 10_556 . . . ?
O21 Si12 O8 O18 27(4) 10_556 . . 10_556 ?
O21 Si12 O33 Si7 -148(8) 10_556 . . 10_556 ?
O21 Si12 O33 Si7 39(9) 10_556 . . 3_655 ?
O21 Si12 O33 Si12 36(6) 10_556 . . 12_655 ?
O21 Si12 O33 O34 -2(10) 10_556 . . 10_556 ?
O21 Si13 O9 Si1 93(2) 6_554 . . . ?
O21 Si13 O9 Si5 71(2) 6_554 . . 10_556 ?
O21 Si13 O9 Si8 150(14) 6_554 . . 10_556 ?
O21 Si13 O9 O19 41(4) 6_554 . . 10_556 ?
O21 Si13 O10 Si7 1(5) 6_554 . . 7 ?
O21 Si13 O10 Si8 150(31) 6_554 . . 10_556 ?
O21 Si13 O10 Si12 -5(4) 6_554 . . 16 ?
O21 Si13 O10 O20 32(24) 6_554 . . 7 ?
O21 Si13 O12 Si8 -136(13) 6_554 . . 10_556 ?
O21 Si13 O12 Si9 -176(2) 6_554 . . . ?
O21 Si13 O12 Si14 174(2) 6_554 . . 10_556 ?
O21 Si13 O12 O22 134(3) 6_554 . . 10_556 ?
O22 Si8 O11 Si7 -179(2) . . . 13_556 ?
O22 Si8 O11 Si12 177(3) . . . 6 ?
O22 Si8 O11 Si13 70(15) . . . 10_556 ?
O22 Si8 O11 O21 104(4) . . . 13_556 ?
O22 Si8 O19 Si1 107(2) . . . 10_556 ?
O22 Si8 O19 Si5 141(2) . . . . ?
O22 Si8 O19 Si13 -81(14) . . . 10_556 ?
O22 Si8 O19 O9 24(4) . . . 10_556 ?
O22 Si9 O6 Si10 -153(2) 10_556 . . . ?
O22 Si9 O6 Si14 -16(13) 10_556 . . 10_556 ?
O22 Si9 O6 Si15 -147(2) 10_556 . . 10_556 ?
O22 Si9 O6 O16 -55(4) 10_556 . . 10_556 ?
O22 Si9 O12 Si8 -55(3) 10_556 . . 10_556 ?
O22 Si9 O12 Si13 -49(3) 10_556 . . . ?
O22 Si9 O12 Si14 73(13) 10_556 . . 10_556 ?
O22 Si9 O25 Si14 -53(13) 10_556 . . 10_556 ?
O22 Si9 O25 Si16 152(2) 10_556 . . . ?
O22 Si9 O25 O15 147(4) 10_556 . . 10_556 ?
O22 Si9 O30 Si9 55(5) 10_556 . . 12 ?
O22 Si9 O30 Si14 58(3) 10_556 . . 3 ?
O22 Si9 O30 Si14 71(15) 10_556 . . 10_556 ?
O22 Si9 O30 O32 26(3) 10_556 . . 10_556 ?
O22 Si13 O9 Si1 -143(2) 10_556 . . . ?
O22 Si13 O9 Si5 -165.6(14) 10_556 . . 10_556 ?
O22 Si13 O9 Si8 -87(13) 10_556 . . 10_556 ?
O22 Si13 O9 O19 164(4) 10_556 . . 10_556 ?
O22 Si13 O10 Si7 -137(3) 10_556 . . 7 ?
O22 Si13 O10 Si8 13(29) 10_556 . . 10_556 ?
O22 Si13 O10 Si12 -143(3) 10_556 . . 16 ?
O22 Si13 O10 O20 -106(24) 10_556 . . 7 ?
O22 Si13 O12 Si8 90(12) 10_556 . . 10_556 ?
O22 Si13 O12 Si9 50(3) 10_556 . . . ?
O22 Si13 O12 Si14 40(3) 10_556 . . 10_556 ?
O22 Si14 O15 Si9 -113(18) . . . 10_556 ?
O22 Si14 O15 Si16 57(7) . . . . ?
O22 Si14 O15 O25 40(4) . . . 10_556 ?
O22 Si14 O16 Si9 -173(16) . . . 10_556 ?
O22 Si14 O16 Si10 -176.4(18) . . . 10_556 ?
O22 Si14 O16 Si15 -178(2) . . . . ?
O22 Si14 O16 O6 -127(4) . . . 10_556 ?
O22 Si14 O32 Si9 116(13) . . . 10_556 ?
O22 Si14 O32 Si9 -169(4) . . . 3 ?
O22 Si14 O32 Si14 -155(4) . . . 12 ?
O22 Si14 O32 O30 152(3) . . . 10_556 ?
O23 Si2 O3 Si3 122.3(10) 3 . . 14_446 ?
O23 Si2 O3 Si3 122.3(10) 3 . . 5_445 ?
O23 Si2 O3 Si3 -122.3(10) 10_556 . . 5_445 ?
O23 Si2 O3 Si3 -122.3(10) 10_556 . . 14_446 ?
O23 Si2 O3 Si4 -122.3(10) 10_556 . . 10_556 ?
O23 Si2 O3 Si4 122.3(10) 3 . . 10_556 ?
O23 Si2 O3 O3 57.7(10) 10_556 . . 10_556 ?
O23 Si2 O3 O3 -57.7(10) 3 . . 10_556 ?
O23 Si2 O3 O4 122.3(10) 3 . . 14_446 ?
O23 Si2 O3 O4 -122.3(10) 10_556 . . 14_446 ?
O23 Si2 O13 Si4 -66.9(15) 3 . . 10_556 ?
O23 Si2 O13 Si4 -23(4) 10_556 . . 10_556 ?
O23 Si2 O13 O23 -44(3) 3 . . 10_556 ?
O23 Si4 O5 Si1 125.7(9) 12 . . 14_446 ?
O23 Si4 O5 Si1 -125.7(8) . . . 14_446 ?
O23 Si4 O5 Si2 125.7(9) 12 . . 10_556 ?
O23 Si4 O5 Si2 -125.7(9) . . . 10_556 ?
O23 Si4 O5 Si5 125.7(9) 12 . . 5_445 ?
O23 Si4 O5 Si5 -125.7(8) . . . 5_445 ?
O23 Si4 O5 O2 -125.7(9) . . . 14_446 ?
O23 Si4 O5 O2 125.7(9) 12 . . 14_446 ?
O23 Si4 O23 Si2 -87.7(17) 12 . . 10_556 ?
O23 Si4 O23 Si6 -136(5) 12 . . . ?
O23 Si4 O23 Si11 -154(4) 12 . . 10_556 ?
O23 Si4 O23 O13 -110(3) 12 . . 10_556 ?
O23 Si6 O17 Si10 -27(3) . . . 10_556 ?
O23 Si6 O17 Si11 113(37) . . . 10_556 ?
O23 Si6 O17 Si15 -25(3) . . . . ?
O23 Si6 O17 O7 66(5) . . . 10_556 ?
O23 Si6 O18 Si7 79(2) . . . . ?
O23 Si6 O18 Si11 67(12) . . . 10_556 ?
O23 Si6 O18 Si12 77(3) . . . 10_556 ?
O23 Si6 O18 O8 145(4) . . . 10_556 ?
O23 Si6 O24 Si11 -72(9) . . . 10_556 ?
O23 Si6 O24 O14 -150(3) . . . 10_556 ?
O23 Si11 O7 Si6 86(22) 10_556 . . 10_556 ?
O23 Si11 O7 Si10 60(2) 10_556 . . . ?
O23 Si11 O7 Si15 58(2) 10_556 . . 10_556 ?
O23 Si11 O7 O17 114(5) 10_556 . . 10_556 ?
O23 Si11 O8 Si6 121(13) 10_556 . . 10_556 ?
O23 Si11 O8 Si7 -46(2) 10_556 . . 10_556 ?
O23 Si11 O8 Si12 -37(3) 10_556 . . . ?
O23 Si11 O8 O18 30(4) 10_556 . . 10_556 ?
O23 Si11 O13 Si4 34(3) 10_556 . . 10_556 ?
O23 Si11 O13 Si6 -93(11) 10_556 . . 10_556 ?
O23 Si11 O14 Si6 -105(10) 10_556 . . 10_556 ?
O23 Si11 O14 Si17 -11(3) 10_556 . . . ?
O23 Si11 O14 O24 -25(3) 10_556 . . 10_556 ?
O24 Si6 O17 Si10 92(3) . . . 10_556 ?
O24 Si6 O17 Si11 -127(37) . . . 10_556 ?
O24 Si6 O17 Si15 95(3) . . . . ?
O24 Si6 O17 O7 -175(5) . . . 10_556 ?
O24 Si6 O18 Si7 -34(3) . . . . ?
O24 Si6 O18 Si11 -46(11) . . . 10_556 ?
O24 Si6 O18 Si12 -36(3) . . . 10_556 ?
O24 Si6 O18 O8 32(5) . . . 10_556 ?
O24 Si6 O23 Si2 -17(3) . . . 10_556 ?
O24 Si6 O23 Si4 13(6) . . . . ?
O24 Si6 O23 Si11 76(10) . . . 10_556 ?
O24 Si6 O23 O13 -13(4) . . . 10_556 ?
O24 Si11 O7 Si6 -32(22) 10_556 . . 10_556 ?
O24 Si11 O7 Si10 -58(2) 10_556 . . . ?
O24 Si11 O7 Si15 -59(3) 10_556 . . 10_556 ?
O24 Si11 O7 O17 -4(5) 10_556 . . 10_556 ?
O24 Si11 O8 Si6 -112(13) 10_556 . . 10_556 ?
O24 Si11 O8 Si7 81(2) 10_556 . . 10_556 ?
O24 Si11 O8 Si12 90(2) 10_556 . . . ?
O24 Si11 O8 O18 158(4) 10_556 . . 10_556 ?
O24 Si11 O13 Si4 -141(3) 10_556 . . 10_556 ?
O24 Si11 O13 Si6 92(10) 10_556 . . 10_556 ?
O24 Si11 O13 O23 -175(4) 10_556 . . 10_556 ?
O24 Si11 O14 Si6 -80(10) 10_556 . . 10_556 ?
O24 Si11 O14 Si17 14(2) 10_556 . . . ?
O24 Si17 O14 Si6 -57(2) . . . 10_556 ?
O24 Si17 O14 Si6 -2(2) 10_556 . . 10_556 ?
O24 Si17 O14 Si11 -14(2) 10_556 . . . ?
O24 Si17 O14 Si11 -69(2) . . . . ?
O24 Si17 O14 O24 -55(3) . . . 10_556 ?
O24 Si17 O24 Si11 -173(8) 10_556 . . 10_556 ?
O24 Si17 O24 O14 -129(3) 10_556 . . 10_556 ?
O24 Si17 O35 Si17 -3(5) 10_556 . . 3_655 ?
O24 Si17 O35 Si17 -124(4) . . . 3_655 ?
O24 Si17 O35 O35 -32.2(12) 10_556 . . 10_556 ?
O24 Si17 O35 O35 -153.2(10) . . . 10_556 ?
O25 Si9 O6 Si10 107(2) . . . . ?
O25 Si9 O6 Si14 -116(14) . . . 10_556 ?
O25 Si9 O6 Si15 113(3) . . . 10_556 ?
O25 Si9 O6 O16 -155(4) . . . 10_556 ?
O25 Si9 O12 Si8 -15(3) . . . 10_556 ?
O25 Si9 O12 Si13 -9(3) . . . . ?
O25 Si9 O12 Si14 113(13) . . . 10_556 ?
O25 Si9 O12 O22 40(3) . . . 10_556 ?
O25 Si9 O30 Si9 172(3) . . . 12 ?
O25 Si9 O30 Si14 175(2) . . . 3 ?
O25 Si9 O30 Si14 -172(16) . . . 10_556 ?
O25 Si9 O30 O32 143(3) . . . 10_556 ?
O25 Si14 O15 Si9 -154(18) 10_556 . . 10_556 ?
O25 Si14 O15 Si16 17(5) 10_556 . . . ?
O25 Si14 O16 Si9 -66(15) 10_556 . . 10_556 ?
O25 Si14 O16 Si10 -70(2) 10_556 . . 10_556 ?
O25 Si14 O16 Si15 -72(3) 10_556 . . . ?
O25 Si14 O16 O6 -21(4) 10_556 . . 10_556 ?
O25 Si14 O22 Si8 72(3) 10_556 . . . ?
O25 Si14 O22 Si9 54(13) 10_556 . . 10_556 ?
O25 Si14 O22 Si13 79(4) 10_556 . . 10_556 ?
O25 Si14 O22 O12 137(3) 10_556 . . 10_556 ?
O25 Si14 O32 Si9 84(4) 10_556 . . 3 ?
O25 Si14 O32 Si9 9(11) 10_556 . . 10_556 ?
O25 Si14 O32 Si14 98(5) 10_556 . . 12 ?
O25 Si14 O32 O30 45(3) 10_556 . . 10_556 ?
O25 Si16 O15 Si9 -13(7) 10_556 . . 10_556 ?
O25 Si16 O15 Si9 112(10) . . . 10_556 ?
O25 Si16 O15 Si14 -17(5) 10_556 . . . ?
O25 Si16 O15 Si14 108(7) . . . . ?
O25 Si16 O15 O25 125(4) . . . 10_556 ?
O25 Si16 O25 Si9 57(3) 10_556 . . . ?
O25 Si16 O25 Si14 51(4) 10_556 . . 10_556 ?
O25 Si16 O25 O15 63(4) 10_556 . . 10_556 ?
O25 Si16 O26 Si17 154(3) . . . 7 ?
O25 Si16 O26 Si17 15(3) 10_556 . . 7 ?
O25 Si16 O26 O26 161.1(7) . . . 10_556 ?
O25 Si16 O26 O26 22.0(8) 10_556 . . 10_556 ?
O25 Si16 O28 Si3 -158.1(13) 10_556 . . 10_556 ?
O25 Si16 O28 Si3 112.5(16) . . . . ?
O25 Si16 O28 Si3 80.9(13) . . . 10_556 ?
O25 Si16 O28 Si3 -126.5(16) 10_556 . . . ?
O25 Si16 O28 O28 30.2(6) . . . 10_556 ?
O25 Si16 O28 O28 151.2(6) 10_556 . . 10_556 ?
O26 Si16 O15 Si9 -118(10) 10_556 . . 10_556 ?
O26 Si16 O15 Si9 -132(10) . . . 10_556 ?
O26 Si16 O15 Si14 -136(7) . . . . ?
O26 Si16 O15 Si14 -122(7) 10_556 . . . ?
O26 Si16 O15 O25 -119(3) . . . 10_556 ?
O26 Si16 O15 O25 -105(4) 10_556 . . 10_556 ?
O26 Si16 O25 Si9 -84(3) . . . . ?
O26 Si16 O25 Si9 -76(3) 10_556 . . . ?
O26 Si16 O25 Si14 -90(3) . . . 10_556 ?
O26 Si16 O25 Si14 -82(3) 10_556 . . 10_556 ?
O26 Si16 O25 O15 -79(4) . . . 10_556 ?
O26 Si16 O25 O15 -71(4) 10_556 . . 10_556 ?
O26 Si16 O26 Si17 -7(3) 10_556 . . 7 ?
O26 Si16 O28 Si3 -31.8(14) . . . 10_556 ?
O26 Si16 O28 Si3 -0.2(18) . . . . ?
O26 Si16 O28 Si3 -21.2(18) 10_556 . . . ?
O26 Si16 O28 Si3 -52.8(14) 10_556 . . 10_556 ?
O26 Si16 O28 O28 -82.5(6) . . . 10_556 ?
O26 Si16 O28 O28 -103.5(6) 10_556 . . 10_556 ?
O26 Si17 O14 Si6 62(2) 16_545 . . 10_556 ?
O26 Si17 O14 Si6 54(2) 7_545 . . 10_556 ?
O26 Si17 O14 Si11 50(2) 16_545 . . . ?
O26 Si17 O14 Si11 42(2) 7_545 . . . ?
O26 Si17 O14 O24 64(3) 16_545 . . 10_556 ?
O26 Si17 O14 O24 56(3) 7_545 . . 10_556 ?
O26 Si17 O24 Si11 88(9) 16_545 . . 10_556 ?
O26 Si17 O24 Si11 75(9) 7_545 . . 10_556 ?
O26 Si17 O24 O14 132(3) 16_545 . . 10_556 ?
O26 Si17 O24 O14 119(3) 7_545 . . 10_556 ?
O26 Si17 O35 Si17 111(4) 16_545 . . 3_655 ?
O26 Si17 O35 Si17 132(4) 7_545 . . 3_655 ?
O26 Si17 O35 O35 103.0(6) 7_545 . . 10_556 ?
O26 Si17 O35 O35 82.4(6) 16_545 . . 10_556 ?
O27 Si10 O6 Si9 -84(2) . . . . ?
O27 Si10 O6 Si14 -91(3) . . . 10_556 ?
O27 Si10 O6 Si15 133(15) . . . 10_556 ?
O27 Si10 O6 O16 174(4) . . . 10_556 ?
O27 Si10 O7 Si6 58(2) . . . 10_556 ?
O27 Si10 O7 Si11 60(2) . . . . ?
O27 Si10 O7 Si15 93(34) . . . 10_556 ?
O27 Si10 O7 O17 3(5) . . . 10_556 ?
O27 Si10 O29 Si10 66(3) . . . 12 ?
O27 Si10 O29 Si15 65(3) . . . 3 ?
O27 Si10 O29 Si15 -111(12) . . . 10_556 ?
O27 Si10 O29 O31 63(11) . . . 10_556 ?
O27 Si15 O16 Si9 48(3) . . . 10_556 ?
O27 Si15 O16 Si10 38(12) . . . 10_556 ?
O27 Si15 O16 Si14 48(3) . . . . ?
O27 Si15 O16 O6 2(4) . . . 10_556 ?
O27 Si15 O17 Si6 -97(3) . . . . ?
O27 Si15 O17 Si10 56(30) . . . 10_556 ?
O27 Si15 O17 Si11 -99(3) . . . 10_556 ?
O27 Si15 O17 O7 174(5) . . . 10_556 ?
O27 Si15 O31 Si10 -58(11) . . . 10_556 ?
O27 Si15 O31 Si10 -58(10) . . . 3 ?
O27 Si15 O31 O29 128(10) . . . 10_556 ?
O28 Si3 O4 Si2 124.0(6) 12_655 . . 14_556 ?
O28 Si3 O4 Si2 119.0(8) 3_655 . . 14_556 ?
O28 Si3 O4 Si2 -119.0(8) 10_556 . . 14_556 ?
O28 Si3 O4 Si2 -124.0(6) . . . 14_556 ?
O28 Si3 O4 Si3 124.0(6) 12_655 . . 10_556 ?
O28 Si3 O4 Si3 119.0(9) 3_655 . . 10_556 ?
O28 Si3 O4 Si3 -119.0(8) 10_556 . . 10_556 ?
O28 Si3 O4 Si3 -124.0(6) . . . 10_556 ?
O28 Si3 O4 Si4 -124.0(6) . . . 5 ?
O28 Si3 O4 Si4 -119.0(8) 10_556 . . 5 ?
O28 Si3 O4 Si4 119.0(8) 3_655 . . 5 ?
O28 Si3 O4 Si4 124.0(6) 12_655 . . 5 ?
O28 Si3 O4 O2 -56.0(6) 12_655 . . 10_556 ?
O28 Si3 O4 O2 -61.0(8) 3_655 . . 10_556 ?
O28 Si3 O4 O2 56.0(6) . . . 10_556 ?
O28 Si3 O4 O2 61.0(8) 10_556 . . 10_556 ?
O28 Si3 O4 O3 124.0(6) 12_655 . . 14_556 ?
O28 Si3 O4 O3 -124.0(6) . . . 14_556 ?
O28 Si3 O4 O3 -119.0(8) 10_556 . . 14_556 ?
O28 Si3 O4 O3 119.0(8) 3_655 . . 14_556 ?
O28 Si3 O28 Si3 -86.4(8) 12_655 . . 10_556 ?
O28 Si3 O28 Si3 -0.004(5) 10_556 . . 10_556 ?
O28 Si3 O28 Si3 -68.7(6) 3_655 . . 10_556 ?
O28 Si3 O28 Si16 -165.0(8) 12_655 . . . ?
O28 Si3 O28 Si16 -78.6(15) 10_556 . . . ?
O28 Si3 O28 Si16 -147.3(18) 3_655 . . . ?
O28 Si3 O28 O28 -68.7(6) 3_655 . . 10_556 ?
O28 Si3 O28 O28 -86.4(8) 12_655 . . 10_556 ?
O28 Si16 O15 Si9 5(11) 10_556 . . 10_556 ?
O28 Si16 O15 Si9 -6(10) . . . 10_556 ?
O28 Si16 O15 Si14 -10(7) . . . . ?
O28 Si16 O15 Si14 1(7) 10_556 . . . ?
O28 Si16 O15 O25 18(4) 10_556 . . 10_556 ?
O28 Si16 O15 O25 7(4) . . . 10_556 ?
O28 Si16 O25 Si9 159(3) . . . . ?
O28 Si16 O25 Si9 168(3) 10_556 . . . ?
O28 Si16 O25 Si14 162(3) 10_556 . . 10_556 ?
O28 Si16 O25 Si14 153(3) . . . 10_556 ?
O28 Si16 O25 O15 165(4) . . . 10_556 ?
O28 Si16 O25 O15 173(4) 10_556 . . 10_556 ?
O28 Si16 O26 Si17 -92(3) . . . 7 ?
O28 Si16 O26 Si17 -110(3) 10_556 . . 7 ?
O28 Si16 O26 O26 -84.2(5) . . . 10_556 ?
O28 Si16 O26 O26 -102.6(5) 10_556 . . 10_556 ?
O28 Si16 O28 Si3 82.2(16) 10_556 . . . ?
O28 Si16 O28 Si3 50.6(12) 10_556 . . 10_556 ?
O29 Si10 O6 Si9 44(3) . . . . ?
O29 Si10 O6 Si14 37(3) . . . 10_556 ?
O29 Si10 O6 Si15 -99(14) . . . 10_556 ?
O29 Si10 O6 O16 -58(4) . . . 10_556 ?
O29 Si10 O7 Si6 -63(2) . . . 10_556 ?
O29 Si10 O7 Si11 -61(2) . . . . ?
O29 Si10 O7 Si15 -27(33) . . . 10_556 ?
O29 Si10 O7 O17 -117(5) . . . 10_556 ?
O29 Si10 O27 Si10 -18(4) . . . 10_556 ?
O29 Si10 O27 Si15 92(13) . . . 10_556 ?
O29 Si10 O27 Si15 -6(3) . . . . ?
O29 Si15 O16 Si9 -72(2) 10_556 . . 10_556 ?
O29 Si15 O16 Si10 -82(13) 10_556 . . 10_556 ?
O29 Si15 O16 Si14 -72(3) 10_556 . . . ?
O29 Si15 O16 O6 -118(4) 10_556 . . 10_556 ?
O29 Si15 O17 Si6 24(4) 10_556 . . . ?
O29 Si15 O17 Si10 176(100) 10_556 . . 10_556 ?
O29 Si15 O17 Si11 21(4) 10_556 . . 10_556 ?
O29 Si15 O17 O7 -65(5) 10_556 . . 10_556 ?
O29 Si15 O27 Si10 80(13) 10_556 . . 10_556 ?
O29 Si15 O27 Si10 -1(3) 10_556 . . . ?
O29 Si15 O27 Si15 -14(4) 10_556 . . 10_556 ?
O29 Si15 O31 Si10 174(20) 10_556 . . 3 ?
O29 Si15 O31 Si10 174(16) 10_556 . . 10_556 ?
O30 Si9 O6 Si10 -13(3) . . . . ?
O30 Si9 O6 Si14 123(14) . . . 10_556 ?
O30 Si9 O6 Si15 -7(3) . . . 10_556 ?
O30 Si9 O6 O16 84(4) . . . 10_556 ?
O30 Si9 O12 Si8 109(2) . . . 10_556 ?
O30 Si9 O12 Si13 116(2) . . . . ?
O30 Si9 O12 Si14 -123(13) . . . 10_556 ?
O30 Si9 O12 O22 165(3) . . . 10_556 ?
O30 Si9 O25 Si14 173(14) . . . 10_556 ?
O30 Si9 O25 Si16 18(3) . . . . ?
O30 Si9 O25 O15 13(4) . . . 10_556 ?
O30 Si14 O15 Si9 13(17) 10_556 . . 10_556 ?
O30 Si14 O15 Si16 -176(7) 10_556 . . . ?
O30 Si14 O15 O25 167(4) 10_556 . . 10_556 ?
O30 Si14 O16 Si9 48(15) 10_556 . . 10_556 ?
O30 Si14 O16 Si10 45(3) 10_556 . . 10_556 ?
O30 Si14 O16 Si15 43(3) 10_556 . . . ?
O30 Si14 O16 O6 94(4) 10_556 . . 10_556 ?
O30 Si14 O22 Si8 -38(4) 10_556 . . . ?
O30 Si14 O22 Si9 -56(12) 10_556 . . 10_556 ?
O30 Si14 O22 Si13 -31(5) 10_556 . . 10_556 ?
O30 Si14 O22 O12 27(4) 10_556 . . 10_556 ?
O30 Si14 O32 Si9 -36(13) 10_556 . . 10_556 ?
O30 Si14 O32 Si9 40(3) 10_556 . . 3 ?
O30 Si14 O32 Si14 54(4) 10_556 . . 12 ?
O31 Si10 O6 Si9 34(3) 10_556 . . . ?
O31 Si10 O6 Si14 27(3) 10_556 . . 10_556 ?
O31 Si10 O6 Si15 -109(14) 10_556 . . 10_556 ?
O31 Si10 O6 O16 -68(4) 10_556 . . 10_556 ?
O31 Si10 O7 Si6 -63(3) 10_556 . . 10_556 ?
O31 Si10 O7 Si11 -61(3) 10_556 . . . ?
O31 Si10 O7 Si15 -28(33) 10_556 . . 10_556 ?
O31 Si10 O7 O17 -118(5) 10_556 . . 10_556 ?
O31 Si10 O27 Si10 -9(4) 10_556 . . 10_556 ?
O31 Si10 O27 Si15 101(13) 10_556 . . 10_556 ?
O31 Si10 O27 Si15 4(3) 10_556 . . . ?
O31 Si10 O29 Si10 3(9) 10_556 . . 12 ?
O31 Si10 O29 Si15 3(8) 10_556 . . 3 ?
O31 Si10 O29 Si15 -174(17) 10_556 . . 10_556 ?
O31 Si15 O16 Si9 -63(3) . . . 10_556 ?
O31 Si15 O16 Si10 -73(12) . . . 10_556 ?
O31 Si15 O16 Si14 -62(3) . . . . ?
O31 Si15 O16 O6 -109(4) . . . 10_556 ?
O31 Si15 O17 Si6 22(4) . . . . ?
O31 Si15 O17 Si10 175(31) . . . 10_556 ?
O31 Si15 O17 Si11 20(4) . . . 10_556 ?
O31 Si15 O17 O7 -67(6) . . . 10_556 ?
O31 Si15 O27 Si10 71(12) . . . 10_556 ?
O31 Si15 O27 Si10 -10(3) . . . . ?
O31 Si15 O27 Si15 -23(4) . . . 10_556 ?
O32 Si9 O6 Si10 -38(3) 10_556 . . . ?
O32 Si9 O6 Si14 98(14) 10_556 . . 10_556 ?
O32 Si9 O6 Si15 -32(3) 10_556 . . 10_556 ?
O32 Si9 O6 O16 59(4) 10_556 . . 10_556 ?
O32 Si9 O12 Si8 117(2) 10_556 . . 10_556 ?
O32 Si9 O12 Si13 124(2) 10_556 . . . ?
O32 Si9 O12 Si14 -115(13) 10_556 . . 10_556 ?
O32 Si9 O12 O22 172(3) 10_556 . . 10_556 ?
O32 Si9 O25 Si14 -169(15) 10_556 . . 10_556 ?
O32 Si9 O25 Si16 36(4) 10_556 . . . ?
O32 Si9 O25 O15 31(4) 10_556 . . 10_556 ?
O32 Si9 O30 Si9 29(4) 10_556 . . 12 ?
O32 Si9 O30 Si14 32(2) 10_556 . . 3 ?
O32 Si9 O30 Si14 45(15) 10_556 . . 10_556 ?
O32 Si14 O15 Si9 0(16) . . . 10_556 ?
O32 Si14 O15 Si16 171(6) . . . . ?
O32 Si14 O15 O25 154(4) . . . 10_556 ?
O32 Si14 O16 Si9 72(15) . . . 10_556 ?
O32 Si14 O16 Si10 68(3) . . . 10_556 ?
O32 Si14 O16 Si15 67(3) . . . . ?
O32 Si14 O16 O6 117(4) . . . 10_556 ?
O32 Si14 O22 Si8 -51(4) . . . . ?
O32 Si14 O22 Si9 -69(13) . . . 10_556 ?
O32 Si14 O22 Si13 -44(4) . . . 10_556 ?
O32 Si14 O22 O12 14(3) . . . 10_556 ?
O33 Si7 O18 Si6 96(2) 10_556 . . . ?
O33 Si7 O18 Si11 97(2) 10_556 . . 10_556 ?
O33 Si7 O18 Si12 -91(7) 10_556 . . 10_556 ?
O33 Si7 O18 O8 31(4) 10_556 . . 10_556 ?
O33 Si7 O20 Si8 88(6) 10_556 . . 16_545 ?
O33 Si7 O20 Si12 128(12) 10_556 . . 10_556 ?
O33 Si7 O20 Si13 89(5) 10_556 . . 7_545 ?
O33 Si7 O20 O10 -137(25) 10_556 . . 7_545 ?
O33 Si7 O21 Si8 -75(3) 10_556 . . 13_556 ?
O33 Si7 O21 Si12 56(12) 10_556 . . 10_556 ?
O33 Si7 O21 Si13 -77(3) 10_556 . . 6 ?
O33 Si7 O21 O11 -20(5) 10_556 . . 13_556 ?
O33 Si7 O34 Si7 9(4) 10_556 . . 12_655 ?
O33 Si7 O34 Si12 27(5) 10_556 . . 3_655 ?
O33 Si7 O34 Si12 146(11) 10_556 . . 10_556 ?
O33 Si12 O8 Si6 -130(2) . . . 10_556 ?
O33 Si12 O8 Si7 -75(6) . . . 10_556 ?
O33 Si12 O8 Si11 -127(2) . . . . ?
O33 Si12 O8 O18 163(4) . . . 10_556 ?
O34 Si7 O18 Si6 110(2) . . . . ?
O34 Si7 O18 Si11 111(2) . . . 10_556 ?
O34 Si7 O18 Si12 -77(7) . . . 10_556 ?
O34 Si7 O18 O8 44(5) . . . 10_556 ?
O34 Si7 O20 Si8 75(6) . . . 16_545 ?
O34 Si7 O20 Si12 115(12) . . . 10_556 ?
O34 Si7 O20 Si13 76(5) . . . 7_545 ?
O34 Si7 O20 O10 -150(25) . . . 7_545 ?
O34 Si7 O21 Si8 -73(3) . . . 13_556 ?
O34 Si7 O21 Si12 58(12) . . . 10_556 ?
O34 Si7 O21 Si13 -75(3) . . . 6 ?
O34 Si7 O21 O11 -19(5) . . . 13_556 ?
O34 Si12 O8 Si6 -141(3) 10_556 . . 10_556 ?
O34 Si12 O8 Si7 -85(7) 10_556 . . 10_556 ?
O34 Si12 O8 Si11 -137(2) 10_556 . . . ?
O34 Si12 O8 O18 152(4) 10_556 . . 10_556 ?
O34 Si12 O33 Si7 41(8) 10_556 . . 3_655 ?
O34 Si12 O33 Si7 -146(12) 10_556 . . 10_556 ?
O34 Si12 O33 Si12 38(8) 10_556 . . 12_655 ?
O35 Si17 O14 Si6 178.6(19) . . . 10_556 ?
O35 Si17 O14 Si6 169(2) 10_556 . . 10_556 ?
O35 Si17 O14 Si11 157(2) 10_556 . . . ?
O35 Si17 O14 Si11 166.5(19) . . . . ?
O35 Si17 O14 O24 -179(3) . . . 10_556 ?
O35 Si17 O14 O24 171(3) 10_556 . . 10_556 ?
O35 Si17 O24 Si11 -35(9) . . . 10_556 ?
O35 Si17 O24 Si11 -45(9) 10_556 . . 10_556 ?
O35 Si17 O24 O14 9(3) . . . 10_556 ?
O35 Si17 O24 O14 -1(4) 10_556 . . 10_556 ?
O35 Si17 O35 Si17 29(4) 10_556 . . 3_655 ?
N1 N1 C4 C1 -144.1(13) 12_655 . . 12_655 ?
N1 N1 C4 C2 -63(17) 12_655 . . 13_556 ?
N1 N1 C4 C2 176.3(17) 12_655 . . . ?
N1 N1 C4 C4 -154(8) 12_655 . . 13_556 ?
N1 N1 C4 C7 -28(11) 12_655 . . 8_456 ?
N1 N1 C4 C8 -40.1(18) 12_655 . . 12_655 ?
N1 N1 C4 C10 33(8) 12_655 . . 8_456 ?
N1 N1 C4 C11 149(3) 12_655 . . 12_655 ?
N1 N1 C4 C11 -76(11) 12_655 . . 8_456 ?
N1 N1 C8 C1 -21.1(15) 12_655 . . . ?
N1 N1 C8 C2 21(17) 12_655 . . 8_556 ?
N1 N1 C8 C4 22(3) 12_655 . . 12_655 ?
N1 N1 C8 C7 143(20) 12_655 . . 13_656 ?
N1 N1 C8 C8 180.0(15) 12_655 . . 12_655 ?
N1 N1 C8 C10 86(6) 12_655 . . 13_656 ?
N1 N1 C12 C1 164.3(15) 12_655 . . 12_655 ?
N1 N1 C12 C12 0.0(8) 12_655 . . 12_655 ?
N1 N1 C13 C9 -117(3) 12_655 . . 12_655 ?
N1 N1 C13 C9 -71.9(11) 12_655 . . . ?
N1 C1 C8 N1 12(4) 12_655 . . . ?
N1 C1 C8 C2 -148(9) 12_655 . . 8_556 ?
N1 C1 C8 C4 -102.7(10) 12_655 . . 12_655 ?
N1 C1 C8 C7 -160(13) 12_655 . . 13_656 ?
N1 C1 C8 C8 34(4) 12_655 . . 12_655 ?
N1 C1 C8 C10 -97(6) 12_655 . . 13_656 ?
N1 C1 C11 C1 116(6) 12_655 . . 13_656 ?
N1 C1 C11 C2 103(6) 12_655 . . 8_556 ?
N1 C1 C11 C2 164(4) 12_655 . . 12_655 ?
N1 C1 C11 C4 54(6) 12_655 . . 12_655 ?
N1 C1 C11 C4 147(8) 12_655 . . 8_556 ?
N1 C1 C11 C7 -166.3(6) 12_655 . . . ?
C1 N1 C4 C2 -40(3) 12_655 . . . ?
C1 N1 C4 C2 81(18) 12_655 . . 13_556 ?
C1 N1 C4 C4 -10(8) 12_655 . . 13_556 ?
C1 N1 C4 C7 117(11) 12_655 . . 8_456 ?
C1 N1 C4 C8 104.0(9) 12_655 . . 12_655 ?
C1 N1 C4 C10 178(8) 12_655 . . 8_456 ?
C1 N1 C4 C11 68(11) 12_655 . . 8_456 ?
C1 N1 C4 C11 -67(4) 12_655 . . 12_655 ?
C1 N1 C8 N1 155.8(6) 12_655 . . 12_655 ?
C1 N1 C8 C1 135(2) 12_655 . . . ?
C1 N1 C8 C2 177(17) 12_655 . . 8_556 ?
C1 N1 C8 C4 177(4) 12_655 . . 12_655 ?
C1 N1 C8 C7 -61(20) 12_655 . . 13_656 ?
C1 N1 C8 C8 -24(2) 12_655 . . 12_655 ?
C1 N1 C8 C10 -118(6) 12_655 . . 13_656 ?
C1 N1 C12 N1 -164.3(15) 12_655 . . 12_655 ?
C1 N1 C12 C12 -164.3(17) 12_655 . . 12_655 ?
C1 N1 C13 N1 -170.6(9) 12_655 . . 12_655 ?
C1 N1 C13 C9 117.5(11) 12_655 . . . ?
C1 N1 C13 C9 72(4) 12_655 . . 12_655 ?
C1 C2 C4 N1 -175(9) 8_456 . . . ?
C1 C2 C4 N1 47(4) 12_655 . . . ?
C1 C2 C4 C1 137(8) 8_456 . . 12_655 ?
C1 C2 C4 C1 -137(8) 12_655 . . 8_456 ?
C1 C2 C4 C2 31(5) 8_456 . . 13_556 ?
C1 C2 C4 C2 -107(12) 12_655 . . 13_556 ?
C1 C2 C4 C4 31(6) 8_456 . . 13_556 ?
C1 C2 C4 C4 -107(10) 12_655 . . 13_556 ?
C1 C2 C4 C7 -95(14) 12_655 . . 8_456 ?
C1 C2 C4 C7 42(7) 8_456 . . 8_456 ?
C1 C2 C4 C8 -4.0(18) 12_655 . . 12_655 ?
C1 C2 C4 C8 133(8) 8_456 . . 12_655 ?
C1 C2 C4 C10 -51(6) 8_456 . . 8_456 ?
C1 C2 C4 C10 172(9) 12_655 . . 8_456 ?
C1 C2 C4 C11 48.8(12) 8_456 . . 8_456 ?
C1 C2 C4 C11 -98(12) 8_456 . . 12_655 ?
C1 C2 C4 C11 124(10) 12_655 . . 12_655 ?
C1 C2 C4 C11 -89(8) 12_655 . . 8_456 ?
C2 C1 C8 N1 105.1(3) 12_655 . . 12_655 ?
C2 C1 C8 N1 159(7) 8_556 . . . ?
C2 C1 C8 N1 148(9) 8_556 . . 12_655 ?
C2 C1 C8 N1 117(3) 12_655 . . . ?
C2 C1 C8 C2 -42(8) 12_655 . . 8_556 ?
C2 C1 C8 C4 2.4(11) 12_655 . . 12_655 ?
C2 C1 C8 C4 45(9) 8_556 . . 12_655 ?
C2 C1 C8 C7 -55(13) 12_655 . . 13_656 ?
C2 C1 C8 C7 -12(6) 8_556 . . 13_656 ?
C2 C1 C8 C8 -178(7) 8_556 . . 12_655 ?
C2 C1 C8 C8 140(3) 12_655 . . 12_655 ?
C2 C1 C8 C10 51(4) 8_556 . . 13_656 ?
C2 C1 C8 C10 8(6) 12_655 . . 13_656 ?
C2 C1 C11 C1 13(3) 8_556 . . 13_656 ?
C2 C1 C11 C1 -48(6) 12_655 . . 13_656 ?
C2 C1 C11 C2 60(7) 8_556 . . 12_655 ?
C2 C1 C11 C2 -60(7) 12_655 . . 8_556 ?
C2 C1 C11 C4 -49(8) 8_556 . . 12_655 ?
C2 C1 C11 C4 -17(10) 12_655 . . 8_556 ?
C2 C1 C11 C4 43(5) 8_556 . . 8_556 ?
C2 C1 C11 C4 -110(2) 12_655 . . 12_655 ?
C2 C1 C11 C7 90(5) 8_556 . . . ?
C2 C1 C11 C7 30(4) 12_655 . . . ?
C2 C2 C4 N1 154(13) 13_556 . . . ?
C2 C2 C4 C1 107(12) 13_556 . . 12_655 ?
C2 C2 C4 C1 -31(5) 13_556 . . 8_456 ?
C2 C2 C4 C4 0(4) 13_556 . . 13_556 ?
C2 C2 C4 C7 11(5) 13_556 . . 8_456 ?
C2 C2 C4 C8 103(11) 13_556 . . 12_655 ?
C2 C2 C4 C10 -82(10) 13_556 . . 8_456 ?
C2 C2 C4 C11 18(4) 13_556 . . 8_456 ?
C2 C2 C4 C11 -129(17) 13_556 . . 12_655 ?
C2 C7 C10 C4 -42(5) 12_655 . . 8_556 ?
C2 C7 C10 C8 -93(6) 12_655 . . 13_656 ?
C2 C7 C10 C9 -95(14) 12_655 . . 13_656 ?
C2 C7 C11 C1 63(6) 12_655 . . 13_656 ?
C2 C7 C11 C1 -22(5) 12_655 . . . ?
C2 C7 C11 C2 33(8) 12_655 . . 8_556 ?
C2 C7 C11 C4 11(2) 12_655 . . 12_655 ?
C2 C7 C11 C4 37(8) 12_655 . . 8_556 ?
C3 C3 C5 C3 45.0(4) 12_655 . . 10_556 ?
C3 C3 C6 C6 0.0 12_655 . . 12_655 ?
C3 C3 C6 C9 -81.7 12_655 . . . ?
C3 C6 C9 C9 91.6 . . . 12_655 ?
C3 C6 C9 C10 -50(9) . . . 13_656 ?
C3 C6 C9 C13 160.8 . . . . ?
C4 N1 C8 N1 -164.5(15) . . . 12_655 ?
C4 N1 C8 C1 174.4 . . . . ?
C4 N1 C8 C2 -143(17) . . . 8_556 ?
C4 N1 C8 C4 -142.8(19) . . . 12_655 ?
C4 N1 C8 C7 -21(20) . . . 13_656 ?
C4 N1 C8 C8 15.5 . . . 12_655 ?
C4 N1 C8 C10 -78(5) . . . 13_656 ?
C4 N1 C12 N1 -163.0(8) . . . 12_655 ?
C4 N1 C12 C1 1.2(16) . . . 12_655 ?
C4 N1 C12 C12 -163.0 . . . 12_655 ?
C4 N1 C13 N1 150.6(11) . . . 12_655 ?
C4 N1 C13 C9 78.6 . . . . ?
C4 N1 C13 C9 33(2) . . . 12_655 ?
C4 C1 C8 N1 114(4) 12_655 . . . ?
C4 C1 C8 N1 102.7(10) 12_655 . . 12_655 ?
C4 C1 C8 N1 143(8) 8_556 . . 12_655 ?
C4 C1 C8 N1 155(6) 8_556 . . . ?
C4 C1 C8 C2 -4(3) 8_556 . . 8_556 ?
C4 C1 C8 C2 -45(9) 12_655 . . 8_556 ?
C4 C1 C8 C4 41(9) 8_556 . . 12_655 ?
C4 C1 C8 C7 -17(9) 8_556 . . 13_656 ?
C4 C1 C8 C7 -57(13) 12_655 . . 13_656 ?
C4 C1 C8 C8 178(6) 8_556 . . 12_655 ?
C4 C1 C8 C8 137(4) 12_655 . . 12_655 ?
C4 C1 C8 C10 6(6) 12_655 . . 13_656 ?
C4 C1 C8 C10 47(5) 8_556 . . 13_656 ?
C4 C1 C11 C1 62(7) 12_655 . . 13_656 ?
C4 C1 C11 C1 -31(4) 8_556 . . 13_656 ?
C4 C1 C11 C2 49(8) 12_655 . . 8_556 ?
C4 C1 C11 C2 110(2) 12_655 . . 12_655 ?
C4 C1 C11 C2 17(10) 8_556 . . 12_655 ?
C4 C1 C11 C2 -43(5) 8_556 . . 8_556 ?
C4 C1 C11 C4 -92(10) 8_556 . . 12_655 ?
C4 C1 C11 C4 92(10) 12_655 . . 8_556 ?
C4 C1 C11 C7 139(6) 12_655 . . . ?
C4 C1 C11 C7 47(8) 8_556 . . . ?
C4 C2 C4 N1 154(13) 13_556 . . . ?
C4 C2 C4 C1 -31(6) 13_556 . . 8_456 ?
C4 C2 C4 C1 107(10) 13_556 . . 12_655 ?
C4 C2 C4 C2 0(4) 13_556 . . 13_556 ?
C4 C2 C4 C7 11(9) 13_556 . . 8_456 ?
C4 C2 C4 C8 103(10) 13_556 . . 12_655 ?
C4 C2 C4 C10 -82(12) 13_556 . . 8_456 ?
C4 C2 C4 C11 -129(17) 13_556 . . 12_655 ?
C4 C2 C4 C11 18(6) 13_556 . . 8_456 ?
C4 C7 C10 C2 42(5) 8_556 . . 12_655 ?
C4 C7 C10 C8 -50(11) 8_556 . . 13_656 ?
C4 C7 C10 C9 -52(19) 8_556 . . 13_656 ?
C4 C7 C11 C1 -59(9) 8_556 . . . ?
C4 C7 C11 C1 27(4) 8_556 . . 13_656 ?
C4 C7 C11 C2 -37(8) 8_556 . . 12_655 ?
C4 C7 C11 C2 -4(3) 8_556 . . 8_556 ?
C4 C7 C11 C4 -26(8) 8_556 . . 12_655 ?
C5 C3 C6 C6 -96.9 . . . 12_655 ?
C5 C3 C6 C9 -178.6 . . . . ?
C6 C3 C5 C3 133.4(3) . . . 10_556 ?
C6 C6 C9 C9 0.0 12_655 . . 12_655 ?
C6 C6 C9 C10 -142(9) 12_655 . . 13_656 ?
C6 C6 C9 C13 69.2 12_655 . . . ?
C6 C9 C13 N1 156(5) . . . 12_655 ?
C6 C9 C13 N1 -172.9 . . . . ?
C6 C9 C13 C9 -91.7 . . . 12_655 ?
C8 N1 C4 C1 -104.0(9) 12_655 . . 12_655 ?
C8 N1 C4 C1 -123(3) . . . 12_655 ?
C8 N1 C4 C2 -162.7 . . . . ?
C8 N1 C4 C2 -23(18) 12_655 . . 13_556 ?
C8 N1 C4 C2 -144(3) 12_655 . . . ?
C8 N1 C4 C2 -42(17) . . . 13_556 ?
C8 N1 C4 C4 -133(9) . . . 13_556 ?
C8 N1 C4 C4 -114(7) 12_655 . . 13_556 ?
C8 N1 C4 C7 13(12) 12_655 . . 8_456 ?
C8 N1 C4 C7 -7(10) . . . 8_456 ?
C8 N1 C4 C8 -19(3) . . . 12_655 ?
C8 N1 C4 C10 74(9) 12_655 . . 8_456 ?
C8 N1 C4 C10 54(8) . . . 8_456 ?
C8 N1 C4 C11 169.9(14) . . . 12_655 ?
C8 N1 C4 C11 -36(12) 12_655 . . 8_456 ?
C8 N1 C4 C11 -55(10) . . . 8_456 ?
C8 N1 C4 C11 -171(5) 12_655 . . 12_655 ?
C8 N1 C8 N1 -180.0(15) 12_655 . . 12_655 ?
C8 N1 C8 C1 158.9 12_655 . . . ?
C8 N1 C8 C2 -159(17) 12_655 . . 8_556 ?
C8 N1 C8 C4 -158.3(19) 12_655 . . 12_655 ?
C8 N1 C8 C7 -37(20) 12_655 . . 13_656 ?
C8 N1 C8 C10 -94(5) 12_655 . . 13_656 ?
C8 N1 C12 N1 -37.7(8) . . . 12_655 ?
C8 N1 C12 N1 -111(8) 12_655 . . 12_655 ?
C8 N1 C12 C1 126.6(17) . . . 12_655 ?
C8 N1 C12 C1 54(7) 12_655 . . 12_655 ?
C8 N1 C12 C12 -37.7 . . . 12_655 ?
C8 N1 C12 C12 -111(8) 12_655 . . 12_655 ?
C8 N1 C13 N1 26.4(11) . . . 12_655 ?
C8 N1 C13 N1 98(13) 12_655 . . 12_655 ?
C8 N1 C13 C9 -91(2) . . . 12_655 ?
C8 N1 C13 C9 26(12) 12_655 . . . ?
C8 N1 C13 C9 -45.6 . . . . ?
C8 N1 C13 C9 -19(10) 12_655 . . 12_655 ?
C8 C1 C11 C1 78(6) . . . 13_656 ?
C8 C1 C11 C2 65(5) . . . 8_556 ?
C8 C1 C11 C2 125(4) . . . 12_655 ?
C8 C1 C11 C4 108(8) . . . 8_556 ?
C8 C1 C11 C4 16(6) . . . 12_655 ?
C8 C1 C11 C7 155.4 . . . . ?
C8 C2 C4 N1 179(10) 8_456 . . . ?
C8 C2 C4 C1 -6(4) 8_456 . . 8_456 ?
C8 C2 C4 C1 131(7) 8_456 . . 12_655 ?
C8 C2 C4 C2 25(6) 8_456 . . 13_556 ?
C8 C2 C4 C4 25(4) 8_456 . . 13_556 ?
C8 C2 C4 C7 36(10) 8_456 . . 8_456 ?
C8 C2 C4 C8 127(7) 8_456 . . 12_655 ?
C8 C2 C4 C10 -57(10) 8_456 . . 8_456 ?
C8 C2 C4 C11 43(5) 8_456 . . 8_456 ?
C8 C2 C4 C11 -104(14) 8_456 . . 12_655 ?
C8 C7 C10 C2 93(6) 13_656 . . 12_655 ?
C8 C7 C10 C4 50(11) 13_656 . . 8_556 ?
C8 C7 C10 C9 -2(9) 13_656 . . 13_656 ?
C8 C7 C11 C1 -8(5) 13_656 . . 13_656 ?
C8 C7 C11 C1 -94(10) 13_656 . . . ?
C8 C7 C11 C2 -39(9) 13_656 . . 8_556 ?
C8 C7 C11 C2 -72(8) 13_656 . . 12_655 ?
C8 C7 C11 C4 -61(8) 13_656 . . 12_655 ?
C8 C7 C11 C4 -35(8) 13_656 . . 8_556 ?
C9 C9 C13 N1 -113(5) 12_655 . . 12_655 ?
C9 C9 C13 N1 -81.2 12_655 . . . ?
C10 C2 C4 N1 105(3) 12_655 . . . ?
C10 C2 C4 C1 57.3(8) 12_655 . . 12_655 ?
C10 C2 C4 C1 -80(8) 12_655 . . 8_456 ?
C10 C2 C4 C2 -49(12) 12_655 . . 13_556 ?
C10 C2 C4 C4 -49(11) 12_655 . . 13_556 ?
C10 C2 C4 C7 -38(14) 12_655 . . 8_456 ?
C10 C2 C4 C8 53(3) 12_655 . . 12_655 ?
C10 C2 C4 C10 -131(9) 12_655 . . 8_456 ?
C10 C2 C4 C11 -179(9) 12_655 . . 12_655 ?
C10 C2 C4 C11 -31(9) 12_655 . . 8_456 ?
C10 C7 C11 C1 70(7) . . . 13_656 ?
C10 C7 C11 C1 -15.9 . . . . ?
C10 C7 C11 C2 6(5) . . . 12_655 ?
C10 C7 C11 C2 39(7) . . . 8_556 ?
C10 C7 C11 C4 17(3) . . . 12_655 ?
C10 C7 C11 C4 43(9) . . . 8_556 ?
C10 C9 C13 N1 23(4) 13_656 . . . ?
C10 C9 C13 N1 -8(3) 13_656 . . 12_655 ?
C10 C9 C13 C9 104(4) 13_656 . . 12_655 ?
C11 C1 C8 N1 83(4) . . . 12_655 ?
C11 C1 C8 N1 -180(8) 13_656 . . . ?
C11 C1 C8 N1 168(10) 13_656 . . 12_655 ?
C11 C1 C8 N1 94.4 . . . . ?
C11 C1 C8 C2 -65(7) . . . 8_556 ?
C11 C1 C8 C2 21(2) 13_656 . . 8_556 ?
C11 C1 C8 C4 -20(4) . . . 12_655 ?
C11 C1 C8 C4 66(10) 13_656 . . 12_655 ?
C11 C1 C8 C7 -77(12) . . . 13_656 ?
C11 C1 C8 C7 9(5) 13_656 . . 13_656 ?
C11 C1 C8 C8 -157(8) 13_656 . . 12_655 ?
C11 C1 C8 C8 117.3 . . . 12_655 ?
C11 C1 C8 C10 -14(5) . . . 13_656 ?
C11 C1 C8 C10 72(5) 13_656 . . 13_656 ?
C11 C1 C11 C1 0(2) 13_656 . . 13_656 ?
C11 C1 C11 C2 48(7) 13_656 . . 12_655 ?
C11 C1 C11 C2 -13(5) 13_656 . . 8_556 ?
C11 C1 C11 C4 -62(7) 13_656 . . 12_655 ?
C11 C1 C11 C4 31(5) 13_656 . . 8_556 ?
C11 C1 C11 C7 78(8) 13_656 . . . ?
C11 C2 C4 N1 -77(5) 12_655 . . . ?
C11 C2 C4 N1 136(9) 8_456 . . . ?
C11 C2 C4 C1 -48.8(12) 8_456 . . 8_456 ?
C11 C2 C4 C1 -124(10) 12_655 . . 12_655 ?
C11 C2 C4 C1 89(8) 8_456 . . 12_655 ?
C11 C2 C4 C1 98(12) 12_655 . . 8_456 ?
C11 C2 C4 C2 -18(4) 8_456 . . 13_556 ?
C11 C2 C4 C2 129(17) 12_655 . . 13_556 ?
C11 C2 C4 C4 -18(6) 8_456 . . 13_556 ?
C11 C2 C4 C4 129(17) 12_655 . . 13_556 ?
C11 C2 C4 C7 140(17) 12_655 . . 8_456 ?
C11 C2 C4 C7 -7(6) 8_456 . . 8_456 ?
C11 C2 C4 C8 85(8) 8_456 . . 12_655 ?
C11 C2 C4 C8 -128(11) 12_655 . . 12_655 ?
C11 C2 C4 C10 47(9) 12_655 . . 8_456 ?
C11 C2 C4 C10 -100(6) 8_456 . . 8_456 ?
C11 C2 C4 C11 -147(13) 8_456 . . 12_655 ?
C11 C2 C4 C11 147(13) 12_655 . . 8_456 ?
C11 C7 C10 C2 -3(2) . . . 12_655 ?
C11 C7 C10 C4 -45(5) . . . 8_556 ?
C11 C7 C10 C8 -95(8) . . . 13_656 ?
C11 C7 C10 C9 -97(15) . . . 13_656 ?
C12 N1 C4 C1 -18.8(14) 12_655 . . 12_655 ?
C12 N1 C4 C1 -2(3) . . . 12_655 ?
C12 N1 C4 C2 62(18) 12_655 . . 13_556 ?
C12 N1 C4 C2 -41.5 . . . . ?
C12 N1 C4 C2 79(17) . . . 13_556 ?
C12 N1 C4 C2 -58(4) 12_655 . . . ?
C12 N1 C4 C4 -12(9) . . . 13_556 ?
C12 N1 C4 C4 -28(8) 12_655 . . 13_556 ?
C12 N1 C4 C7 115(10) . . . 8_456 ?
C12 N1 C4 C7 98(12) 12_655 . . 8_456 ?
C12 N1 C4 C8 85.2(14) 12_655 . . 12_655 ?
C12 N1 C4 C8 102(3) . . . 12_655 ?
C12 N1 C4 C10 159(9) 12_655 . . 8_456 ?
C12 N1 C4 C10 176(8) . . . 8_456 ?
C12 N1 C4 C11 -86(5) 12_655 . . 12_655 ?
C12 N1 C4 C11 49(12) 12_655 . . 8_456 ?
C12 N1 C4 C11 66(10) . . . 8_456 ?
C12 N1 C4 C11 -69.0(14) . . . 12_655 ?
C12 N1 C8 N1 73.8(15) . . . 12_655 ?
C12 N1 C8 N1 52.0(17) 12_655 . . 12_655 ?
C12 N1 C8 C1 31(3) 12_655 . . . ?
C12 N1 C8 C1 52.7 . . . . ?
C12 N1 C8 C2 73(16) 12_655 . . 8_556 ?
C12 N1 C8 C2 95(17) . . . 8_556 ?
C12 N1 C8 C4 95.5(19) . . . 12_655 ?
C12 N1 C8 C4 74(5) 12_655 . . 12_655 ?
C12 N1 C8 C7 -143(20) . . . 13_656 ?
C12 N1 C8 C7 -165(21) 12_655 . . 13_656 ?
C12 N1 C8 C8 -106.2 . . . 12_655 ?
C12 N1 C8 C8 -128(3) 12_655 . . 12_655 ?
C12 N1 C8 C10 138(7) 12_655 . . 13_656 ?
C12 N1 C8 C10 160(5) . . . 13_656 ?
C12 N1 C12 N1 0.0(8) 12_655 . . 12_655 ?
C12 N1 C12 C1 164.3(17) 12_655 . . 12_655 ?
C12 N1 C13 N1 -88.4(11) . . . 12_655 ?
C12 N1 C13 N1 -53(4) 12_655 . . 12_655 ?
C12 N1 C13 C9 -171(7) 12_655 . . 12_655 ?
C12 N1 C13 C9 154(2) . . . 12_655 ?
C12 N1 C13 C9 -160.3 . . . . ?
C12 N1 C13 C9 -125(5) 12_655 . . . ?
C12 C1 C8 N1 -30.0(4) 12_655 . . . ?
C12 C1 C8 N1 -42(4) 12_655 . . 12_655 ?
C12 C1 C8 C2 171(7) 12_655 . . 8_556 ?
C12 C1 C8 C4 -144(5) 12_655 . . 12_655 ?
C12 C1 C8 C7 159(12) 12_655 . . 13_656 ?
C12 C1 C8 C8 -7.1(5) 12_655 . . 12_655 ?
C12 C1 C8 C10 -138(6) 12_655 . . 13_656 ?
C12 C1 C11 C1 168(8) 12_655 . . 13_656 ?
C12 C1 C11 C2 155(6) 12_655 . . 8_556 ?
C12 C1 C11 C2 -144(9) 12_655 . . 12_655 ?
C12 C1 C11 C4 106(11) 12_655 . . 12_655 ?
C12 C1 C11 C4 -162(8) 12_655 . . 8_556 ?
C12 C1 C11 C7 -115(5) 12_655 . . . ?
C13 N1 C4 C1 119(3) . . . 12_655 ?
C13 N1 C4 C2 79.9 . . . . ?
C13 N1 C4 C2 -160(17) . . . 13_556 ?
C13 N1 C4 C4 110(9) . . . 13_556 ?
C13 N1 C4 C7 -124(10) . . . 8_456 ?
C13 N1 C4 C8 -137(3) . . . 12_655 ?
C13 N1 C4 C10 -63(8) . . . 8_456 ?
C13 N1 C4 C11 -172(10) . . . 8_456 ?
C13 N1 C4 C11 52.5(14) . . . 12_655 ?
C13 N1 C8 N1 -42.1(15) . . . 12_655 ?
C13 N1 C8 C1 -63.3 . . . . ?
C13 N1 C8 C2 -21(17) . . . 8_556 ?
C13 N1 C8 C4 -20.5(19) . . . 12_655 ?
C13 N1 C8 C7 101(20) . . . 13_656 ?
C13 N1 C8 C8 137.9 . . . 12_655 ?
C13 N1 C8 C10 44(5) . . . 13_656 ?
C13 N1 C12 N1 74.0(8) . . . 12_655 ?
C13 N1 C12 C1 -121.7(16) . . . 12_655 ?
C13 N1 C12 C12 74.0 . . . 12_655 ?
